data_4115472
loop_
_publ_author_name
'Svilen Bobev'
'Slavi C. Sevov'

_publ_contact_author
;
Slavi C. Sevov
Department of Chemistry and Biochemistry
251 Nieuwland Science Hall
University of Notre Dame
Notre Dame, IN 46556-5670
USA
;
_publ_contact_author_email ssevov@nd.edu
_publ_contact_author_fax 'Intl. Code + (219)631-6652'
_publ_contact_author_phone 'Intl. Code + (219)631-5891'
_publ_section_title
;
 Clathrate III of Group 14 Exists After All
;
_journal_name_full 'Journal of the American Chemical Society'
_journal_page_first 3389
_journal_page_last 3390
_journal_paper_doi 10.1021/ja010010f
_journal_volume 123
_journal_year 2001
_chemical_formula_moiety Cs3.75Na0.31Sn20.33
_chemical_formula_sum 'Cs3.75 Na0.31 Sn20.33'
_chemical_formula_weight 2918.84
_chemical_name_common clathrate-III
_chemical_name_systematic
;
 ?
;
_space_group_IT_number 136
_symmetry_cell_setting tetragonal
_symmetry_space_group_name_Hall '-P 4n 2n'
_symmetry_space_group_name_H-M 'P 42/m n m'
_atom_sites_solution_hydrogens geom
_atom_sites_solution_primary direct
_atom_sites_solution_secondary difmap
_audit_creation_method SHELXL-97
_cell_angle_alpha 90.00
_cell_angle_beta 90.00
_cell_angle_gamma 90.00
_cell_formula_units_Z 8
_cell_length_a 23.5389(9)
_cell_length_b 23.5389(9)
_cell_length_c 12.1031(7)
_cell_measurement_reflns_used 8681
_cell_measurement_temperature 153(2)
_cell_measurement_theta_max 28.29
_cell_measurement_theta_min 1.22
_cell_volume 6706.1(5)
_computing_cell_refinement 'Bruker SMART'
_computing_data_collection 'Bruker SMART'
_computing_data_reduction 'Bruker SHELXTL'
_computing_molecular_graphics 'Bruker SHELXTL'
_computing_publication_material 'Bruker SHELXTL'
_computing_structure_refinement 'SHELXL-97 (Sheldrick, 1997)'
_computing_structure_solution 'SHELXS-97 (Sheldrick, 1990)'
_diffrn_ambient_temperature 153(2)
_diffrn_measured_fraction_theta_full 0.991
_diffrn_measured_fraction_theta_max 0.991
_diffrn_measurement_device_type 'CCD area detector'
_diffrn_measurement_method 'phi and omega scans'
_diffrn_radiation_monochromator graphite
_diffrn_radiation_source 'fine-focus sealed tube'
_diffrn_radiation_type MoK\a
_diffrn_radiation_wavelength 0.71073
_diffrn_reflns_av_R_equivalents 0.0551
_diffrn_reflns_av_sigmaI/netI 0.0252
_diffrn_reflns_limit_h_max 28
_diffrn_reflns_limit_h_min -30
_diffrn_reflns_limit_k_max 31
_diffrn_reflns_limit_k_min -30
_diffrn_reflns_limit_l_max 13
_diffrn_reflns_limit_l_min -16
_diffrn_reflns_number 58707
_diffrn_reflns_theta_full 28.29
_diffrn_reflns_theta_max 28.29
_diffrn_reflns_theta_min 1.22
_exptl_absorpt_coefficient_mu 18.843
_exptl_absorpt_correction_T_max 0.3977
_exptl_absorpt_correction_T_min 0.2108
_exptl_absorpt_correction_type empirical
_exptl_absorpt_process_details 'SADABS semi-empirical absorption correction'
_exptl_crystal_colour black
_exptl_crystal_density_diffrn 5.782
_exptl_crystal_description bar
_exptl_crystal_F_000 9810
_exptl_crystal_size_max 0.12
_exptl_crystal_size_mid 0.08
_exptl_crystal_size_min 0.06
_refine_diff_density_max 3.299
_refine_diff_density_min -3.163
_refine_diff_density_rms 0.403
_refine_ls_extinction_coef 0.0000066(17)
_refine_ls_extinction_expression Fc^*^=kFc[1+0.001xFc^2^\l^3^/sin(2\q)]^-1/4^
_refine_ls_extinction_method SHELXL
_refine_ls_goodness_of_fit_ref 1.304
_refine_ls_hydrogen_treatment mixed
_refine_ls_matrix_type full
_refine_ls_number_parameters 151
_refine_ls_number_reflns 4462
_refine_ls_number_restraints 0
_refine_ls_restrained_S_all 1.304
_refine_ls_R_factor_all 0.0592
_refine_ls_R_factor_gt 0.0546
_refine_ls_shift/su_max 0.002
_refine_ls_shift/su_mean 0.002
_refine_ls_structure_factor_coef Fsqd
_refine_ls_weighting_details 'calc w=1/[\s^2^(Fo^2^)+(0.0080P)^2^+421.2459P] where P=(Fo^2^+2Fc^2^)/3'
_refine_ls_weighting_scheme calc
_refine_ls_wR_factor_gt 0.0999
_refine_ls_wR_factor_ref 0.1041
_reflns_number_gt 4213
_reflns_number_total 4462
_reflns_threshold_expression >2sigma(I)
_cod_data_source_file ja010010f_1.cif
_cod_data_source_block CCD
_cod_database_code 4115472

loop_
_symmetry_equiv_pos_as_xyz
'x, y, z'
'-x, -y, z'
'-y+1/2, x+1/2, z+1/2'
'y+1/2, -x+1/2, z+1/2'
'-x+1/2, y+1/2, -z+1/2'
'x+1/2, -y+1/2, -z+1/2'
'y, x, -z'
'-y, -x, -z'
'-x, -y, -z'
'x, y, -z'
'y-1/2, -x-1/2, -z-1/2'
'-y-1/2, x-1/2, -z-1/2'
'x-1/2, -y-1/2, z-1/2'
'-x-1/2, y-1/2, z-1/2'
'-y, -x, z'
'y, x, z'

loop_
_atom_site_label
_atom_site_type_symbol
_atom_site_fract_x
_atom_site_fract_y
_atom_site_fract_z
_atom_site_U_iso_or_equiv
_atom_site_adp_type
_atom_site_occupancy
_atom_site_symmetry_multiplicity
_atom_site_calc_flag
_atom_site_refinement_flags
Sn1 Sn 0.81527(4) 0.44716(4) 0.18164(8) 0.0165(2) Uani 1 1 d .
Sn2 Sn 0.26415(5) 0.26415(5) 0.0000 0.0129(3) Uani 1 4 d S
Sn3 Sn 0.14578(5) 0.29535(5) 0.0000 0.0138(3) Uani 1 2 d S
Sn4 Sn 0.39394(4) 0.39394(4) 0.11814(11) 0.0149(3) Uani 1 2 d S
Sn5 Sn 0.65600(5) 0.42996(5) 0.0000 0.0155(3) Uani 1 2 d S
Sn6 Sn 0.73504(4) 0.50969(4) 0.31031(8) 0.0186(2) Uani 1 1 d .
Sn7 Sn 0.86259(4) 0.63318(4) 0.18943(8) 0.0168(2) Uani 1 1 d .
Sn8 Sn 0.05863(6) 0.20844(6) 0.0000 0.0183(3) Uani 1 2 d S
Sn9 Sn 0.0000 0.5000 0.2500 0.0128(3) Uani 1 4 d S
Sn10 Sn 0.31369(4) 0.31369(4) 0.19681(11) 0.0173(3) Uani 1 2 d S
Sn11 Sn 0.90219(4) 0.52476(4) -0.11911(8) 0.01427(19) Uani 1 1 d .
Sn12 Sn 0.63161(4) 0.49548(4) 0.19512(8) 0.0194(2) Uani 1 1 d .
Sn13 Sn 0.23057(6) 0.61674(7) 0.0000 0.0226(3) Uani 1 2 d S
Sn14 Sn 0.04037(8) 0.04037(8) 0.1731(2) 0.0402(5) Uani 0.81 2 d SP
Sn15 Sn 0.76639(5) 0.62784(5) 0.33252(10) 0.0293(3) Uani 1 1 d .
Sn16 Sn 0.09291(11) 0.09291(11) 0.0000 0.0183(7) Uani 0.54 4 d SP
Sn17 Sn 0.2008(2) 0.7279(3) 0.0000 0.0239(12) Uani 0.25 2 d SP
Na1 Na 0.2385(8) 0.7615(8) 0.0000 0.027(6) Uani 0.49 4 d SP
Na2 Na 0.070(3) 0.070(3) 0.086(8) 0.007(2) Uiso 0.06 2 d SP
Cs1 Cs 0.89521(8) 0.10479(8) 0.0000 0.0473(6) Uani 1 4 d S
Cs2 Cs 0.17788(6) 0.17788(6) 0.24287(14) 0.0414(4) Uani 1 2 d S
Cs3 Cs 0.37307(6) 0.96975(7) 0.0000 0.0305(3) Uani 1 2 d S
Cs4 Cs 0.75023(5) 0.56580(5) 0.0000 0.0165(2) Uani 1 2 d S
Cs5 Cs 0.0000 0.0000 0.5000 0.0186(5) Uani 1 8 d S

loop_
_atom_site_aniso_label
_atom_site_aniso_U_11
_atom_site_aniso_U_22
_atom_site_aniso_U_33
_atom_site_aniso_U_23
_atom_site_aniso_U_13
_atom_site_aniso_U_12
Sn1 0.0157(4) 0.0179(4) 0.0161(4) 0.0044(4) -0.0001(4) 0.0023(3)
Sn2 0.0117(5) 0.0117(5) 0.0154(9) 0.000 0.000 0.0008(6)
Sn3 0.0132(6) 0.0120(6) 0.0162(6) 0.000 0.000 -0.0001(4)
Sn4 0.0152(4) 0.0152(4) 0.0143(6) 0.0002(3) 0.0002(3) -0.0008(5)
Sn5 0.0132(6) 0.0127(6) 0.0205(7) 0.000 0.000 -0.0016(5)
Sn6 0.0151(4) 0.0234(5) 0.0172(5) 0.0040(4) 0.0002(4) 0.0024(4)
Sn7 0.0194(4) 0.0140(4) 0.0172(4) -0.0009(4) -0.0055(4) 0.0000(3)
Sn8 0.0139(6) 0.0247(7) 0.0164(6) 0.000 0.000 -0.0023(5)
Sn9 0.0129(5) 0.0129(5) 0.0125(8) 0.000 0.000 0.000
Sn10 0.0177(4) 0.0177(4) 0.0164(6) -0.0012(4) -0.0012(4) -0.0023(5)
Sn11 0.0146(4) 0.0144(4) 0.0138(4) -0.0009(3) 0.0009(3) 0.0012(3)
Sn12 0.0212(5) 0.0159(4) 0.0211(5) -0.0020(4) -0.0055(4) 0.0010(4)
Sn13 0.0195(7) 0.0315(8) 0.0169(7) 0.000 0.000 0.0085(6)
Sn14 0.0335(7) 0.0335(7) 0.0535(14) -0.0030(8) -0.0030(8) 0.0182(9)
Sn15 0.0218(5) 0.0243(5) 0.0418(7) 0.0062(5) -0.0006(5) 0.0018(4)
Sn16 0.0163(10) 0.0163(10) 0.0223(18) 0.000 0.000 0.0018(13)
Sn17 0.022(3) 0.027(3) 0.023(3) 0.000 0.000 0.003(2)
Na1 0.020(7) 0.020(7) 0.041(15) 0.000 0.000 -0.007(10)
Cs1 0.0432(9) 0.0432(9) 0.0554(16) 0.000 0.000 0.0064(11)
Cs2 0.0466(6) 0.0466(6) 0.0308(8) 0.0146(6) 0.0146(6) 0.0137(7)
Cs3 0.0199(7) 0.0380(8) 0.0335(8) 0.000 0.000 -0.0056(6)
Cs4 0.0147(5) 0.0164(5) 0.0183(6) 0.000 0.000 0.0005(4)
Cs5 0.0175(7) 0.0175(7) 0.0207(12) 0.000 0.000 0.0021(9)

loop_
_atom_type_symbol
_atom_type_description
_atom_type_scat_dispersion_real
_atom_type_scat_dispersion_imag
_atom_type_scat_source
Sn Sn -0.6537 1.4246 'International Tables Vol C Tables 4.2.6.8 and 6.1.1.4'
Cs Cs -0.3680 2.1192 'International Tables Vol C Tables 4.2.6.8 and 6.1.1.4'
Na Na 0.0362 0.0249 'International Tables Vol C Tables 4.2.6.8 and 6.1.1.4'

loop_
_geom_angle_atom_site_label_1
_geom_angle_atom_site_label_2
_geom_angle_atom_site_label_3
_geom_angle
_geom_angle_site_symmetry_1
_geom_angle_site_symmetry_3
Sn7 Sn1 Sn11 107.00(4) 12_756 10
Sn7 Sn1 Sn6 110.39(4) 12_756 .
Sn11 Sn1 Sn6 106.84(4) 10 .
Sn7 Sn1 Sn13 102.51(4) 12_756 9_665
Sn11 Sn1 Sn13 113.73(4) 10 9_665
Sn6 Sn1 Sn13 116.01(5) . 9_665
Sn7 Sn1 Cs4 177.67(4) 12_756 .
Sn11 Sn1 Cs4 70.74(3) 10 .
Sn6 Sn1 Cs4 71.11(3) . .
Sn13 Sn1 Cs4 78.14(4) 9_665 .
Sn7 Sn1 Cs2 74.45(3) 12_756 11_666
Sn11 Sn1 Cs2 176.34(4) 10 11_666
Sn6 Sn1 Cs2 75.49(4) . 11_666
Sn13 Sn1 Cs2 62.60(4) 9_665 11_666
Cs4 Sn1 Cs2 107.77(3) . 11_666
Sn7 Sn1 Cs3 72.74(3) 12_756 13_676
Sn11 Sn1 Cs3 74.52(3) 10 13_676
Sn6 Sn1 Cs3 60.81(3) . 13_676
Sn13 Sn1 Cs3 171.62(4) 9_665 13_676
Cs4 Sn1 Cs3 106.88(3) . 13_676
Cs2 Sn1 Cs3 109.14(3) 11_666 13_676
Sn7 Sn1 Cs3 69.78(3) 12_756 7
Sn11 Sn1 Cs3 63.07(3) 10 7
Sn6 Sn1 Cs3 168.54(4) . 7
Sn13 Sn1 Cs3 74.48(4) 9_665 7
Cs4 Sn1 Cs3 108.38(3) . 7
Cs2 Sn1 Cs3 114.89(4) 11_666 7
Cs3 Sn1 Cs3 109.46(3) 13_676 7
Sn7 Sn1 Na1 71.94(19) 12_756 9_665
Sn11 Sn1 Na1 129.00(12) 10 9_665
Sn6 Sn1 Na1 121.55(19) . 9_665
Sn13 Sn1 Na1 31.21(15) 9_665 9_665
Cs4 Sn1 Na1 108.93(18) . 9_665
Cs2 Sn1 Na1 47.94(13) 11_666 9_665
Cs3 Sn1 Na1 142.25(12) 13_676 9_665
Cs3 Sn1 Na1 69.74(19) 7 9_665
Sn3 Sn2 Sn3 119.54(8) 7 .
Sn3 Sn2 Sn10 106.656(18) 7 .
Sn3 Sn2 Sn10 106.656(18) . .
Sn3 Sn2 Sn10 106.655(18) 7 10
Sn3 Sn2 Sn10 106.656(18) . 10
Sn10 Sn2 Sn10 110.60(8) . 10
Sn3 Sn2 Cs4 70.40(3) 7 15_665
Sn3 Sn2 Cs4 170.06(6) . 15_665
Sn10 Sn2 Cs4 68.46(3) . 15_665
Sn10 Sn2 Cs4 68.46(3) 10 15_665
Sn3 Sn2 Cs4 170.06(6) 7 9_665
Sn3 Sn2 Cs4 70.40(3) . 9_665
Sn10 Sn2 Cs4 68.46(3) . 9_665
Sn10 Sn2 Cs4 68.46(3) 10 9_665
Cs4 Sn2 Cs4 99.66(5) 15_665 9_665
Sn3 Sn2 Cs2 69.40(3) 7 .
Sn3 Sn2 Cs2 69.40(3) . .
Sn10 Sn2 Cs2 79.03(4) . .
Sn10 Sn2 Cs2 170.37(6) 10 .
Cs4 Sn2 Cs2 116.792(18) 15_665 .
Cs4 Sn2 Cs2 116.792(18) 9_665 .
Sn3 Sn2 Cs2 69.40(3) 7 10
Sn3 Sn2 Cs2 69.40(3) . 10
Sn10 Sn2 Cs2 170.37(6) . 10
Sn10 Sn2 Cs2 79.03(4) 10 10
Cs4 Sn2 Cs2 116.792(18) 15_665 10
Cs4 Sn2 Cs2 116.792(18) 9_665 10
Cs2 Sn2 Cs2 91.34(7) . 10
Sn7 Sn3 Sn7 107.08(6) 2_665 9_665
Sn7 Sn3 Sn2 102.55(4) 2_665 .
Sn7 Sn3 Sn2 102.55(4) 9_665 .
Sn7 Sn3 Sn8 111.58(4) 2_665 .
Sn7 Sn3 Sn8 111.58(4) 9_665 .
Sn2 Sn3 Sn8 120.31(6) . .
Sn7 Sn3 Cs4 64.47(3) 2_665 9_665
Sn7 Sn3 Cs4 64.47(3) 9_665 9_665
Sn2 Sn3 Cs4 67.94(4) . 9_665
Sn8 Sn3 Cs4 171.75(5) . 9_665
Sn7 Sn3 Cs2 80.47(3) 2_665 .
Sn7 Sn3 Cs2 170.41(4) 9_665 .
Sn2 Sn3 Cs2 69.54(3) . .
Sn8 Sn3 Cs2 69.80(4) . .
Cs4 Sn3 Cs2 115.39(4) 9_665 .
Sn7 Sn3 Cs2 170.41(4) 2_665 10
Sn7 Sn3 Cs2 80.47(3) 9_665 10
Sn2 Sn3 Cs2 69.54(3) . 10
Sn8 Sn3 Cs2 69.80(4) . 10
Cs4 Sn3 Cs2 115.39(4) 9_665 10
Cs2 Sn3 Cs2 91.44(5) . 10
Sn7 Sn3 Cs3 72.45(3) 2_665 7_455
Sn7 Sn3 Cs3 72.45(3) 9_665 7_455
Sn2 Sn3 Cs3 170.94(5) . 7_455
Sn8 Sn3 Cs3 68.75(4) . 7_455
Cs4 Sn3 Cs3 103.01(4) 9_665 7_455
Cs2 Sn3 Cs3 116.13(3) . 7_455
Cs2 Sn3 Cs3 116.13(3) 10 7_455
Sn7 Sn3 Na2 132.5(10) 2_665 10
Sn7 Sn3 Na2 112.4(9) 9_665 10
Sn2 Sn3 Na2 93.7(4) . 10
Sn8 Sn3 Na2 28.4(6) . 10
Cs4 Sn3 Na2 159.0(7) 9_665 10
Cs2 Sn3 Na2 64.0(9) . 10
Cs2 Sn3 Na2 45.5(9) 10 10
Cs3 Sn3 Na2 95.2(4) 7_455 10
Sn7 Sn3 Na2 112.4(9) 2_665 .
Sn7 Sn3 Na2 132.5(10) 9_665 .
Sn2 Sn3 Na2 93.7(4) . .
Sn8 Sn3 Na2 28.4(6) . .
Cs4 Sn3 Na2 159.0(7) 9_665 .
Cs2 Sn3 Na2 45.5(9) . .
Cs2 Sn3 Na2 64.0(9) 10 .
Cs3 Sn3 Na2 95.2(4) 7_455 .
Na2 Sn3 Na2 21(2) 10 .
Sn12 Sn4 Sn12 106.42(6) 15_665 2_665
Sn12 Sn4 Sn10 111.14(4) 15_665 .
Sn12 Sn4 Sn10 111.14(4) 2_665 .
Sn12 Sn4 Sn4 109.23(3) 15_665 10
Sn12 Sn4 Sn4 109.23(3) 2_665 10
Sn10 Sn4 Sn4 109.62(4) . 10
Sn12 Sn4 Cs4 72.83(3) 15_665 15_665
Sn12 Sn4 Cs4 176.25(5) 2_665 15_665
Sn10 Sn4 Cs4 72.41(3) . 15_665
Sn4 Sn4 Cs4 67.91(2) 10 15_665
Sn12 Sn4 Cs4 176.25(5) 15_665 9_665
Sn12 Sn4 Cs4 72.83(3) 2_665 9_665
Sn10 Sn4 Cs4 72.41(3) . 9_665
Sn4 Sn4 Cs4 67.91(2) 10 9_665
Cs4 Sn4 Cs4 107.67(4) 15_665 9_665
Sn12 Sn4 Cs5 70.12(3) 15_665 3_554
Sn12 Sn4 Cs5 70.12(3) 2_665 3_554
Sn10 Sn4 Cs5 177.57(5) . 3_554
Sn4 Sn4 Cs5 67.95(2) 10 3_554
Cs4 Sn4 Cs5 106.28(3) 15_665 3_554
Cs4 Sn4 Cs5 106.28(3) 9_665 3_554
Sn12 Sn4 Cs1 70.50(4) 15_665 3_545
Sn12 Sn4 Cs1 70.50(4) 2_665 3_545
Sn10 Sn4 Cs1 70.91(5) . 3_545
Sn4 Sn4 Cs1 179.47(4) 10 3_545
Cs4 Sn4 Cs1 112.35(3) 15_665 3_545
Cs4 Sn4 Cs1 112.35(3) 9_665 3_545
Cs5 Sn4 Cs1 111.52(5) 3_554 3_545
Sn12 Sn4 Na2 78.8(9) 15_665 12_666
Sn12 Sn4 Na2 29.7(10) 2_665 12_666
Sn10 Sn4 Na2 112.5(7) . 12_666
Sn4 Sn4 Na2 130.2(8) 10 12_666
Cs4 Sn4 Na2 150.8(10) 15_665 12_666
Cs4 Sn4 Na2 101.1(9) 9_665 12_666
Cs5 Sn4 Na2 69.6(7) 3_554 12_666
Cs1 Sn4 Na2 49.3(9) 3_545 12_666
Sn12 Sn4 Na2 29.7(10) 15_665 11_666
Sn12 Sn4 Na2 78.8(9) 2_665 11_666
Sn10 Sn4 Na2 112.5(7) . 11_666
Sn4 Sn4 Na2 130.2(9) 10 11_666
Cs4 Sn4 Na2 101.1(9) 15_665 11_666
Cs4 Sn4 Na2 150.8(10) 9_665 11_666
Cs5 Sn4 Na2 69.6(7) 3_554 11_666
Cs1 Sn4 Na2 49.3(9) 3_545 11_666
Na2 Sn4 Na2 49.9(19) 12_666 11_666
Sn5 Sn5 Sn12 103.76(3) 15_665 .
Sn5 Sn5 Sn12 103.76(3) 15_665 10
Sn12 Sn5 Sn12 110.26(6) . 10
Sn5 Sn5 Sn13 112.62(4) 15_665 9_665
Sn12 Sn5 Sn13 112.85(4) . 9_665
Sn12 Sn5 Sn13 112.85(4) 10 9_665
Sn5 Sn5 Cs4 169.75(3) 15_665 .
Sn12 Sn5 Cs4 70.94(3) . .
Sn12 Sn5 Cs4 70.93(3) 10 .
Sn13 Sn5 Cs4 77.63(5) 9_665 .
Sn5 Sn5 Cs5 69.182(18) 15_665 3_554
Sn12 Sn5 Cs5 66.34(3) . 3_554
Sn12 Sn5 Cs5 66.34(3) 10 3_554
Sn13 Sn5 Cs5 178.20(5) 9_665 3_554
Cs4 Sn5 Cs5 100.57(3) . 3_554
Sn5 Sn5 Cs2 69.307(19) 15_665 11_666
Sn12 Sn5 Cs2 74.38(3) . 11_666
Sn12 Sn5 Cs2 172.70(5) 10 11_666
Sn13 Sn5 Cs2 69.13(4) 9_665 11_666
Cs4 Sn5 Cs2 116.27(2) . 11_666
Cs5 Sn5 Cs2 111.89(3) 3_554 11_666
Sn5 Sn5 Cs2 69.306(19) 15_665 4_554
Sn12 Sn5 Cs2 172.70(5) . 4_554
Sn12 Sn5 Cs2 74.38(3) 10 4_554
Sn13 Sn5 Cs2 69.13(4) 9_665 4_554
Cs4 Sn5 Cs2 116.27(2) . 4_554
Cs5 Sn5 Cs2 111.89(3) 3_554 4_554
Cs2 Sn5 Cs2 100.46(6) 11_666 4_554
Sn5 Sn5 Na1 73.85(8) 15_665 9_665
Sn12 Sn5 Na1 124.44(3) . 9_665
Sn12 Sn5 Na1 124.44(3) 10 9_665
Sn13 Sn5 Na1 38.77(9) 9_665 9_665
Cs4 Sn5 Na1 116.40(9) . 9_665
Cs5 Sn5 Na1 143.03(8) 3_554 9_665
Cs2 Sn5 Na1 52.37(4) 11_666 9_665
Cs2 Sn5 Na1 52.37(4) 4_554 9_665
Sn5 Sn5 Na2 74.6(3) 15_665 11_666
Sn12 Sn5 Na2 33.4(6) . 11_666
Sn12 Sn5 Na2 133.4(10) 10 11_666
Sn13 Sn5 Na2 110.2(10) 9_665 11_666
Cs4 Sn5 Na2 102.3(3) . 11_666
Cs5 Sn5 Na2 70.1(10) 3_554 11_666
Cs2 Sn5 Na2 48.3(10) 11_666 11_666
Cs2 Sn5 Na2 139.5(5) 4_554 11_666
Na1 Sn5 Na2 100.4(10) 9_665 11_666
Sn5 Sn5 Na2 74.6(3) 15_665 4_554
Sn12 Sn5 Na2 133.4(10) . 4_554
Sn12 Sn5 Na2 33.4(6) 10 4_554
Sn13 Sn5 Na2 110.2(10) 9_665 4_554
Cs4 Sn5 Na2 102.3(3) . 4_554
Cs5 Sn5 Na2 70.1(10) 3_554 4_554
Cs2 Sn5 Na2 139.5(5) 11_666 4_554
Cs2 Sn5 Na2 48.3(10) 4_554 4_554
Na1 Sn5 Na2 100.4(10) 9_665 4_554
Na2 Sn5 Na2 136.1(15) 11_666 4_554
Sn12 Sn6 Sn1 103.87(4) . .
Sn12 Sn6 Sn8 98.06(4) . 11_666
Sn1 Sn6 Sn8 106.94(4) . 11_666
Sn12 Sn6 Sn15 112.32(4) . .
Sn1 Sn6 Sn15 112.20(4) . .
Sn8 Sn6 Sn15 121.34(5) 11_666 .
Sn12 Sn6 Cs4 69.67(3) . .
Sn1 Sn6 Cs4 66.35(3) . .
Sn8 Sn6 Cs4 162.85(4) 11_666 .
Sn15 Sn6 Cs4 75.32(4) . .
Sn12 Sn6 Cs3 174.59(4) . 13_676
Sn1 Sn6 Cs3 80.71(3) . 13_676
Sn8 Sn6 Cs3 77.67(4) 11_666 13_676
Sn15 Sn6 Cs3 67.88(4) . 13_676
Cs4 Sn6 Cs3 115.21(3) . 13_676
Sn12 Sn6 Cs1 73.72(4) . 11_676
Sn1 Sn6 Cs1 177.58(4) . 11_676
Sn8 Sn6 Cs1 73.63(4) 11_666 11_676
Sn15 Sn6 Cs1 69.07(4) . 11_676
Cs4 Sn6 Cs1 112.41(3) . 11_676
Cs3 Sn6 Cs1 101.71(3) 13_676 11_676
Sn12 Sn6 Na2 49.0(12) . 11_666
Sn1 Sn6 Na2 120.5(11) . 11_666
Sn8 Sn6 Na2 49.8(12) 11_666 11_666
Sn15 Sn6 Na2 126.7(11) . 11_666
Cs4 Sn6 Na2 118.6(12) . 11_666
Cs3 Sn6 Na2 126.2(12) 13_676 11_666
Cs1 Sn6 Na2 58.0(11) 11_676 11_666
Sn12 Sn6 Cs2 64.59(3) . 11_666
Sn1 Sn6 Cs2 68.12(3) . 11_666
Sn8 Sn6 Cs2 61.12(3) 11_666 11_666
Sn15 Sn6 Cs2 176.67(4) . 11_666
Cs4 Sn6 Cs2 102.07(3) . 11_666
Cs3 Sn6 Cs2 115.31(4) 13_676 11_666
Cs1 Sn6 Cs2 110.49(4) 11_676 11_666
Na2 Sn6 Cs2 52.6(11) 11_666 11_666
Sn12 Sn6 Na2 69.4(9) . 4
Sn1 Sn6 Na2 128.8(9) . 4
Sn8 Sn6 Na2 33.1(10) 11_666 4
Sn15 Sn6 Na2 117.2(8) . 4
Cs4 Sn6 Na2 138.8(9) . 4
Cs3 Sn6 Na2 105.5(9) 13_676 4
Cs1 Sn6 Na2 50.6(9) 11_676 4
Na2 Sn6 Na2 22(2) 11_666 4
Cs2 Sn6 Na2 63.4(8) 11_666 4
Sn12 Sn6 Na1 108.33(13) . 3_655
Sn1 Sn6 Na1 132.72(19) . 3_655
Sn8 Sn6 Na1 101.82(11) 11_666 3_655
Sn15 Sn6 Na1 22.29(17) . 3_655
Cs4 Sn6 Na1 93.62(9) . 3_655
Cs3 Sn6 Na1 69.69(12) 13_676 3_655
Cs1 Sn6 Na1 48.91(19) 11_676 3_655
Na2 Sn6 Na1 106.7(11) 11_666 3_655
Cs2 Sn6 Na1 158.39(18) 11_666 3_655
Na2 Sn6 Na1 95.0(8) 4 3_655
Sn1 Sn7 Sn11 108.76(4) 11_676 10
Sn1 Sn7 Sn3 103.95(4) 11_676 9_665
Sn11 Sn7 Sn3 108.13(4) 10 9_665
Sn1 Sn7 Sn15 104.16(4) 11_676 .
Sn11 Sn7 Sn15 113.69(4) 10 .
Sn3 Sn7 Sn15 117.34(5) 9_665 .
Sn1 Sn7 Cs4 177.15(4) 11_676 .
Sn11 Sn7 Cs4 71.16(3) 10 .
Sn3 Sn7 Cs4 73.51(3) 9_665 .
Sn15 Sn7 Cs4 78.33(3) . .
Sn1 Sn7 Cs3 74.22(3) 11_676 13_676
Sn11 Sn7 Cs3 75.40(3) 10 13_676
Sn3 Sn7 Cs3 176.45(4) 9_665 13_676
Sn15 Sn7 Cs3 60.69(3) . 13_676
Cs4 Sn7 Cs3 108.38(3) . 13_676
Sn1 Sn7 Cs3 71.33(3) 11_676 15_765
Sn11 Sn7 Cs3 62.49(3) 10 15_765
Sn3 Sn7 Cs3 71.03(3) 9_665 15_765
Sn15 Sn7 Cs3 171.53(4) . 15_765
Cs4 Sn7 Cs3 106.38(3) . 15_765
Cs3 Sn7 Cs3 110.88(3) 13_676 15_765
Sn1 Sn7 Cs2 69.52(3) 11_676 2_665
Sn11 Sn7 Cs2 167.88(4) 10 2_665
Sn3 Sn7 Cs2 61.81(3) 9_665 2_665
Sn15 Sn7 Cs2 78.03(4) . 2_665
Cs4 Sn7 Cs2 109.93(3) . 2_665
Cs3 Sn7 Cs2 114.64(3) 13_676 2_665
Cs3 Sn7 Cs2 106.32(3) 15_765 2_665
Sn1 Sn7 Na1 78.3(2) 11_676 3_655
Sn11 Sn7 Na1 143.3(2) 10 3_655
Sn3 Sn7 Na1 104.65(11) 9_665 3_655
Sn15 Sn7 Na1 33.2(3) . 3_655
Cs4 Sn7 Na1 103.5(2) . 3_655
Cs3 Sn7 Na1 72.07(10) 13_676 3_655
Cs3 Sn7 Na1 146.8(3) 15_765 3_655
Cs2 Sn7 Na1 48.8(2) 2_665 3_655
Sn16 Sn8 Sn6 111.61(5) . 12_656
Sn16 Sn8 Sn6 111.61(5) . 3_544
Sn6 Sn8 Sn6 106.13(6) 12_656 3_544
Sn16 Sn8 Sn3 118.40(8) . .
Sn6 Sn8 Sn3 104.04(4) 12_656 .
Sn6 Sn8 Sn3 104.03(4) 3_544 .
Sn16 Sn8 Na2 21.1(14) . 10
Sn6 Sn8 Na2 119.6(16) 12_656 10
Sn6 Sn8 Na2 90.5(14) 3_544 10
Sn3 Sn8 Na2 127.9(13) . 10
Sn16 Sn8 Na2 21.1(14) . .
Sn6 Sn8 Na2 90.5(14) 12_656 .
Sn6 Sn8 Na2 119.6(16) 3_544 .
Sn3 Sn8 Na2 127.9(13) . .
Na2 Sn8 Na2 35(3) 10 .
Sn16 Sn8 Cs2 68.87(5) . 10
Sn6 Sn8 Cs2 171.13(5) 12_656 10
Sn6 Sn8 Cs2 81.34(3) 3_544 10
Sn3 Sn8 Cs2 68.99(4) . 10
Na2 Sn8 Cs2 64.2(15) 10 10
Na2 Sn8 Cs2 89.8(13) . 10
Sn16 Sn8 Cs2 68.87(5) . .
Sn6 Sn8 Cs2 81.35(3) 12_656 .
Sn6 Sn8 Cs2 171.12(5) 3_544 .
Sn3 Sn8 Cs2 68.99(4) . .
Na2 Sn8 Cs2 89.8(13) 10 .
Na2 Sn8 Cs2 64.2(15) . .
Cs2 Sn8 Cs2 90.82(4) 10 .
Sn16 Sn8 Cs3 168.16(8) . 7_455
Sn6 Sn8 Cs3 62.75(3) 12_656 7_455
Sn6 Sn8 Cs3 62.75(3) 3_544 7_455
Sn3 Sn8 Cs3 73.44(4) . 7_455
Na2 Sn8 Cs3 150.8(12) 10 7_455
Na2 Sn8 Cs3 150.8(12) . 7_455
Cs2 Sn8 Cs3 118.45(3) 10 7_455
Cs2 Sn8 Cs3 118.45(3) . 7_455
Sn16 Sn8 Cs1 74.14(8) . 1_455
Sn6 Sn8 Cs1 69.14(4) 12_656 1_455
Sn6 Sn8 Cs1 69.14(4) 3_544 1_455
Sn3 Sn8 Cs1 167.46(6) . 1_455
Na2 Sn8 Cs1 63.8(13) 10 1_455
Na2 Sn8 Cs1 63.8(13) . 1_455
Cs2 Sn8 Cs1 118.75(4) 10 1_455
Cs2 Sn8 Cs1 118.75(4) . 1_455
Cs3 Sn8 Cs1 94.02(5) 7_455 1_455
Sn11 Sn9 Sn11 112.59(4) 4_465 3_545
Sn11 Sn9 Sn11 107.934(18) 4_465 10_455
Sn11 Sn9 Sn11 107.934(18) 3_545 10_455
Sn11 Sn9 Sn11 107.934(18) 4_465 9_665
Sn11 Sn9 Sn11 107.934(18) 3_545 9_665
Sn11 Sn9 Sn11 112.59(4) 10_455 9_665
Sn11 Sn9 Cs3 66.56(3) 4_465 5_545
Sn11 Sn9 Cs3 67.60(3) 3_545 5_545
Sn11 Sn9 Cs3 169.12(2) 10_455 5_545
Sn11 Sn9 Cs3 78.28(2) 9_665 5_545
Sn11 Sn9 Cs3 67.60(3) 4_465 13_576
Sn11 Sn9 Cs3 66.56(3) 3_545 13_576
Sn11 Sn9 Cs3 78.28(2) 10_455 13_576
Sn11 Sn9 Cs3 169.12(2) 9_665 13_576
Cs3 Sn9 Cs3 90.86(3) 5_545 13_576
Sn11 Sn9 Cs3 169.12(2) 4_465 7_455
Sn11 Sn9 Cs3 78.28(2) 3_545 7_455
Sn11 Sn9 Cs3 67.60(3) 10_455 7_455
Sn11 Sn9 Cs3 66.56(3) 9_665 7_455
Cs3 Sn9 Cs3 119.506(15) 5_545 7_455
Cs3 Sn9 Cs3 119.506(15) 13_576 7_455
Sn11 Sn9 Cs3 78.28(2) 4_465 15_665
Sn11 Sn9 Cs3 169.12(2) 3_545 15_665
Sn11 Sn9 Cs3 66.56(3) 10_455 15_665
Sn11 Sn9 Cs3 67.60(3) 9_665 15_665
Cs3 Sn9 Cs3 119.506(15) 5_545 15_665
Cs3 Sn9 Cs3 119.506(15) 13_576 15_665
Cs3 Sn9 Cs3 90.86(3) 7_455 15_665
Sn4 Sn10 Sn15 108.17(4) . 15_665
Sn4 Sn10 Sn15 108.17(4) . 2_665
Sn15 Sn10 Sn15 107.81(7) 15_665 2_665
Sn4 Sn10 Sn2 105.08(6) . .
Sn15 Sn10 Sn2 113.67(4) 15_665 .
Sn15 Sn10 Sn2 113.67(4) 2_665 .
Sn4 Sn10 Cs4 65.04(3) . 15_665
Sn15 Sn10 Cs4 75.65(3) 15_665 15_665
Sn15 Sn10 Cs4 173.21(5) 2_665 15_665
Sn2 Sn10 Cs4 69.16(3) . 15_665
Sn4 Sn10 Cs4 65.04(3) . 9_665
Sn15 Sn10 Cs4 173.21(5) 15_665 9_665
Sn15 Sn10 Cs4 75.65(3) 2_665 9_665
Sn2 Sn10 Cs4 69.16(3) . 9_665
Cs4 Sn10 Cs4 100.32(4) 15_665 9_665
Sn4 Sn10 Na1 135.0(3) . 11_566
Sn15 Sn10 Na1 54.97(6) 15_665 11_566
Sn15 Sn10 Na1 54.97(6) 2_665 11_566
Sn2 Sn10 Na1 119.9(3) . 11_566
Cs4 Sn10 Na1 129.74(3) 15_665 11_566
Cs4 Sn10 Na1 129.74(3) 9_665 11_566
Sn4 Sn10 Cs2 167.41(6) . .
Sn15 Sn10 Cs2 78.73(4) 15_665 .
Sn15 Sn10 Cs2 78.73(4) 2_665 .
Sn2 Sn10 Cs2 62.33(4) . .
Cs4 Sn10 Cs2 107.86(3) 15_665 .
Cs4 Sn10 Cs2 107.86(3) 9_665 .
Na1 Sn10 Cs2 57.6(3) 11_566 .
Sn4 Sn10 Cs1 73.13(5) . 3_545
Sn15 Sn10 Cs1 67.18(4) 15_665 3_545
Sn15 Sn10 Cs1 67.18(4) 2_665 3_545
Sn2 Sn10 Cs1 178.21(6) . 3_545
Cs4 Sn10 Cs1 109.81(3) 15_665 3_545
Cs4 Sn10 Cs1 109.81(3) 9_665 3_545
Na1 Sn10 Cs1 61.8(3) 11_566 3_545
Cs2 Sn10 Cs1 119.45(5) . 3_545
Sn1 Sn11 Sn7 105.10(4) 10 10
Sn1 Sn11 Sn9 107.54(3) 10 9_665
Sn7 Sn11 Sn9 106.33(3) 10 9_665
Sn1 Sn11 Sn11 105.43(3) 10 10
Sn7 Sn11 Sn11 107.39(3) 10 10
Sn9 Sn11 Sn11 123.702(18) 9_665 10
Sn1 Sn11 Cs4 66.76(3) 10 .
Sn7 Sn11 Cs4 66.17(3) 10 .
Sn9 Sn11 Cs4 167.53(3) 9_665 .
Sn11 Sn11 Cs4 68.741(15) 10 .
Sn1 Sn11 Cs3 174.10(4) 10 15_765
Sn7 Sn11 Cs3 79.67(3) 10 15_765
Sn9 Sn11 Cs3 73.92(2) 9_665 15_765
Sn11 Sn11 Cs3 69.501(15) 10 15_765
Cs4 Sn11 Cs3 112.94(3) . 15_765
Sn1 Sn11 Cs3 79.42(3) 10 7
Sn7 Sn11 Cs3 175.30(4) 10 7
Sn9 Sn11 Cs3 73.09(2) 9_665 7
Sn11 Sn11 Cs3 69.755(15) 10 7
Cs4 Sn11 Cs3 115.23(3) . 7
Cs3 Sn11 Cs3 95.74(3) 15_765 7
Sn1 Sn11 Cs3 69.46(3) 10 13_675
Sn7 Sn11 Cs3 68.38(3) 10 13_675
Sn9 Sn11 Cs3 64.88(2) 9_665 13_675
Sn11 Sn11 Cs3 171.40(2) 10 13_675
Cs4 Sn11 Cs3 102.68(3) . 13_675
Cs3 Sn11 Cs3 115.96(3) 15_765 13_675
Cs3 Sn11 Cs3 114.96(3) 7 13_675
Sn14 Sn12 Sn6 114.51(6) 11_666 .
Sn14 Sn12 Sn4 107.53(6) 11_666 2_665
Sn6 Sn12 Sn4 103.69(4) . 2_665
Sn14 Sn12 Sn5 117.25(6) 11_666 .
Sn6 Sn12 Sn5 107.24(4) . .
Sn4 Sn12 Sn5 105.38(5) 2_665 .
Sn14 Sn12 Na2 24.8(14) 11_666 11_666
Sn6 Sn12 Na2 92.1(12) . 11_666
Sn4 Sn12 Na2 125.9(16) 2_665 11_666
Sn5 Sn12 Na2 118.8(13) . 11_666
Sn14 Sn12 Cs5 75.17(5) 11_666 3_554
Sn6 Sn12 Cs5 168.76(4) . 3_554
Sn4 Sn12 Cs5 66.82(3) 2_665 3_554
Sn5 Sn12 Cs5 71.09(3) . 3_554
Na2 Sn12 Cs5 98.4(13) 11_666 3_554
Sn14 Sn12 Cs4 172.36(6) 11_666 .
Sn6 Sn12 Cs4 69.03(3) . .
Sn4 Sn12 Cs4 64.83(3) 2_665 .
Sn5 Sn12 Cs4 66.39(3) . .
Na2 Sn12 Cs4 160.8(13) 11_666 .
Cs5 Sn12 Cs4 100.67(3) 3_554 .
Sn14 Sn12 Cs2 78.98(6) 11_666 11_666
Sn6 Sn12 Cs2 78.90(3) . 11_666
Sn4 Sn12 Cs2 170.66(5) 2_665 11_666
Sn5 Sn12 Cs2 65.37(4) . 11_666
Na2 Sn12 Cs2 62.5(16) 11_666 11_666
Cs5 Sn12 Cs2 109.50(3) 3_554 11_666
Cs4 Sn12 Cs2 108.58(3) . 11_666
Sn14 Sn12 Cs1 66.56(5) 11_666 11_676
Sn6 Sn12 Cs1 69.63(3) . 11_676
Sn4 Sn12 Cs1 73.55(4) 2_665 11_676
Sn5 Sn12 Cs1 176.09(5) . 11_676
Na2 Sn12 Cs1 64.2(13) 11_666 11_676
Cs5 Sn12 Cs1 111.49(3) 3_554 11_676
Cs4 Sn12 Cs1 109.94(4) . 11_676
Cs2 Sn12 Cs1 115.60(3) 11_666 11_676
Sn14 Sn12 Na2 34.7(7) 11_666 4
Sn6 Sn12 Na2 79.9(7) . 4
Sn4 Sn12 Na2 121.0(10) 2_665 4
Sn5 Sn12 Na2 130.1(8) . 4
Na2 Sn12 Na2 14.5(15) 11_666 4
Cs5 Sn12 Na2 109.9(7) 3_554 4
Cs4 Sn12 Na2 148.7(6) . 4
Cs2 Sn12 Na2 68.1(10) 11_666 4
Cs1 Sn12 Na2 52.3(8) 11_676 4
Sn14 Sn12 Na2 36.2(6) 11_666 12_666
Sn6 Sn12 Na2 116.8(8) . 12_666
Sn4 Sn12 Na2 72.1(7) 2_665 12_666
Sn5 Sn12 Na2 135.3(7) . 12_666
Na2 Sn12 Na2 55(2) 11_666 12_666
Cs5 Sn12 Na2 67.2(9) 3_554 12_666
Cs4 Sn12 Na2 136.4(6) . 12_666
Cs2 Sn12 Na2 115.0(7) 11_666 12_666
Cs1 Sn12 Na2 48.2(7) 11_676 12_666
Na2 Sn12 Na2 55.7(18) 4 12_666
Sn17 Sn13 Sn1 114.09(8) . 2_665
Sn17 Sn13 Sn1 114.09(8) . 9_665
Sn1 Sn13 Sn1 99.80(6) 2_665 9_665
Sn17 Sn13 Sn5 127.39(14) . 9_665
Sn1 Sn13 Sn5 98.51(4) 2_665 9_665
Sn1 Sn13 Sn5 98.51(4) 9_665 9_665
Sn17 Sn13 Na1 18.2(3) . .
Sn1 Sn13 Na1 122.90(14) 2_665 .
Sn1 Sn13 Na1 122.90(14) 9_665 .
Sn5 Sn13 Na1 109.2(3) 9_665 .
Sn17 Sn13 Cs2 78.15(9) . 12_666
Sn1 Sn13 Cs2 78.34(3) 2_665 12_666
Sn1 Sn13 Cs2 166.81(6) 9_665 12_666
Sn5 Sn13 Cs2 69.10(4) 9_665 12_666
Na1 Sn13 Cs2 67.41(18) . 12_666
Sn17 Sn13 Cs2 78.15(9) . 3_554
Sn1 Sn13 Cs2 166.81(6) 2_665 3_554
Sn1 Sn13 Cs2 78.34(3) 9_665 3_554
Sn5 Sn13 Cs2 69.10(4) 9_665 3_554
Na1 Sn13 Cs2 67.41(18) . 3_554
Cs2 Sn13 Cs2 100.43(5) 12_666 3_554
Sn17 Sn13 Cs4 170.99(14) . 9_665
Sn1 Sn13 Cs4 61.24(3) 2_665 9_665
Sn1 Sn13 Cs4 61.24(3) 9_665 9_665
Sn5 Sn13 Cs4 61.62(4) 9_665 9_665
Na1 Sn13 Cs4 170.8(3) . 9_665
Cs2 Sn13 Cs4 107.32(4) 12_666 9_665
Cs2 Sn13 Cs4 107.32(4) 3_554 9_665
Sn17 Sn13 Cs3 72.07(13) . 15_665
Sn1 Sn13 Cs3 69.61(4) 2_665 15_665
Sn1 Sn13 Cs3 69.61(4) 9_665 15_665
Sn5 Sn13 Cs3 160.54(6) 9_665 15_665
Na1 Sn13 Cs3 90.2(3) . 15_665
Cs2 Sn13 Cs3 120.89(3) 12_666 15_665
Cs2 Sn13 Cs3 120.89(3) 3_554 15_665
Cs4 Sn13 Cs3 98.92(4) 9_665 15_665
Na2 Sn14 Sn14 133(4) . 2
Na2 Sn14 Sn16 3(4) . .
Sn14 Sn14 Sn16 129.85(8) 2 .
Na2 Sn14 Sn12 101(2) . 6_455
Sn14 Sn14 Sn12 109.19(5) 2 6_455
Sn16 Sn14 Sn12 103.05(8) . 6_455
Na2 Sn14 Sn12 101(2) . 12_656
Sn14 Sn14 Sn12 109.19(5) 2 12_656
Sn16 Sn14 Sn12 103.05(8) . 12_656
Sn12 Sn14 Sn12 97.90(9) 6_455 12_656
Na2 Sn14 Na2 26(3) . 10
Sn14 Sn14 Na2 107.6(17) 2 10
Sn16 Sn14 Na2 22.3(17) . 10
Sn12 Sn14 Na2 116.3(9) 6_455 10
Sn12 Sn14 Na2 116.3(9) 12_656 10
Na2 Sn14 Na2 117(5) . 2
Sn14 Sn14 Na2 16.0(15) 2 2
Sn16 Sn14 Na2 113.9(15) . 2
Sn12 Sn14 Na2 118.2(8) 6_455 2
Sn12 Sn14 Na2 118.2(8) 12_656 2
Na2 Sn14 Na2 92(2) 10 2
Na2 Sn14 Cs5 155(4) . .
Sn14 Sn14 Cs5 71.24(3) 2 .
Sn16 Sn14 Cs5 158.91(10) . .
Sn12 Sn14 Cs5 64.37(5) 6_455 .
Sn12 Sn14 Cs5 64.37(5) 12_656 .
Na2 Sn14 Cs5 178.8(17) 10 .
Na2 Sn14 Cs5 87.2(15) 2 .
Na2 Sn14 Cs1 82(2) . 9_655
Sn14 Sn14 Cs1 71.72(3) 2 9_655
Sn16 Sn14 Cs1 79.96(6) . 9_655
Sn12 Sn14 Cs1 76.53(3) 6_455 9_655
Sn12 Sn14 Cs1 174.23(8) 12_656 9_655
Na2 Sn14 Cs1 68.2(8) 10 9_655
Na2 Sn14 Cs1 64.1(6) 2 9_655
Cs5 Sn14 Cs1 111.23(4) . 9_655
Na2 Sn14 Cs1 82(2) . 1_455
Sn14 Sn14 Cs1 71.72(3) 2 1_455
Sn16 Sn14 Cs1 79.96(6) . 1_455
Sn12 Sn14 Cs1 174.23(8) 6_455 1_455
Sn12 Sn14 Cs1 76.53(3) 12_656 1_455
Na2 Sn14 Cs1 68.2(8) 10 1_455
Na2 Sn14 Cs1 64.1(6) 2 1_455
Cs5 Sn14 Cs1 111.23(4) . 1_455
Cs1 Sn14 Cs1 108.98(7) 9_655 1_455
Na2 Sn14 Cs2 57(4) . .
Sn14 Sn14 Cs2 169.55(4) 2 .
Sn16 Sn14 Cs2 60.60(8) . .
Sn12 Sn14 Cs2 64.76(5) 6_455 .
Sn12 Sn14 Cs2 64.76(5) 12_656 .
Na2 Sn14 Cs2 82.9(17) 10 .
Na2 Sn14 Cs2 174.5(15) 2 .
Cs5 Sn14 Cs2 98.31(5) . .
Cs1 Sn14 Cs2 113.39(4) 9_655 .
Cs1 Sn14 Cs2 113.39(4) 1_455 .
Na2 Sn14 Na2 93(4) . 9
Sn14 Sn14 Na2 40.4(11) 2 9
Sn16 Sn14 Na2 89.4(12) . 9
Sn12 Sn14 Na2 128.2(3) 6_455 9
Sn12 Sn14 Na2 128.2(3) 12_656 9
Na2 Sn14 Na2 67(3) 10 9
Na2 Sn14 Na2 24(2) 2 9
Cs5 Sn14 Na2 111.7(12) . 9
Cs1 Sn14 Na2 56.2(2) 9_655 9
Cs1 Sn14 Na2 56.2(2) 1_455 9
Cs2 Sn14 Na2 150.0(12) . 9
Sn17 Sn15 Sn7 113.21(13) 3_655 .
Sn17 Sn15 Sn10 99.25(12) 3_655 2_665
Sn7 Sn15 Sn10 98.83(5) . 2_665
Sn17 Sn15 Sn6 134.82(11) 3_655 .
Sn7 Sn15 Sn6 100.87(4) . .
Sn10 Sn15 Sn6 104.00(5) 2_665 .
Sn17 Sn15 Na1 18.40(19) 3_655 3_655
Sn7 Sn15 Na1 119.1(4) . 3_655
Sn10 Sn15 Na1 81.06(9) 2_665 3_655
Sn6 Sn15 Na1 138.7(4) . 3_655
Sn17 Sn15 Cs3 87.27(12) 3_655 13_676
Sn7 Sn15 Cs3 80.39(3) . 13_676
Sn10 Sn15 Cs3 173.14(5) 2_665 13_676
Sn6 Sn15 Cs3 69.60(4) . 13_676
Na1 Sn15 Cs3 105.32(7) 3_655 13_676
Sn17 Sn15 Cs4 159.62(11) 3_655 .
Sn7 Sn15 Cs4 61.12(3) . .
Sn10 Sn15 Cs4 64.31(4) 2_665 .
Sn6 Sn15 Cs4 64.11(3) . .
Na1 Sn15 Cs4 144.07(4) 3_655 .
Cs3 Sn15 Cs4 109.77(3) 13_676 .
Sn17 Sn15 Cs1 76.65(13) 3_655 11_676
Sn7 Sn15 Cs1 169.59(5) . 11_676
Sn10 Sn15 Cs1 75.55(3) 2_665 11_676
Sn6 Sn15 Cs1 72.52(4) . 11_676
Na1 Sn15 Cs1 69.2(4) 3_655 11_676
Cs3 Sn15 Cs1 104.12(3) 13_676 11_676
Cs4 Sn15 Cs1 108.48(4) . 11_676
Sn17 Sn15 Cs2 63.32(10) 3_655 2_665
Sn7 Sn15 Cs2 67.07(3) . 2_665
Sn10 Sn15 Cs2 66.27(4) 2_665 2_665
Sn6 Sn15 Cs2 161.78(5) . 2_665
Na1 Sn15 Cs2 57.4(3) 3_655 2_665
Cs3 Sn15 Cs2 119.13(4) 13_676 2_665
Cs4 Sn15 Cs2 97.70(3) . 2_665
Cs1 Sn15 Cs2 117.14(3) 11_676 2_665
Na2 Sn16 Na2 108(9) . 10
Na2 Sn16 Sn14 4(4) . .
Na2 Sn16 Sn14 104(4) 10 .
Na2 Sn16 Sn14 104(4) . 10
Na2 Sn16 Sn14 4(4) 10 10
Sn14 Sn16 Sn14 100.29(16) . 10
Na2 Sn16 Sn8 106.3(17) . 7
Na2 Sn16 Sn8 106.3(17) 10 7
Sn14 Sn16 Sn8 107.79(3) . 7
Sn14 Sn16 Sn8 107.79(3) 10 7
Na2 Sn16 Sn8 106.3(17) . .
Na2 Sn16 Sn8 106.3(17) 10 .
Sn14 Sn16 Sn8 107.79(3) . .
Sn14 Sn16 Sn8 107.79(3) 10 .
Sn8 Sn16 Sn8 123.05(14) 7 .
Na2 Sn16 Cs2 172(4) . 10
Na2 Sn16 Cs2 80(4) 10 10
Sn14 Sn16 Cs2 175.95(11) . 10
Sn14 Sn16 Cs2 83.75(6) 10 10
Sn8 Sn16 Cs2 70.69(6) 7 10
Sn8 Sn16 Cs2 70.69(6) . 10
Na2 Sn16 Cs2 80(4) . .
Na2 Sn16 Cs2 172(4) 10 .
Sn14 Sn16 Cs2 83.75(6) . .
Sn14 Sn16 Cs2 175.95(11) 10 .
Sn8 Sn16 Cs2 70.69(6) 7 .
Sn8 Sn16 Cs2 70.69(6) . .
Cs2 Sn16 Cs2 92.20(9) 10 .
Na2 Sn16 Cs1 67(2) . 9_655
Na2 Sn16 Cs1 67(2) 10 9_655
Sn14 Sn16 Cs1 64.84(6) . 9_655
Sn14 Sn16 Cs1 64.84(6) 10 9_655
Sn8 Sn16 Cs1 70.04(5) 7 9_655
Sn8 Sn16 Cs1 166.92(10) . 9_655
Cs2 Sn16 Cs1 117.386(18) 10 9_655
Cs2 Sn16 Cs1 117.388(18) . 9_655
Na2 Sn16 Cs1 67(2) . 1_455
Na2 Sn16 Cs1 67(2) 10 1_455
Sn14 Sn16 Cs1 64.84(6) . 1_455
Sn14 Sn16 Cs1 64.84(6) 10 1_455
Sn8 Sn16 Cs1 166.92(10) 7 1_455
Sn8 Sn16 Cs1 70.04(5) . 1_455
Cs2 Sn16 Cs1 117.386(18) 10 1_455
Cs2 Sn16 Cs1 117.388(18) . 1_455
Cs1 Sn16 Cs1 96.88(8) 9_655 1_455
Na2 Sn16 Na2 43(4) . 2
Na2 Sn16 Na2 65(5) 10 2
Sn14 Sn16 Na2 39.3(10) . 2
Sn14 Sn16 Na2 61.0(10) 10 2
Sn8 Sn16 Na2 117.92(12) 7 2
Sn8 Sn16 Na2 117.92(12) . 2
Cs2 Sn16 Na2 144.8(10) 10 2
Cs2 Sn16 Na2 123.0(10) . 2
Cs1 Sn16 Na2 49.34(17) 9_655 2
Cs1 Sn16 Na2 49.34(17) 1_455 2
Na2 Sn16 Na2 65(5) . 9
Na2 Sn16 Na2 43(4) 10 9
Sn14 Sn16 Na2 61.0(10) . 9
Sn14 Sn16 Na2 39.3(10) 10 9
Sn8 Sn16 Na2 117.92(12) 7 9
Sn8 Sn16 Na2 117.92(12) . 9
Cs2 Sn16 Na2 123.0(10) 10 9
Cs2 Sn16 Na2 144.8(10) . 9
Cs1 Sn16 Na2 49.34(17) 9_655 9
Cs1 Sn16 Na2 49.34(17) 1_455 9
Na2 Sn16 Na2 22(2) 2 9
Na1 Sn17 Sn17 3.4(13) . 15_665
Na1 Sn17 Sn15 116.7(7) . 11_576
Sn17 Sn17 Sn15 114.88(13) 15_665 11_576
Na1 Sn17 Sn15 116.7(7) . 4_464
Sn17 Sn17 Sn15 114.88(13) 15_665 4_464
Sn15 Sn17 Sn15 99.3(2) 11_576 4_464
Na1 Sn17 Sn13 116.6(13) . .
Sn17 Sn17 Sn13 119.99(13) 15_665 .
Sn15 Sn17 Sn13 102.47(17) 11_576 .
Sn15 Sn17 Sn13 102.47(17) 4_464 .
Na1 Sn17 Cs2 72.0(9) . 12_666
Sn17 Sn17 Cs2 74.29(8) 15_665 12_666
Sn15 Sn17 Cs2 83.86(6) 11_576 12_666
Sn15 Sn17 Cs2 167.1(2) 4_464 12_666
Sn13 Sn17 Cs2 64.65(9) . 12_666
Na1 Sn17 Cs2 72.0(9) . 3_554
Sn17 Sn17 Cs2 74.29(8) 15_665 3_554
Sn15 Sn17 Cs2 167.1(2) 11_576 3_554
Sn15 Sn17 Cs2 83.86(6) 4_464 3_554
Sn13 Sn17 Cs2 64.65(9) . 3_554
Cs2 Sn17 Cs2 90.41(12) 12_666 3_554
Na1 Sn17 Cs1 78.3(13) . 9_665
Sn17 Sn17 Cs1 74.84(8) 15_665 9_665
Sn15 Sn17 Cs1 68.60(12) 11_576 9_665
Sn15 Sn17 Cs1 68.60(12) 4_464 9_665
Sn13 Sn17 Cs1 165.2(2) . 9_665
Cs2 Sn17 Cs1 123.85(9) 12_666 9_665
Cs2 Sn17 Cs1 123.85(9) 3_554 9_665
Na1 Sn17 Cs3 169.0(13) . 15_665
Sn17 Sn17 Cs3 165.64(7) 15_665 15_665
Sn15 Sn17 Cs3 58.02(11) 11_576 15_665
Sn15 Sn17 Cs3 58.02(11) 4_464 15_665
Sn13 Sn17 Cs3 74.38(14) . 15_665
Cs2 Sn17 Cs3 115.06(10) 12_666 15_665
Cs2 Sn17 Cs3 115.06(10) 3_554 15_665
Cs1 Sn17 Cs3 90.80(11) 9_665 15_665
Sn17 Na1 Sn17 173(3) 15_665 .
Sn17 Na1 Sn15 44.9(5) 15_665 6_465
Sn17 Na1 Sn15 131.3(10) . 6_465
Sn17 Na1 Sn15 131.3(10) 15_665 11_576
Sn17 Na1 Sn15 44.9(5) . 11_576
Sn15 Na1 Sn15 86.5(3) 6_465 11_576
Sn17 Na1 Sn15 131.3(10) 15_665 4_464
Sn17 Na1 Sn15 44.9(5) . 4_464
Sn15 Na1 Sn15 131.6(8) 6_465 4_464
Sn15 Na1 Sn15 74.1(3) 11_576 4_464
Sn17 Na1 Sn15 44.9(5) 15_665 13_575
Sn17 Na1 Sn15 131.3(10) . 13_575
Sn15 Na1 Sn15 74.1(3) 6_465 13_575
Sn15 Na1 Sn15 131.6(8) 11_576 13_575
Sn15 Na1 Sn15 86.5(3) 4_464 13_575
Sn17 Na1 Sn13 141.6(16) 15_665 .
Sn17 Na1 Sn13 45.3(10) . .
Sn15 Na1 Sn13 141.6(3) 6_465 .
Sn15 Na1 Sn13 76.29(10) 11_576 .
Sn15 Na1 Sn13 76.29(10) 4_464 .
Sn15 Na1 Sn13 141.6(3) 13_575 .
Sn17 Na1 Sn13 45.3(10) 15_665 15_665
Sn17 Na1 Sn13 141.6(16) . 15_665
Sn15 Na1 Sn13 76.29(10) 6_465 15_665
Sn15 Na1 Sn13 141.6(3) 11_576 15_665
Sn15 Na1 Sn13 141.6(3) 4_464 15_665
Sn15 Na1 Sn13 76.29(10) 13_575 15_665
Sn13 Na1 Sn13 96.3(6) . 15_665
Sn17 Na1 Sn10 88.5(6) 15_665 12_666
Sn17 Na1 Sn10 88.5(6) . 12_666
Sn15 Na1 Sn10 43.97(14) 6_465 12_666
Sn15 Na1 Sn10 43.97(14) 11_576 12_666
Sn15 Na1 Sn10 111.6(5) 4_464 12_666
Sn15 Na1 Sn10 111.6(5) 13_575 12_666
Sn13 Na1 Sn10 106.60(10) . 12_666
Sn13 Na1 Sn10 106.60(10) 15_665 12_666
Sn17 Na1 Sn10 88.5(6) 15_665 3_554
Sn17 Na1 Sn10 88.5(6) . 3_554
Sn15 Na1 Sn10 111.6(5) 6_465 3_554
Sn15 Na1 Sn10 111.6(5) 11_576 3_554
Sn15 Na1 Sn10 43.97(14) 4_464 3_554
Sn15 Na1 Sn10 43.97(14) 13_575 3_554
Sn13 Na1 Sn10 106.60(10) . 3_554
Sn13 Na1 Sn10 106.60(10) 15_665 3_554
Sn10 Na1 Sn10 129.3(7) 12_666 3_554
Sn17 Na1 Cs2 92.3(8) 15_665 12_666
Sn17 Na1 Cs2 92.3(8) . 12_666
Sn15 Na1 Cs2 79.87(14) 6_465 12_666
Sn15 Na1 Cs2 79.87(14) 11_576 12_666
Sn15 Na1 Cs2 136.2(3) 4_464 12_666
Sn15 Na1 Cs2 136.2(3) 13_575 12_666
Sn13 Na1 Cs2 63.6(3) . 12_666
Sn13 Na1 Cs2 63.6(3) 15_665 12_666
Sn10 Na1 Cs2 67.15(7) 12_666 12_666
Sn10 Na1 Cs2 163.6(6) 3_554 12_666
Sn17 Na1 Cs2 92.3(8) 15_665 3_554
Sn17 Na1 Cs2 92.3(8) . 3_554
Sn15 Na1 Cs2 136.2(3) 6_465 3_554
Sn15 Na1 Cs2 136.2(3) 11_576 3_554
Sn15 Na1 Cs2 79.87(14) 4_464 3_554
Sn15 Na1 Cs2 79.87(14) 13_575 3_554
Sn13 Na1 Cs2 63.6(3) . 3_554
Sn13 Na1 Cs2 63.6(3) 15_665 3_554
Sn10 Na1 Cs2 163.6(6) 12_666 3_554
Sn10 Na1 Cs2 67.15(7) 3_554 3_554
Cs2 Na1 Cs2 96.4(5) 12_666 3_554
Sn17 Na1 Cs1 86.6(13) 15_665 9_665
Sn17 Na1 Cs1 86.6(13) . 9_665
Sn15 Na1 Cs1 65.8(4) 6_465 9_665
Sn15 Na1 Cs1 65.8(4) 11_576 9_665
Sn15 Na1 Cs1 65.8(4) 4_464 9_665
Sn15 Na1 Cs1 65.8(4) 13_575 9_665
Sn13 Na1 Cs1 131.8(3) . 9_665
Sn13 Na1 Cs1 131.8(3) 15_665 9_665
Sn10 Na1 Cs1 64.6(3) 12_666 9_665
Sn10 Na1 Cs1 64.6(3) 3_554 9_665
Cs2 Na1 Cs1 131.8(3) 12_666 9_665
Cs2 Na1 Cs1 131.8(3) 3_554 9_665
Sn17 Na1 Sn5 109.6(14) 15_665 9_665
Sn17 Na1 Sn5 77.3(12) . 9_665
Sn15 Na1 Sn5 125.7(4) 6_465 9_665
Sn15 Na1 Sn5 101.7(3) 11_576 9_665
Sn15 Na1 Sn5 101.7(3) 4_464 9_665
Sn15 Na1 Sn5 125.7(4) 13_575 9_665
Sn13 Na1 Sn5 32.0(2) . 9_665
Sn13 Na1 Sn5 64.3(4) 15_665 9_665
Sn10 Na1 Sn5 114.3(3) 12_666 9_665
Sn10 Na1 Sn5 114.3(3) 3_554 9_665
Cs2 Na1 Sn5 50.2(3) 12_666 9_665
Cs2 Na1 Sn5 50.2(3) 3_554 9_665
Cs1 Na1 Sn5 163.85(8) 9_665 9_665
Sn17 Na1 Sn5 77.3(12) 15_665 7
Sn17 Na1 Sn5 109.6(14) . 7
Sn15 Na1 Sn5 101.7(3) 6_465 7
Sn15 Na1 Sn5 125.7(4) 11_576 7
Sn15 Na1 Sn5 125.7(4) 4_464 7
Sn15 Na1 Sn5 101.7(3) 13_575 7
Sn13 Na1 Sn5 64.3(4) . 7
Sn13 Na1 Sn5 32.0(2) 15_665 7
Sn10 Na1 Sn5 114.3(3) 12_666 7
Sn10 Na1 Sn5 114.3(3) 3_554 7
Cs2 Na1 Sn5 50.2(3) 12_666 7
Cs2 Na1 Sn5 50.2(3) 3_554 7
Cs1 Na1 Sn5 163.85(8) 9_665 7
Sn5 Na1 Sn5 32.30(16) 9_665 7
Sn17 Na1 Sn7 45.03(14) 15_665 6_465
Sn17 Na1 Sn7 135.53(2) . 6_465
Sn15 Na1 Sn7 27.69(13) 6_465 6_465
Sn15 Na1 Sn7 95.13(10) 11_576 6_465
Sn15 Na1 Sn7 158.9(7) 4_464 6_465
Sn15 Na1 Sn7 87.60(8) 13_575 6_465
Sn13 Na1 Sn7 119.4(4) . 6_465
Sn13 Na1 Sn7 55.35(5) 15_665 6_465
Sn10 Na1 Sn7 52.55(2) 12_666 6_465
Sn10 Na1 Sn7 131.1(2) 3_554 6_465
Cs2 Na1 Sn7 55.89(8) 12_666 6_465
Cs2 Na1 Sn7 118.9(4) 3_554 6_465
Cs1 Na1 Sn7 93.3(3) 9_665 6_465
Sn5 Na1 Sn7 98.2(3) 9_665 6_465
Sn5 Na1 Sn7 75.3(2) 7 6_465
Sn17 Na1 Sn7 135.53(2) 15_665 11_576
Sn17 Na1 Sn7 45.03(14) . 11_576
Sn15 Na1 Sn7 95.13(10) 6_465 11_576
Sn15 Na1 Sn7 27.69(13) 11_576 11_576
Sn15 Na1 Sn7 87.60(8) 4_464 11_576
Sn15 Na1 Sn7 158.9(7) 13_575 11_576
Sn13 Na1 Sn7 55.35(5) . 11_576
Sn13 Na1 Sn7 119.4(4) 15_665 11_576
Sn10 Na1 Sn7 52.55(2) 12_666 11_576
Sn10 Na1 Sn7 131.1(2) 3_554 11_576
Cs2 Na1 Sn7 55.89(8) 12_666 11_576
Cs2 Na1 Sn7 118.9(4) 3_554 11_576
Cs1 Na1 Sn7 93.3(3) 9_665 11_576
Sn5 Na1 Sn7 75.3(2) 9_665 11_576
Sn5 Na1 Sn7 98.2(3) 7 11_576
Sn7 Na1 Sn7 90.71(4) 6_465 11_576
Sn17 Na1 Sn7 135.53(2) 15_665 4_464
Sn17 Na1 Sn7 45.03(14) . 4_464
Sn15 Na1 Sn7 158.9(7) 6_465 4_464
Sn15 Na1 Sn7 87.60(8) 11_576 4_464
Sn15 Na1 Sn7 27.69(13) 4_464 4_464
Sn15 Na1 Sn7 95.13(10) 13_575 4_464
Sn13 Na1 Sn7 55.35(5) . 4_464
Sn13 Na1 Sn7 119.4(4) 15_665 4_464
Sn10 Na1 Sn7 131.1(2) 12_666 4_464
Sn10 Na1 Sn7 52.548(19) 3_554 4_464
Cs2 Na1 Sn7 118.9(4) 12_666 4_464
Cs2 Na1 Sn7 55.89(8) 3_554 4_464
Cs1 Na1 Sn7 93.3(3) 9_665 4_464
Sn5 Na1 Sn7 75.3(2) 9_665 4_464
Sn5 Na1 Sn7 98.2(3) 7 4_464
Sn7 Na1 Sn7 173.4(6) 6_465 4_464
Sn7 Na1 Sn7 88.91(4) 11_576 4_464
Sn17 Na1 Sn7 45.03(14) 15_665 13_575
Sn17 Na1 Sn7 135.53(2) . 13_575
Sn15 Na1 Sn7 87.60(8) 6_465 13_575
Sn15 Na1 Sn7 158.9(7) 11_576 13_575
Sn15 Na1 Sn7 95.13(10) 4_464 13_575
Sn15 Na1 Sn7 27.69(13) 13_575 13_575
Sn13 Na1 Sn7 119.4(4) . 13_575
Sn13 Na1 Sn7 55.35(5) 15_665 13_575
Sn10 Na1 Sn7 131.1(2) 12_666 13_575
Sn10 Na1 Sn7 52.55(2) 3_554 13_575
Cs2 Na1 Sn7 118.9(4) 12_666 13_575
Cs2 Na1 Sn7 55.89(8) 3_554 13_575
Cs1 Na1 Sn7 93.3(3) 9_665 13_575
Sn5 Na1 Sn7 98.2(3) 9_665 13_575
Sn5 Na1 Sn7 75.3(2) 7 13_575
Sn7 Na1 Sn7 88.91(4) 6_465 13_575
Sn7 Na1 Sn7 173.4(6) 11_576 13_575
Sn7 Na1 Sn7 90.70(4) 4_464 13_575
Sn17 Na1 Sn1 40.4(8) 15_665 16
Sn17 Na1 Sn1 144.7(11) . 16
Sn15 Na1 Sn1 53.85(16) 6_465 16
Sn15 Na1 Sn1 119.53(8) 11_576 16
Sn15 Na1 Sn1 166.40(17) 4_464 16
Sn15 Na1 Sn1 83.63(10) 13_575 16
Sn13 Na1 Sn1 106.1(5) . 16
Sn13 Na1 Sn1 25.89(2) 15_665 16
Sn10 Na1 Sn1 80.80(6) 12_666 16
Sn10 Na1 Sn1 123.99(5) 3_554 16
Cs2 Na1 Sn1 52.61(16) 12_666 16
Cs2 Na1 Sn1 89.2(3) 3_554 16
Cs1 Na1 Sn1 117.8(2) 9_665 16
Sn5 Na1 Sn1 76.8(3) 9_665 16
Sn5 Na1 Sn1 48.12(17) 7 16
Sn7 Na1 Sn1 29.80(5) 6_465 16
Sn7 Na1 Sn1 104.87(19) 11_576 16
Sn7 Na1 Sn1 144.5(4) 4_464 16
Sn7 Na1 Sn1 71.90(11) 13_575 16
Sn16 Na2 Sn14 173(8) . .
Sn16 Na2 Na2 36(4) . 10
Sn14 Na2 Na2 137(4) . 10
Sn16 Na2 Sn14 54(4) . 10
Sn14 Na2 Sn14 119(5) . 10
Na2 Na2 Sn14 17.6(17) 10 10
Sn16 Na2 Sn12 130(3) . 6_455
Sn14 Na2 Sn12 54(2) . 6_455
Na2 Na2 Sn12 141.4(10) 10 6_455
Sn14 Na2 Sn12 137.6(15) 10 6_455
Sn16 Na2 Sn12 130(3) . 12_656
Sn14 Na2 Sn12 54(2) . 12_656
Na2 Na2 Sn12 141.4(10) 10 12_656
Sn14 Na2 Sn12 137.6(15) 10 12_656
Sn12 Na2 Sn12 77(2) 6_455 12_656
Sn16 Na2 Sn8 52.6(18) . 7
Sn14 Na2 Sn8 130(2) . 7
Na2 Na2 Sn8 72.3(16) 10 7
Sn14 Na2 Sn8 84.0(19) 10 7
Sn12 Na2 Sn8 78.2(10) 6_455 7
Sn12 Na2 Sn8 135(3) 12_656 7
Sn16 Na2 Sn8 52.6(18) . .
Sn14 Na2 Sn8 130(2) . .
Na2 Na2 Sn8 72.3(16) 10 .
Sn14 Na2 Sn8 84.0(19) 10 .
Sn12 Na2 Sn8 135(3) 6_455 .
Sn12 Na2 Sn8 78.2(10) 12_656 .
Sn8 Na2 Sn8 93(2) 7 .
Sn16 Na2 Sn14 142(6) . 2
Sn14 Na2 Sn14 31(3) . 2
Na2 Na2 Sn14 106.0(15) 10 2
Sn14 Na2 Sn14 88(2) 10 2
Sn12 Na2 Sn14 76.4(18) 6_455 2
Sn12 Na2 Sn14 76.4(18) 12_656 2
Sn8 Na2 Sn14 132.5(12) 7 2
Sn8 Na2 Sn14 132.5(12) . 2
Sn16 Na2 Cs2 82(4) . .
Sn14 Na2 Cs2 105(4) . .
Na2 Na2 Cs2 117.9(14) 10 .
Sn14 Na2 Cs2 135(3) 10 .
Sn12 Na2 Cs2 69.7(16) 6_455 .
Sn12 Na2 Cs2 69.7(16) 12_656 .
Sn8 Na2 Cs2 66.3(15) 7 .
Sn8 Na2 Cs2 66.3(15) . .
Sn14 Na2 Cs2 136(3) 2 .
Sn16 Na2 Cs1 97(3) . 9_655
Sn14 Na2 Cs1 79(2) . 9_655
Na2 Na2 Cs1 76.1(13) 10 9_655
Sn14 Na2 Cs1 66.9(13) 10 9_655
Sn12 Na2 Cs1 71.0(8) 6_455 9_655
Sn12 Na2 Cs1 133(3) 12_656 9_655
Sn8 Na2 Cs1 70.9(6) 7 9_655
Sn8 Na2 Cs1 148(3) . 9_655
Sn14 Na2 Cs1 63.1(12) 2 9_655
Cs2 Na2 Cs1 126.2(10) . 9_655
Sn16 Na2 Cs1 97(3) . 1_455
Sn14 Na2 Cs1 79(2) . 1_455
Na2 Na2 Cs1 76.1(13) 10 1_455
Sn14 Na2 Cs1 66.9(13) 10 1_455
Sn12 Na2 Cs1 133(3) 6_455 1_455
Sn12 Na2 Cs1 71.0(8) 12_656 1_455
Sn8 Na2 Cs1 148(3) 7 1_455
Sn8 Na2 Cs1 70.9(6) . 1_455
Sn14 Na2 Cs1 63.1(12) 2 1_455
Cs2 Na2 Cs1 126.2(10) . 1_455
Cs1 Na2 Cs1 107(2) 9_655 1_455
Sn16 Na2 Sn6 92(2) . 6_455
Sn14 Na2 Sn6 91(2) . 6_455
Na2 Na2 Sn6 106.2(12) 10 6_455
Sn14 Na2 Sn6 111.2(13) 10 6_455
Sn12 Na2 Sn6 39.0(4) 6_455 6_455
Sn12 Na2 Sn6 111(2) 12_656 6_455
Sn8 Na2 Sn6 39.8(4) 7 6_455
Sn8 Na2 Sn6 123(2) . 6_455
Sn14 Na2 Sn6 103.1(14) 2 6_455
Cs2 Na2 Sn6 65.9(11) . 6_455
Cs1 Na2 Sn6 60.39(14) 9_655 6_455
Cs1 Na2 Sn6 166(2) 1_455 6_455
Sn16 Na2 Sn6 92(2) . 12_656
Sn14 Na2 Sn6 91(2) . 12_656
Na2 Na2 Sn6 106.2(12) 10 12_656
Sn14 Na2 Sn6 111.2(13) 10 12_656
Sn12 Na2 Sn6 111(2) 6_455 12_656
Sn12 Na2 Sn6 39.0(4) 12_656 12_656
Sn8 Na2 Sn6 123(2) 7 12_656
Sn8 Na2 Sn6 39.8(4) . 12_656
Sn14 Na2 Sn6 103.1(14) 2 12_656
Cs2 Na2 Sn6 65.9(11) . 12_656
Cs1 Na2 Sn6 166(2) 9_655 12_656
Cs1 Na2 Sn6 60.39(14) 1_455 12_656
Sn6 Na2 Sn6 130(2) 6_455 12_656
Sn16 Na2 Na2 126(4) . 2
Sn14 Na2 Na2 47(4) . 2
Na2 Na2 Na2 90.001(3) 10 2
Sn14 Na2 Na2 72.4(17) 10 2
Sn12 Na2 Na2 88.8(16) 6_455 2
Sn12 Na2 Na2 88.8(16) 12_656 2
Sn8 Na2 Na2 128.0(13) 7 2
Sn8 Na2 Na2 128.0(13) . 2
Sn14 Na2 Na2 16.0(15) 2 2
Cs2 Na2 Na2 152.1(14) . 2
Cs1 Na2 Na2 57.3(11) 9_655 2
Cs1 Na2 Na2 57.3(11) 1_455 2
Sn6 Na2 Na2 108.4(12) 6_455 2
Sn6 Na2 Na2 108.4(12) 12_656 2
Sn16 Na2 Sn14 86(4) . 9
Sn14 Na2 Sn14 87(4) . 9
Na2 Na2 Sn14 49.6(11) 10 9
Sn14 Na2 Sn14 32.0(9) 10 9
Sn12 Na2 Sn14 119.4(19) 6_455 9
Sn12 Na2 Sn14 119.4(19) 12_656 9
Sn8 Na2 Sn14 105.7(19) 7 9
Sn8 Na2 Sn14 105.7(19) . 9
Sn14 Na2 Sn14 56.4(12) 2 9
Cs2 Na2 Sn14 167(3) . 9
Cs1 Na2 Sn14 55.4(11) 9_655 9
Cs1 Na2 Sn14 55.4(11) 1_455 9
Sn6 Na2 Sn14 114.9(11) 6_455 9
Sn6 Na2 Sn14 114.9(11) 12_656 9
Na2 Na2 Sn14 40.4(11) 2 9
Sn16 Na2 Na2 102(5) . 9
Sn14 Na2 Na2 71(4) . 9
Na2 Na2 Na2 66(2) 10 9
Sn14 Na2 Na2 48.4(17) 10 9
Sn12 Na2 Na2 107(3) 6_455 9
Sn12 Na2 Na2 107(3) 12_656 9
Sn8 Na2 Na2 116(2) 7 9
Sn8 Na2 Na2 116(2) . 9
Sn14 Na2 Na2 40.0(14) 2 9
Cs2 Na2 Na2 176(4) . 9
Cs1 Na2 Na2 53.7(10) 9_655 9
Cs1 Na2 Na2 53.7(10) 1_455 9
Sn6 Na2 Na2 113.7(12) 6_455 9
Sn6 Na2 Na2 113.7(12) 12_656 9
Na2 Na2 Na2 24(2) 2 9
Sn14 Na2 Na2 16.4(11) 9 9
Sn16 Na2 Sn12 43(3) . 3_544
Sn14 Na2 Sn12 131(4) . 3_544
Na2 Na2 Sn12 24.1(4) 10 3_544
Sn14 Na2 Sn12 29.0(7) 10 3_544
Sn12 Na2 Sn12 165.3(15) 6_455 3_544
Sn12 Na2 Sn12 117.3(6) 12_656 3_544
Sn8 Na2 Sn12 92(2) 7 3_544
Sn8 Na2 Sn12 55.5(12) . 3_544
Sn14 Na2 Sn12 103.8(19) 2 3_544
Cs2 Na2 Sn12 116.1(19) . 3_544
Cs1 Na2 Sn12 95.9(17) 9_655 3_544
Cs1 Na2 Sn12 56.2(9) 1_455 3_544
Sn6 Na2 Sn12 129.0(17) 6_455 3_544
Sn6 Na2 Sn12 83.6(8) 12_656 3_544
Na2 Na2 Sn12 89.2(11) 2 3_544
Sn14 Na2 Sn12 53.0(10) 9 3_544
Na2 Na2 Sn12 67.4(19) 9 3_544
Sn16 Na2 Sn12 43(3) . 13_565
Sn14 Na2 Sn12 131(4) . 13_565
Na2 Na2 Sn12 24.1(4) 10 13_565
Sn14 Na2 Sn12 29.0(7) 10 13_565
Sn12 Na2 Sn12 117.3(6) 6_455 13_565
Sn12 Na2 Sn12 165.3(15) 12_656 13_565
Sn8 Na2 Sn12 55.5(12) 7 13_565
Sn8 Na2 Sn12 92(2) . 13_565
Sn14 Na2 Sn12 103.8(19) 2 13_565
Cs2 Na2 Sn12 116.1(19) . 13_565
Cs1 Na2 Sn12 56.2(9) 9_655 13_565
Cs1 Na2 Sn12 95.9(17) 1_455 13_565
Sn6 Na2 Sn12 83.6(8) 6_455 13_565
Sn6 Na2 Sn12 129.0(17) 12_656 13_565
Na2 Na2 Sn12 89.2(11) 2 13_565
Sn14 Na2 Sn12 53.0(10) 9 13_565
Na2 Na2 Sn12 67.4(19) 9 13_565
Sn12 Na2 Sn12 48.2(9) 3_544 13_565
Sn16 Na2 Cs2 6(3) . 10
Sn14 Na2 Cs2 179(5) . 10
Na2 Na2 Cs2 42.0(10) 10 10
Sn14 Na2 Cs2 59.6(15) 10 10
Sn12 Na2 Cs2 126.5(18) 6_455 10
Sn12 Na2 Cs2 126.5(18) 12_656 10
Sn8 Na2 Cs2 50.4(12) 7 10
Sn8 Na2 Cs2 50.4(12) . 10
Sn14 Na2 Cs2 148(2) 2 10
Cs2 Na2 Cs2 75.9(15) . 10
Cs1 Na2 Cs2 100.5(15) 9_655 10
Cs1 Na2 Cs2 100.5(15) 1_455 10
Sn6 Na2 Cs2 89.8(13) 6_455 10
Sn6 Na2 Cs2 89.8(13) 12_656 10
Na2 Na2 Cs2 132.0(10) 2 10
Sn14 Na2 Cs2 91.6(16) 9 10
Na2 Na2 Cs2 108(3) 9 10
Sn12 Na2 Cs2 48.0(8) 3_544 10
Sn12 Na2 Cs2 48.0(8) 13_565 10
Sn14 Cs1 Sn14 36.55(7) 1_655 2_655
Sn14 Cs1 Sn14 71.02(7) 1_655 9_655
Sn14 Cs1 Sn14 58.54(7) 2_655 9_655
Sn14 Cs1 Sn14 58.54(7) 1_655 10_655
Sn14 Cs1 Sn14 71.02(7) 2_655 10_655
Sn14 Cs1 Sn14 36.55(7) 9_655 10_655
Sn14 Cs1 Na2 19.3(13) 1_655 1_655
Sn14 Cs1 Na2 52.8(12) 2_655 1_655
Sn14 Cs1 Na2 68.3(11) 9_655 1_655
Sn14 Cs1 Na2 44.9(12) 10_655 1_655
Sn14 Cs1 Na2 52.8(12) 1_655 2_655
Sn14 Cs1 Na2 19.3(13) 2_655 2_655
Sn14 Cs1 Na2 44.9(12) 9_655 2_655
Sn14 Cs1 Na2 68.3(11) 10_655 2_655
Na2 Cs1 Na2 65(2) 1_655 2_655
Sn14 Cs1 Na2 68.3(11) 1_655 9_655
Sn14 Cs1 Na2 44.9(12) 2_655 9_655
Sn14 Cs1 Na2 19.3(13) 9_655 9_655
Sn14 Cs1 Na2 52.8(12) 10_655 9_655
Na2 Cs1 Na2 73(2) 1_655 9_655
Na2 Cs1 Na2 28(3) 2_655 9_655
Sn14 Cs1 Na2 44.9(12) 1_655 10_655
Sn14 Cs1 Na2 68.3(11) 2_655 10_655
Sn14 Cs1 Na2 52.8(12) 9_655 10_655
Sn14 Cs1 Na2 19.3(13) 10_655 10_655
Na2 Cs1 Na2 28(3) 1_655 10_655
Na2 Cs1 Na2 73(2) 2_655 10_655
Na2 Cs1 Na2 65(2) 9_655 10_655
Sn14 Cs1 Sn15 100.45(3) 1_655 12_756
Sn14 Cs1 Sn15 120.95(4) 2_655 12_756
Sn14 Cs1 Sn15 166.04(5) 9_655 12_756
Sn14 Cs1 Sn15 129.61(4) 10_655 12_756
Na2 Cs1 Sn15 99.9(10) 1_655 12_756
Na2 Cs1 Sn15 138.1(13) 2_655 12_756
Na2 Cs1 Sn15 165.8(12) 9_655 12_756
Na2 Cs1 Sn15 113.3(12) 10_655 12_756
Sn14 Cs1 Sn15 120.95(4) 1_655 5_645
Sn14 Cs1 Sn15 100.45(3) 2_655 5_645
Sn14 Cs1 Sn15 129.61(4) 9_655 5_645
Sn14 Cs1 Sn15 166.04(5) 10_655 5_645
Na2 Cs1 Sn15 138.1(13) 1_655 5_645
Na2 Cs1 Sn15 99.9(10) 2_655 5_645
Na2 Cs1 Sn15 113.3(11) 9_655 5_645
Na2 Cs1 Sn15 165.8(12) 10_655 5_645
Sn15 Cs1 Sn15 64.12(4) 12_756 5_645
Sn14 Cs1 Sn15 166.04(5) 1_655 14_755
Sn14 Cs1 Sn15 129.61(4) 2_655 14_755
Sn14 Cs1 Sn15 100.44(3) 9_655 14_755
Sn14 Cs1 Sn15 120.94(4) 10_655 14_755
Na2 Cs1 Sn15 165.8(12) 1_655 14_755
Na2 Cs1 Sn15 113.3(12) 2_655 14_755
Na2 Cs1 Sn15 99.9(10) 9_655 14_755
Na2 Cs1 Sn15 138.1(13) 10_655 14_755
Sn15 Cs1 Sn15 89.94(6) 12_756 14_755
Sn15 Cs1 Sn15 55.63(4) 5_645 14_755
Sn14 Cs1 Sn15 129.61(4) 1_655 3_644
Sn14 Cs1 Sn15 166.04(5) 2_655 3_644
Sn14 Cs1 Sn15 120.94(4) 9_655 3_644
Sn14 Cs1 Sn15 100.44(3) 10_655 3_644
Na2 Cs1 Sn15 113.3(12) 1_655 3_644
Na2 Cs1 Sn15 165.8(12) 2_655 3_644
Na2 Cs1 Sn15 138.1(13) 9_655 3_644
Na2 Cs1 Sn15 99.9(10) 10_655 3_644
Sn15 Cs1 Sn15 55.63(4) 12_756 3_644
Sn15 Cs1 Sn15 89.94(6) 5_645 3_644
Sn15 Cs1 Sn15 64.12(4) 14_755 3_644
Sn14 Cs1 Sn6 65.75(3) 1_655 12_756
Sn14 Cs1 Sn6 96.86(5) 2_655 12_756
Sn14 Cs1 Sn6 128.72(6) 9_655 12_756
Sn14 Cs1 Sn6 95.47(4) 10_655 12_756
Na2 Cs1 Sn6 61.6(10) 1_655 12_756
Na2 Cs1 Sn6 116.0(12) 2_655 12_756
Na2 Cs1 Sn6 133.4(10) 9_655 12_756
Na2 Cs1 Sn6 77.0(12) 10_655 12_756
Sn15 Cs1 Sn6 38.41(2) 12_756 12_756
Sn15 Cs1 Sn6 96.55(4) 5_645 12_756
Sn15 Cs1 Sn6 126.65(6) 14_755 12_756
Sn15 Cs1 Sn6 72.50(3) 3_644 12_756
Sn14 Cs1 Sn6 96.86(5) 1_655 5_645
Sn14 Cs1 Sn6 65.75(3) 2_655 5_645
Sn14 Cs1 Sn6 95.47(4) 9_655 5_645
Sn14 Cs1 Sn6 128.72(6) 10_655 5_645
Na2 Cs1 Sn6 116.0(12) 1_655 5_645
Na2 Cs1 Sn6 61.6(10) 2_655 5_645
Na2 Cs1 Sn6 77.0(12) 9_655 5_645
Na2 Cs1 Sn6 133.4(10) 10_655 5_645
Sn15 Cs1 Sn6 96.55(4) 12_756 5_645
Sn15 Cs1 Sn6 38.41(2) 5_645 5_645
Sn15 Cs1 Sn6 72.50(3) 14_755 5_645
Sn15 Cs1 Sn6 126.65(6) 3_644 5_645
Sn6 Cs1 Sn6 115.44(3) 12_756 5_645
Sn14 Cs1 Sn6 128.72(6) 1_655 14_755
Sn14 Cs1 Sn6 95.47(4) 2_655 14_755
Sn14 Cs1 Sn6 65.75(3) 9_655 14_755
Sn14 Cs1 Sn6 96.86(5) 10_655 14_755
Na2 Cs1 Sn6 133.4(10) 1_655 14_755
Na2 Cs1 Sn6 77.0(12) 2_655 14_755
Na2 Cs1 Sn6 61.6(10) 9_655 14_755
Na2 Cs1 Sn6 116.0(12) 10_655 14_755
Sn15 Cs1 Sn6 126.65(6) 12_756 14_755
Sn15 Cs1 Sn6 72.50(3) 5_645 14_755
Sn15 Cs1 Sn6 38.41(2) 14_755 14_755
Sn15 Cs1 Sn6 96.55(4) 3_644 14_755
Sn6 Cs1 Sn6 164.84(7) 12_756 14_755
Sn6 Cs1 Sn6 62.33(3) 5_645 14_755
Sn14 Cs1 Sn6 95.47(4) 1_655 3_644
Sn14 Cs1 Sn6 128.72(6) 2_655 3_644
Sn14 Cs1 Sn6 96.86(5) 9_655 3_644
Sn14 Cs1 Sn6 65.75(3) 10_655 3_644
Na2 Cs1 Sn6 77.0(12) 1_655 3_644
Na2 Cs1 Sn6 133.4(10) 2_655 3_644
Na2 Cs1 Sn6 116.0(12) 9_655 3_644
Na2 Cs1 Sn6 61.6(10) 10_655 3_644
Sn15 Cs1 Sn6 72.50(3) 12_756 3_644
Sn15 Cs1 Sn6 126.65(6) 5_645 3_644
Sn15 Cs1 Sn6 96.55(4) 14_755 3_644
Sn15 Cs1 Sn6 38.41(2) 3_644 3_644
Sn6 Cs1 Sn6 62.33(3) 12_756 3_644
Sn6 Cs1 Sn6 164.84(7) 5_645 3_644
Sn6 Cs1 Sn6 115.44(3) 14_755 3_644
Sn14 Cs1 Na1 144.49(3) 1_655 9_665
Sn14 Cs1 Na1 144.49(3) 2_655 9_665
Sn14 Cs1 Na1 144.49(3) 9_655 9_665
Sn14 Cs1 Na1 144.49(3) 10_655 9_665
Na2 Cs1 Na1 143.7(10) 1_655 9_665
Na2 Cs1 Na1 143.7(10) 2_655 9_665
Na2 Cs1 Na1 143.7(10) 9_655 9_665
Na2 Cs1 Na1 143.7(10) 10_655 9_665
Sn15 Cs1 Na1 44.97(3) 12_756 9_665
Sn15 Cs1 Na1 44.97(3) 5_645 9_665
Sn15 Cs1 Na1 44.97(3) 14_755 9_665
Sn15 Cs1 Na1 44.97(3) 3_644 9_665
Sn6 Cs1 Na1 82.42(4) 12_756 9_665
Sn6 Cs1 Na1 82.42(4) 5_645 9_665
Sn6 Cs1 Na1 82.42(4) 14_755 9_665
Sn6 Cs1 Na1 82.42(4) 3_644 9_665
Sn14 Cs1 Sn17 150.19(4) 1_655 7
Sn14 Cs1 Sn17 134.72(6) 2_655 7
Sn14 Cs1 Sn17 134.72(6) 9_655 7
Sn14 Cs1 Sn17 150.19(4) 10_655 7
Na2 Cs1 Sn17 156.9(11) 1_655 7
Na2 Cs1 Sn17 129.6(10) 2_655 7
Na2 Cs1 Sn17 129.6(10) 9_655 7
Na2 Cs1 Sn17 156.9(11) 10_655 7
Sn15 Cs1 Sn17 57.04(7) 12_756 7
Sn15 Cs1 Sn17 34.75(5) 5_645 7
Sn15 Cs1 Sn17 34.75(5) 14_755 7
Sn15 Cs1 Sn17 57.04(7) 3_644 7
Sn6 Cs1 Sn17 95.38(8) 12_756 7
Sn6 Cs1 Sn17 69.61(7) 5_645 7
Sn6 Cs1 Sn17 69.61(7) 14_755 7
Sn6 Cs1 Sn17 95.38(8) 3_644 7
Na1 Cs1 Sn17 15.16(8) 9_665 7
Sn14 Cs1 Sn17 134.72(6) 1_655 9_665
Sn14 Cs1 Sn17 150.19(4) 2_655 9_665
Sn14 Cs1 Sn17 150.19(4) 9_655 9_665
Sn14 Cs1 Sn17 134.72(6) 10_655 9_665
Na2 Cs1 Sn17 129.6(10) 1_655 9_665
Na2 Cs1 Sn17 156.9(11) 2_655 9_665
Na2 Cs1 Sn17 156.9(11) 9_655 9_665
Na2 Cs1 Sn17 129.6(10) 10_655 9_665
Sn15 Cs1 Sn17 34.75(5) 12_756 9_665
Sn15 Cs1 Sn17 57.04(7) 5_645 9_665
Sn15 Cs1 Sn17 57.04(7) 14_755 9_665
Sn15 Cs1 Sn17 34.75(5) 3_644 9_665
Sn6 Cs1 Sn17 69.61(7) 12_756 9_665
Sn6 Cs1 Sn17 95.38(8) 5_645 9_665
Sn6 Cs1 Sn17 95.38(8) 14_755 9_665
Sn6 Cs1 Sn17 69.61(7) 3_644 9_665
Na1 Cs1 Sn17 15.16(8) 9_665 9_665
Sn17 Cs1 Sn17 30.32(15) 7 9_665
Sn14 Cs1 Sn12 36.91(3) 1_655 12_756
Sn14 Cs1 Sn12 60.87(4) 2_655 12_756
Sn14 Cs1 Sn12 107.91(6) 9_655 12_756
Sn14 Cs1 Sn12 89.70(5) 10_655 12_756
Na2 Cs1 Sn12 44.9(12) 1_655 12_756
Na2 Cs1 Sn12 80.2(13) 2_655 12_756
Na2 Cs1 Sn12 102.8(11) 9_655 12_756
Na2 Cs1 Sn12 71.5(13) 10_655 12_756
Sn15 Cs1 Sn12 64.53(2) 12_756 12_756
Sn15 Cs1 Sn12 95.71(3) 5_645 12_756
Sn15 Cs1 Sn12 149.05(5) 14_755 12_756
Sn15 Cs1 Sn12 109.15(3) 3_644 12_756
Sn6 Cs1 Sn12 36.656(17) 12_756 12_756
Sn6 Cs1 Sn12 92.362(19) 5_645 12_756
Sn6 Cs1 Sn12 151.88(3) 14_755 12_756
Sn6 Cs1 Sn12 92.207(18) 3_644 12_756
Na1 Cs1 Sn12 107.59(3) 9_665 12_756
Sn17 Cs1 Sn12 114.97(5) 7 12_756
Sn17 Cs1 Sn12 99.28(5) 9_665 12_756
Sn14 Cs1 Sn12 60.87(4) 1_655 5_645
Sn14 Cs1 Sn12 36.91(3) 2_655 5_645
Sn14 Cs1 Sn12 89.70(5) 9_655 5_645
Sn14 Cs1 Sn12 107.91(6) 10_655 5_645
Na2 Cs1 Sn12 80.2(13) 1_655 5_645
Na2 Cs1 Sn12 44.9(12) 2_655 5_645
Na2 Cs1 Sn12 71.5(13) 9_655 5_645
Na2 Cs1 Sn12 102.8(11) 10_655 5_645
Sn15 Cs1 Sn12 95.71(3) 12_756 5_645
Sn15 Cs1 Sn12 64.53(2) 5_645 5_645
Sn15 Cs1 Sn12 109.15(3) 14_755 5_645
Sn15 Cs1 Sn12 149.05(5) 3_644 5_645
Sn6 Cs1 Sn12 92.362(19) 12_756 5_645
Sn6 Cs1 Sn12 36.656(17) 5_645 5_645
Sn6 Cs1 Sn12 92.207(18) 14_755 5_645
Sn6 Cs1 Sn12 151.88(3) 3_644 5_645
Na1 Cs1 Sn12 107.59(3) 9_665 5_645
Sn17 Cs1 Sn12 99.28(5) 7 5_645
Sn17 Cs1 Sn12 114.97(5) 9_665 5_645
Sn12 Cs1 Sn12 59.84(3) 12_756 5_645
Sn14 Cs1 Sn12 107.91(6) 1_655 14_755
Sn14 Cs1 Sn12 89.70(5) 2_655 14_755
Sn14 Cs1 Sn12 36.91(3) 9_655 14_755
Sn14 Cs1 Sn12 60.87(4) 10_655 14_755
Na2 Cs1 Sn12 102.8(11) 1_655 14_755
Na2 Cs1 Sn12 71.5(13) 2_655 14_755
Na2 Cs1 Sn12 44.9(12) 9_655 14_755
Na2 Cs1 Sn12 80.2(13) 10_655 14_755
Sn15 Cs1 Sn12 149.05(5) 12_756 14_755
Sn15 Cs1 Sn12 109.15(3) 5_645 14_755
Sn15 Cs1 Sn12 64.53(2) 14_755 14_755
Sn15 Cs1 Sn12 95.71(3) 3_644 14_755
Sn6 Cs1 Sn12 151.88(3) 12_756 14_755
Sn6 Cs1 Sn12 92.207(18) 5_645 14_755
Sn6 Cs1 Sn12 36.656(17) 14_755 14_755
Sn6 Cs1 Sn12 92.361(19) 3_644 14_755
Na1 Cs1 Sn12 107.59(3) 9_665 14_755
Sn17 Cs1 Sn12 99.28(5) 7 14_755
Sn17 Cs1 Sn12 114.97(5) 9_665 14_755
Sn12 Cs1 Sn12 144.82(7) 12_756 14_755
Sn12 Cs1 Sn12 108.65(4) 5_645 14_755
Sn14 Cs1 Sn12 89.70(5) 1_655 3_644
Sn14 Cs1 Sn12 107.91(6) 2_655 3_644
Sn14 Cs1 Sn12 60.87(4) 9_655 3_644
Sn14 Cs1 Sn12 36.91(3) 10_655 3_644
Na2 Cs1 Sn12 71.5(13) 1_655 3_644
Na2 Cs1 Sn12 102.8(11) 2_655 3_644
Na2 Cs1 Sn12 80.2(13) 9_655 3_644
Na2 Cs1 Sn12 44.9(12) 10_655 3_644
Sn15 Cs1 Sn12 109.15(3) 12_756 3_644
Sn15 Cs1 Sn12 149.05(5) 5_645 3_644
Sn15 Cs1 Sn12 95.71(3) 14_755 3_644
Sn15 Cs1 Sn12 64.53(2) 3_644 3_644
Sn6 Cs1 Sn12 92.207(18) 12_756 3_644
Sn6 Cs1 Sn12 151.88(3) 5_645 3_644
Sn6 Cs1 Sn12 92.361(19) 14_755 3_644
Sn6 Cs1 Sn12 36.656(17) 3_644 3_644
Na1 Cs1 Sn12 107.59(3) 9_665 3_644
Sn17 Cs1 Sn12 114.97(5) 7 3_644
Sn17 Cs1 Sn12 99.28(5) 9_665 3_644
Sn12 Cs1 Sn12 108.65(4) 12_756 3_644
Sn12 Cs1 Sn12 144.82(7) 5_645 3_644
Sn12 Cs1 Sn12 59.84(3) 14_755 3_644
Sn14 Cs1 Sn8 97.37(5) 1_655 15_655
Sn14 Cs1 Sn8 61.07(4) 2_655 15_655
Sn14 Cs1 Sn8 61.07(4) 9_655 15_655
Sn14 Cs1 Sn8 97.37(5) 10_655 15_655
Na2 Cs1 Sn8 110.5(11) 1_655 15_655
Na2 Cs1 Sn8 45.3(11) 2_655 15_655
Na2 Cs1 Sn8 45.3(11) 9_655 15_655
Na2 Cs1 Sn8 110.5(11) 10_655 15_655
Sn15 Cs1 Sn8 132.26(4) 12_756 15_655
Sn15 Cs1 Sn8 68.68(2) 5_645 15_655
Sn15 Cs1 Sn8 68.68(2) 14_755 15_655
Sn15 Cs1 Sn8 132.26(4) 3_644 15_655
Sn6 Cs1 Sn8 148.634(16) 12_756 15_655
Sn6 Cs1 Sn8 37.227(16) 5_645 15_655
Sn6 Cs1 Sn8 37.227(16) 14_755 15_655
Sn6 Cs1 Sn8 148.633(16) 3_644 15_655
Na1 Cs1 Sn8 102.62(4) 9_665 15_655
Sn17 Cs1 Sn8 87.46(8) 7 15_655
Sn17 Cs1 Sn8 117.77(9) 9_665 15_655
Sn12 Cs1 Sn8 114.88(3) 12_756 15_655
Sn12 Cs1 Sn8 56.443(16) 5_645 15_655
Sn12 Cs1 Sn8 56.443(16) 14_755 15_655
Sn12 Cs1 Sn8 114.88(3) 3_644 15_655
Sn14 Cs1 Sn8 61.07(4) 1_655 1_655
Sn14 Cs1 Sn8 97.37(5) 2_655 1_655
Sn14 Cs1 Sn8 97.37(5) 9_655 1_655
Sn14 Cs1 Sn8 61.07(4) 10_655 1_655
Na2 Cs1 Sn8 45.3(11) 1_655 1_655
Na2 Cs1 Sn8 110.5(11) 2_655 1_655
Na2 Cs1 Sn8 110.5(11) 9_655 1_655
Na2 Cs1 Sn8 45.3(11) 10_655 1_655
Sn15 Cs1 Sn8 68.68(2) 12_756 1_655
Sn15 Cs1 Sn8 132.26(4) 5_645 1_655
Sn15 Cs1 Sn8 132.26(4) 14_755 1_655
Sn15 Cs1 Sn8 68.68(2) 3_644 1_655
Sn6 Cs1 Sn8 37.227(16) 12_756 1_655
Sn6 Cs1 Sn8 148.634(16) 5_645 1_655
Sn6 Cs1 Sn8 148.633(16) 14_755 1_655
Sn6 Cs1 Sn8 37.227(16) 3_644 1_655
Na1 Cs1 Sn8 102.62(4) 9_665 1_655
Sn17 Cs1 Sn8 117.77(9) 7 1_655
Sn17 Cs1 Sn8 87.46(8) 9_665 1_655
Sn12 Cs1 Sn8 56.443(16) 12_756 1_655
Sn12 Cs1 Sn8 114.88(3) 5_645 1_655
Sn12 Cs1 Sn8 114.88(3) 14_755 1_655
Sn12 Cs1 Sn8 56.443(16) 3_644 1_655
Sn8 Cs1 Sn8 154.77(7) 15_655 1_655
Sn14 Cs1 Sn10 95.22(4) 1_655 11_666
Sn14 Cs1 Sn10 95.22(4) 2_655 11_666
Sn14 Cs1 Sn10 151.30(5) 9_655 11_666
Sn14 Cs1 Sn10 151.30(5) 10_655 11_666
Na2 Cs1 Sn10 106.6(12) 1_655 11_666
Na2 Cs1 Sn10 106.6(12) 2_655 11_666
Na2 Cs1 Sn10 132.3(13) 9_655 11_666
Na2 Cs1 Sn10 132.3(13) 10_655 11_666
Sn15 Cs1 Sn10 37.27(2) 12_756 11_666
Sn15 Cs1 Sn10 37.27(2) 5_645 11_666
Sn15 Cs1 Sn10 87.39(5) 14_755 11_666
Sn15 Cs1 Sn10 87.39(5) 3_644 11_666
Sn6 Cs1 Sn10 60.36(2) 12_756 11_666
Sn6 Cs1 Sn10 60.36(2) 5_645 11_666
Sn6 Cs1 Sn10 109.73(4) 14_755 11_666
Sn6 Cs1 Sn10 109.73(4) 3_644 11_666
Na1 Cs1 Sn10 53.52(3) 9_665 11_666
Sn17 Cs1 Sn10 54.98(3) 7 11_666
Sn17 Cs1 Sn10 54.98(3) 9_665 11_666
Sn12 Cs1 Sn10 61.74(2) 12_756 11_666
Sn12 Cs1 Sn10 61.74(2) 5_645 11_666
Sn12 Cs1 Sn10 146.39(4) 14_755 11_666
Sn12 Cs1 Sn10 146.39(4) 3_644 11_666
Sn8 Cs1 Sn10 97.462(18) 15_655 11_666
Sn8 Cs1 Sn10 97.462(18) 1_655 11_666
Sn14 Cs1 Sn10 151.30(5) 1_655 4_554
Sn14 Cs1 Sn10 151.30(5) 2_655 4_554
Sn14 Cs1 Sn10 95.22(4) 9_655 4_554
Sn14 Cs1 Sn10 95.22(4) 10_655 4_554
Na2 Cs1 Sn10 132.3(13) 1_655 4_554
Na2 Cs1 Sn10 132.3(13) 2_655 4_554
Na2 Cs1 Sn10 106.6(12) 9_655 4_554
Na2 Cs1 Sn10 106.6(12) 10_655 4_554
Sn15 Cs1 Sn10 87.39(5) 12_756 4_554
Sn15 Cs1 Sn10 87.39(5) 5_645 4_554
Sn15 Cs1 Sn10 37.27(2) 14_755 4_554
Sn15 Cs1 Sn10 37.27(2) 3_644 4_554
Sn6 Cs1 Sn10 109.73(4) 12_756 4_554
Sn6 Cs1 Sn10 109.73(4) 5_645 4_554
Sn6 Cs1 Sn10 60.36(2) 14_755 4_554
Sn6 Cs1 Sn10 60.36(2) 3_644 4_554
Na1 Cs1 Sn10 53.52(3) 9_665 4_554
Sn17 Cs1 Sn10 54.98(3) 7 4_554
Sn17 Cs1 Sn10 54.98(3) 9_665 4_554
Sn12 Cs1 Sn10 146.39(4) 12_756 4_554
Sn12 Cs1 Sn10 146.39(4) 5_645 4_554
Sn12 Cs1 Sn10 61.74(2) 14_755 4_554
Sn12 Cs1 Sn10 61.74(2) 3_644 4_554
Sn8 Cs1 Sn10 97.462(18) 15_655 4_554
Sn8 Cs1 Sn10 97.462(18) 1_655 4_554
Sn10 Cs1 Sn10 107.03(6) 11_666 4_554
Sn14 Cs1 Sn4 61.22(4) 1_655 11_666
Sn14 Cs1 Sn4 61.22(4) 2_655 11_666
Sn14 Cs1 Sn4 119.76(6) 9_655 11_666
Sn14 Cs1 Sn4 119.76(6) 10_655 11_666
Na2 Cs1 Sn4 76.5(13) 1_655 11_666
Na2 Cs1 Sn4 76.5(13) 2_655 11_666
Na2 Cs1 Sn4 104.4(13) 9_655 11_666
Na2 Cs1 Sn4 104.4(13) 10_655 11_666
Sn15 Cs1 Sn4 61.77(3) 12_756 11_666
Sn15 Cs1 Sn4 61.77(3) 5_645 11_666
Sn15 Cs1 Sn4 117.39(5) 14_755 11_666
Sn15 Cs1 Sn4 117.39(5) 3_644 11_666
Sn6 Cs1 Sn4 58.756(13) 12_756 11_666
Sn6 Cs1 Sn4 58.756(13) 5_645 11_666
Sn6 Cs1 Sn4 121.082(15) 14_755 11_666
Sn6 Cs1 Sn4 121.082(15) 3_644 11_666
Na1 Cs1 Sn4 89.47(4) 9_665 11_666
Sn17 Cs1 Sn4 89.49(4) 7 11_666
Sn17 Cs1 Sn4 89.49(4) 9_665 11_666
Sn12 Cs1 Sn4 35.952(15) 12_756 11_666
Sn12 Cs1 Sn4 35.952(15) 5_645 11_666
Sn12 Cs1 Sn4 144.59(3) 14_755 11_666
Sn12 Cs1 Sn4 144.59(3) 3_644 11_666
Sn8 Cs1 Sn4 90.115(8) 15_655 11_666
Sn8 Cs1 Sn4 90.115(8) 1_655 11_666
Sn10 Cs1 Sn4 35.96(2) 11_666 11_666
Sn10 Cs1 Sn4 142.99(6) 4_554 11_666
Sn14 Cs1 Sn4 119.76(6) 1_655 4_554
Sn14 Cs1 Sn4 119.76(6) 2_655 4_554
Sn14 Cs1 Sn4 61.22(4) 9_655 4_554
Sn14 Cs1 Sn4 61.22(4) 10_655 4_554
Na2 Cs1 Sn4 104.4(13) 1_655 4_554
Na2 Cs1 Sn4 104.4(13) 2_655 4_554
Na2 Cs1 Sn4 76.5(13) 9_655 4_554
Na2 Cs1 Sn4 76.5(13) 10_655 4_554
Sn15 Cs1 Sn4 117.39(5) 12_756 4_554
Sn15 Cs1 Sn4 117.39(5) 5_645 4_554
Sn15 Cs1 Sn4 61.77(3) 14_755 4_554
Sn15 Cs1 Sn4 61.77(3) 3_644 4_554
Sn6 Cs1 Sn4 121.081(15) 12_756 4_554
Sn6 Cs1 Sn4 121.081(15) 5_645 4_554
Sn6 Cs1 Sn4 58.756(13) 14_755 4_554
Sn6 Cs1 Sn4 58.756(13) 3_644 4_554
Na1 Cs1 Sn4 89.47(4) 9_665 4_554
Sn17 Cs1 Sn4 89.49(4) 7 4_554
Sn17 Cs1 Sn4 89.49(4) 9_665 4_554
Sn12 Cs1 Sn4 144.59(3) 12_756 4_554
Sn12 Cs1 Sn4 144.59(3) 5_645 4_554
Sn12 Cs1 Sn4 35.952(15) 14_755 4_554
Sn12 Cs1 Sn4 35.952(15) 3_644 4_554
Sn8 Cs1 Sn4 90.115(8) 15_655 4_554
Sn8 Cs1 Sn4 90.115(8) 1_655 4_554
Sn10 Cs1 Sn4 142.99(6) 11_666 4_554
Sn10 Cs1 Sn4 35.96(2) 4_554 4_554
Sn4 Cs1 Sn4 178.95(8) 11_666 4_554
Sn14 Cs1 Sn16 66.35(5) 1_655 9_655
Sn14 Cs1 Sn16 35.20(4) 2_655 9_655
Sn14 Cs1 Sn16 35.20(4) 9_655 9_655
Sn14 Cs1 Sn16 66.35(5) 10_655 9_655
Na2 Cs1 Sn16 75.8(10) 1_655 9_655
Na2 Cs1 Sn16 15.9(13) 2_655 9_655
Na2 Cs1 Sn16 15.9(13) 9_655 9_655
Na2 Cs1 Sn16 75.8(10) 10_655 9_655
Sn15 Cs1 Sn16 151.828(18) 12_756 9_655
Sn15 Cs1 Sn16 100.21(3) 5_645 9_655
Sn15 Cs1 Sn16 100.21(3) 14_755 9_655
Sn15 Cs1 Sn16 151.826(18) 3_644 9_655
Sn6 Cs1 Sn16 131.27(5) 12_756 9_655
Sn6 Cs1 Sn16 62.47(3) 5_645 9_655
Sn6 Cs1 Sn16 62.47(3) 14_755 9_655
Sn6 Cs1 Sn16 131.27(5) 3_644 9_655
Na1 Cs1 Sn16 138.44(4) 9_665 9_655
Sn17 Cs1 Sn16 123.28(8) 7 9_655
Sn17 Cs1 Sn16 153.60(9) 9_665 9_655
Sn12 Cs1 Sn16 96.01(5) 12_756 9_655
Sn12 Cs1 Sn16 56.15(2) 5_645 9_655
Sn12 Cs1 Sn16 56.15(2) 14_755 9_655
Sn12 Cs1 Sn16 96.01(4) 3_644 9_655
Sn8 Cs1 Sn16 35.82(4) 15_655 9_655
Sn8 Cs1 Sn16 118.94(7) 1_655 9_655
Sn10 Cs1 Sn16 116.42(2) 11_666 9_655
Sn10 Cs1 Sn16 116.42(2) 4_554 9_655
Sn4 Cs1 Sn16 90.39(3) 11_666 9_655
Sn4 Cs1 Sn16 90.39(3) 4_554 9_655
Sn5 Cs2 Sn5 41.38(4) 13_566 3_545
Sn5 Cs2 Sn13 41.77(3) 13_566 5_545
Sn5 Cs2 Sn13 72.41(3) 3_545 5_545
Sn5 Cs2 Sn13 72.41(3) 13_566 11_566
Sn5 Cs2 Sn13 41.77(3) 3_545 11_566
Sn13 Cs2 Sn13 77.74(5) 5_545 11_566
Sn5 Cs2 Na2 83.6(13) 13_566 .
Sn5 Cs2 Na2 83.6(13) 3_545 .
Sn13 Cs2 Na2 118.0(10) 5_545 .
Sn13 Cs2 Na2 118.0(10) 11_566 .
Sn5 Cs2 Sn16 100.61(5) 13_566 .
Sn5 Cs2 Sn16 100.61(5) 3_545 .
Sn13 Cs2 Sn16 129.82(4) 5_545 .
Sn13 Cs2 Sn16 129.82(4) 11_566 .
Na2 Cs2 Sn16 18.2(14) . .
Sn5 Cs2 Sn3 161.64(4) 13_566 .
Sn5 Cs2 Sn3 121.37(2) 3_545 .
Sn13 Cs2 Sn3 152.56(6) 5_545 .
Sn13 Cs2 Sn3 97.26(3) 11_566 .
Na2 Cs2 Sn3 88.3(11) . .
Sn16 Cs2 Sn3 73.98(4) . .
Sn5 Cs2 Sn3 121.37(2) 13_566 7
Sn5 Cs2 Sn3 161.64(4) 3_545 7
Sn13 Cs2 Sn3 97.26(3) 5_545 7
Sn13 Cs2 Sn3 152.56(6) 11_566 7
Na2 Cs2 Sn3 88.3(11) . 7
Sn16 Cs2 Sn3 73.98(4) . 7
Sn3 Cs2 Sn3 74.65(4) . 7
Sn5 Cs2 Sn2 157.29(3) 13_566 .
Sn5 Cs2 Sn2 157.29(3) 3_545 .
Sn13 Cs2 Sn2 117.54(4) 5_545 .
Sn13 Cs2 Sn2 117.54(4) 11_566 .
Na2 Cs2 Sn2 106.4(14) . .
Sn16 Cs2 Sn2 88.23(5) . .
Sn3 Cs2 Sn2 41.07(2) . .
Sn3 Cs2 Sn2 41.06(2) 7 .
Sn5 Cs2 Sn8 124.76(5) 13_566 .
Sn5 Cs2 Sn8 98.23(3) 3_545 .
Sn13 Cs2 Sn8 166.18(6) 5_545 .
Sn13 Cs2 Sn8 102.29(3) 11_566 .
Na2 Cs2 Sn8 49.5(8) . .
Sn16 Cs2 Sn8 40.43(3) . .
Sn3 Cs2 Sn8 41.20(3) . .
Sn3 Cs2 Sn8 88.86(4) 7 .
Sn2 Cs2 Sn8 74.96(3) . .
Sn5 Cs2 Sn8 98.23(3) 13_566 7
Sn5 Cs2 Sn8 124.76(5) 3_545 7
Sn13 Cs2 Sn8 102.29(3) 5_545 7
Sn13 Cs2 Sn8 166.18(6) 11_566 7
Na2 Cs2 Sn8 49.5(8) . 7
Sn16 Cs2 Sn8 40.43(3) . 7
Sn3 Cs2 Sn8 88.86(4) . 7
Sn3 Cs2 Sn8 41.20(3) 7 7
Sn2 Cs2 Sn8 74.96(3) . 7
Sn8 Cs2 Sn8 74.33(5) . 7
Sn5 Cs2 Na1 77.4(2) 13_566 11_566
Sn5 Cs2 Na1 77.4(2) 3_545 11_566
Sn13 Cs2 Na1 48.99(15) 5_545 11_566
Sn13 Cs2 Na1 48.99(15) 11_566 11_566
Na2 Cs2 Na1 159.7(14) . 11_566
Sn16 Cs2 Na1 177.9(3) . 11_566
Sn3 Cs2 Na1 107.6(2) . 11_566
Sn3 Cs2 Na1 107.6(2) 7 11_566
Sn2 Cs2 Na1 93.9(3) . 11_566
Sn8 Cs2 Na1 140.29(9) . 11_566
Sn8 Cs2 Na1 140.29(9) 7 11_566
Sn5 Cs2 Sn12 40.26(2) 13_566 6_455
Sn5 Cs2 Sn12 65.50(3) 3_545 6_455
Sn13 Cs2 Sn12 70.28(3) 5_545 6_455
Sn13 Cs2 Sn12 106.35(4) 11_566 6_455
Na2 Cs2 Sn12 47.8(10) . 6_455
Sn16 Cs2 Sn12 62.30(4) . 6_455
Sn3 Cs2 Sn12 135.99(5) . 6_455
Sn3 Cs2 Sn12 96.96(3) 7 6_455
Sn2 Cs2 Sn12 136.11(4) . 6_455
Sn8 Cs2 Sn12 96.76(5) . 6_455
Sn8 Cs2 Sn12 61.44(3) 7 6_455
Na1 Cs2 Sn12 115.9(2) 11_566 6_455
Sn5 Cs2 Sn12 65.50(3) 13_566 12_656
Sn5 Cs2 Sn12 40.26(2) 3_545 12_656
Sn13 Cs2 Sn12 106.35(4) 5_545 12_656
Sn13 Cs2 Sn12 70.28(3) 11_566 12_656
Na2 Cs2 Sn12 47.8(10) . 12_656
Sn16 Cs2 Sn12 62.30(4) . 12_656
Sn3 Cs2 Sn12 96.96(3) . 12_656
Sn3 Cs2 Sn12 135.99(5) 7 12_656
Sn2 Cs2 Sn12 136.11(4) . 12_656
Sn8 Cs2 Sn12 61.44(3) . 12_656
Sn8 Cs2 Sn12 96.76(5) 7 12_656
Na1 Cs2 Sn12 115.9(2) 11_566 12_656
Sn12 Cs2 Sn12 59.10(4) 6_455 12_656
Sn5 Cs2 Sn17 72.89(7) 13_566 5_545
Sn5 Cs2 Sn17 84.10(7) 3_545 5_545
Sn13 Cs2 Sn17 37.20(8) 5_545 5_545
Sn13 Cs2 Sn17 62.83(8) 11_566 5_545
Na2 Cs2 Sn17 155.1(11) . 5_545
Sn16 Cs2 Sn17 164.23(8) . 5_545
Sn3 Cs2 Sn17 116.56(8) . 5_545
Sn3 Cs2 Sn17 96.82(7) 7 5_545
Sn2 Cs2 Sn17 93.04(7) . 5_545
Sn8 Cs2 Sn17 154.36(9) . 5_545
Sn8 Cs2 Sn17 125.06(8) 7 5_545
Na1 Cs2 Sn17 15.72(8) 11_566 5_545
Sn12 Cs2 Sn17 107.26(8) 6_455 5_545
Sn12 Cs2 Sn17 124.31(7) 12_656 5_545
Sn5 Cs2 Sn17 84.10(7) 13_566 11_566
Sn5 Cs2 Sn17 72.89(7) 3_545 11_566
Sn13 Cs2 Sn17 62.83(8) 5_545 11_566
Sn13 Cs2 Sn17 37.20(8) 11_566 11_566
Na2 Cs2 Sn17 155.1(11) . 11_566
Sn16 Cs2 Sn17 164.23(8) . 11_566
Sn3 Cs2 Sn17 96.82(7) . 11_566
Sn3 Cs2 Sn17 116.56(8) 7 11_566
Sn2 Cs2 Sn17 93.04(7) . 11_566
Sn8 Cs2 Sn17 125.06(8) . 11_566
Sn8 Cs2 Sn17 154.36(9) 7 11_566
Na1 Cs2 Sn17 15.72(8) 11_566 11_566
Sn12 Cs2 Sn17 124.31(7) 6_455 11_566
Sn12 Cs2 Sn17 107.26(8) 12_656 11_566
Sn17 Cs2 Sn17 31.41(16) 5_545 11_566
Sn5 Cs2 Sn1 61.44(2) 13_566 6_455
Sn5 Cs2 Sn1 102.29(3) 3_545 6_455
Sn13 Cs2 Sn1 39.06(2) 5_545 6_455
Sn13 Cs2 Sn1 116.79(4) 11_566 6_455
Na2 Cs2 Sn1 97.8(2) . 6_455
Sn16 Cs2 Sn1 100.33(3) . 6_455
Sn3 Cs2 Sn1 136.33(4) . 6_455
Sn3 Cs2 Sn1 62.46(2) 7 6_455
Sn2 Cs2 Sn1 96.55(3) . 6_455
Sn8 Cs2 Sn1 138.83(5) . 6_455
Sn8 Cs2 Sn1 64.62(2) 7 6_455
Na1 Cs2 Sn1 79.45(4) 11_566 6_455
Sn12 Cs2 Sn1 61.40(2) 6_455 6_455
Sn12 Cs2 Sn1 119.05(4) 12_656 6_455
Sn17 Cs2 Sn1 63.91(8) 5_545 6_455
Sn17 Cs2 Sn1 95.14(8) 11_566 6_455
Sn5 Cs2 Sn1 102.29(3) 13_566 12_656
Sn5 Cs2 Sn1 61.44(2) 3_545 12_656
Sn13 Cs2 Sn1 116.79(4) 5_545 12_656
Sn13 Cs2 Sn1 39.06(2) 11_566 12_656
Na2 Cs2 Sn1 97.8(2) . 12_656
Sn16 Cs2 Sn1 100.33(3) . 12_656
Sn3 Cs2 Sn1 62.46(2) . 12_656
Sn3 Cs2 Sn1 136.33(4) 7 12_656
Sn2 Cs2 Sn1 96.55(2) . 12_656
Sn8 Cs2 Sn1 64.62(2) . 12_656
Sn8 Cs2 Sn1 138.83(5) 7 12_656
Na1 Cs2 Sn1 79.45(4) 11_566 12_656
Sn12 Cs2 Sn1 119.05(4) 6_455 12_656
Sn12 Cs2 Sn1 61.40(2) 12_656 12_656
Sn17 Cs2 Sn1 95.14(8) 5_545 12_656
Sn17 Cs2 Sn1 63.91(8) 11_566 12_656
Sn1 Cs2 Sn1 155.80(5) 6_455 12_656
Sn5 Cs2 Sn10 128.56(5) 13_566 .
Sn5 Cs2 Sn10 128.56(5) 3_545 .
Sn13 Cs2 Sn10 88.28(4) 5_545 .
Sn13 Cs2 Sn10 88.28(4) 11_566 .
Na2 Cs2 Sn10 145.1(14) . .
Sn16 Cs2 Sn10 126.87(6) . .
Sn3 Cs2 Sn10 64.46(3) . .
Sn3 Cs2 Sn10 64.46(3) 7 .
Sn2 Cs2 Sn10 38.64(3) . .
Sn8 Cs2 Sn10 105.53(4) . .
Sn8 Cs2 Sn10 105.53(4) 7 .
Na1 Cs2 Sn10 55.2(3) 11_566 .
Sn12 Cs2 Sn10 150.13(2) 6_455 .
Sn12 Cs2 Sn10 150.13(2) 12_656 .
Sn17 Cs2 Sn10 56.03(7) 5_545 .
Sn17 Cs2 Sn10 56.03(7) 11_566 .
Sn1 Cs2 Sn10 88.82(3) 6_455 .
Sn1 Cs2 Sn10 88.82(3) 12_656 .
Sn5 Cs2 Sn7 133.53(4) 13_566 2_665
Sn5 Cs2 Sn7 95.82(3) 3_545 2_665
Sn13 Cs2 Sn7 124.24(5) 5_545 2_665
Sn13 Cs2 Sn7 61.27(2) 11_566 2_665
Na2 Cs2 Sn7 114.2(6) . 2_665
Sn16 Cs2 Sn7 105.76(3) . 2_665
Sn3 Cs2 Sn7 37.727(19) . 2_665
Sn3 Cs2 Sn7 102.53(4) 7 2_665
Sn2 Cs2 Sn7 61.54(2) . 2_665
Sn8 Cs2 Sn7 65.80(3) . 2_665
Sn8 Cs2 Sn7 126.45(4) 7 2_665
Na1 Cs2 Sn7 75.31(14) 11_566 2_665
Sn12 Cs2 Sn7 153.24(4) 6_455 2_665
Sn12 Cs2 Sn7 94.195(19) 12_656 2_665
Sn17 Cs2 Sn7 88.57(9) 5_545 2_665
Sn17 Cs2 Sn7 61.64(7) 11_566 2_665
Sn1 Cs2 Sn7 144.76(5) 6_455 2_665
Sn1 Cs2 Sn7 36.036(17) 12_656 2_665
Sn10 Cs2 Sn7 56.56(2) . 2_665
Sn5 Cs2 Sn7 95.82(3) 13_566 15_665
Sn5 Cs2 Sn7 133.53(4) 3_545 15_665
Sn13 Cs2 Sn7 61.27(2) 5_545 15_665
Sn13 Cs2 Sn7 124.24(5) 11_566 15_665
Na2 Cs2 Sn7 114.2(6) . 15_665
Sn16 Cs2 Sn7 105.76(3) . 15_665
Sn3 Cs2 Sn7 102.53(4) . 15_665
Sn3 Cs2 Sn7 37.728(19) 7 15_665
Sn2 Cs2 Sn7 61.54(2) . 15_665
Sn8 Cs2 Sn7 126.46(4) . 15_665
Sn8 Cs2 Sn7 65.80(3) 7 15_665
Na1 Cs2 Sn7 75.31(14) 11_566 15_665
Sn12 Cs2 Sn7 94.195(19) 6_455 15_665
Sn12 Cs2 Sn7 153.24(4) 12_656 15_665
Sn17 Cs2 Sn7 61.64(7) 5_545 15_665
Sn17 Cs2 Sn7 88.57(9) 11_566 15_665
Sn1 Cs2 Sn7 36.036(17) 6_455 15_665
Sn1 Cs2 Sn7 144.76(5) 12_656 15_665
Sn10 Cs2 Sn7 56.56(2) . 15_665
Sn7 Cs2 Sn7 112.43(4) 2_665 15_665
Sn5 Cs2 Sn14 67.36(4) 13_566 .
Sn5 Cs2 Sn14 67.36(4) 3_545 .
Sn13 Cs2 Sn14 105.20(4) 5_545 .
Sn13 Cs2 Sn14 105.20(4) 11_566 .
Na2 Cs2 Sn14 17.4(14) . .
Sn16 Cs2 Sn14 35.65(5) . .
Sn3 Cs2 Sn14 102.15(5) . .
Sn3 Cs2 Sn14 102.15(5) 7 .
Sn2 Cs2 Sn14 123.88(6) . .
Sn8 Cs2 Sn14 61.26(4) . .
Sn8 Cs2 Sn14 61.26(4) 7 .
Na1 Cs2 Sn14 142.2(3) 11_566 .
Sn12 Cs2 Sn14 36.26(3) 6_455 .
Sn12 Cs2 Sn14 36.26(3) 12_656 .
Sn17 Cs2 Sn14 140.21(8) 5_545 .
Sn17 Cs2 Sn14 140.21(8) 11_566 .
Sn1 Cs2 Sn14 94.72(3) 6_455 .
Sn1 Cs2 Sn14 94.72(3) 12_656 .
Sn10 Cs2 Sn14 162.52(6) . .
Sn7 Cs2 Sn14 120.23(3) 2_665 .
Sn7 Cs2 Sn14 120.23(3) 15_665 .
Sn5 Cs2 Sn6 99.59(4) 13_566 12_656
Sn5 Cs2 Sn6 63.19(2) 3_545 12_656
Sn13 Cs2 Sn6 135.47(4) 5_545 12_656
Sn13 Cs2 Sn6 67.41(3) 11_566 12_656
Na2 Cs2 Sn6 61.56(15) . 12_656
Sn16 Cs2 Sn6 65.01(3) . 12_656
Sn3 Cs2 Sn6 62.12(2) . 12_656
Sn3 Cs2 Sn6 126.32(4) 7 12_656
Sn2 Cs2 Sn6 103.10(3) . 12_656
Sn8 Cs2 Sn6 37.54(2) . 12_656
Sn8 Cs2 Sn6 105.25(5) 7 12_656
Na1 Cs2 Sn6 114.42(8) 11_566 12_656
Sn12 Cs2 Sn6 93.34(4) 6_455 12_656
Sn12 Cs2 Sn6 36.51(2) 12_656 12_656
Sn17 Cs2 Sn6 129.62(8) 5_545 12_656
Sn17 Cs2 Sn6 99.46(8) 11_566 12_656
Sn1 Cs2 Sn6 154.73(5) 6_455 12_656
Sn1 Cs2 Sn6 36.393(17) 12_656 12_656
Sn10 Cs2 Sn6 116.45(2) . 12_656
Sn7 Cs2 Sn6 60.305(17) 2_665 12_656
Sn7 Cs2 Sn6 163.25(4) 15_665 12_656
Sn14 Cs2 Sn6 61.11(2) . 12_656
Sn5 Cs2 Sn6 63.19(2) 13_566 6_455
Sn5 Cs2 Sn6 99.59(4) 3_545 6_455
Sn13 Cs2 Sn6 67.41(3) 5_545 6_455
Sn13 Cs2 Sn6 135.47(4) 11_566 6_455
Na2 Cs2 Sn6 61.56(15) . 6_455
Sn16 Cs2 Sn6 65.01(3) . 6_455
Sn3 Cs2 Sn6 126.32(4) . 6_455
Sn3 Cs2 Sn6 62.12(2) 7 6_455
Sn2 Cs2 Sn6 103.10(3) . 6_455
Sn8 Cs2 Sn6 105.25(5) . 6_455
Sn8 Cs2 Sn6 37.54(2) 7 6_455
Na1 Cs2 Sn6 114.42(8) 11_566 6_455
Sn12 Cs2 Sn6 36.51(2) 6_455 6_455
Sn12 Cs2 Sn6 93.34(4) 12_656 6_455
Sn17 Cs2 Sn6 99.46(8) 5_545 6_455
Sn17 Cs2 Sn6 129.62(8) 11_566 6_455
Sn1 Cs2 Sn6 36.393(17) 6_455 6_455
Sn1 Cs2 Sn6 154.73(5) 12_656 6_455
Sn10 Cs2 Sn6 116.45(2) . 6_455
Sn7 Cs2 Sn6 163.25(4) 2_665 6_455
Sn7 Cs2 Sn6 60.305(17) 15_665 6_455
Sn14 Cs2 Sn6 61.11(2) . 6_455
Sn6 Cs2 Sn6 121.87(5) 12_656 6_455
Sn5 Cs2 Sn15 116.80(5) 13_566 2_665
Sn5 Cs2 Sn15 96.71(4) 3_545 2_665
Sn13 Cs2 Sn15 91.10(5) 5_545 2_665
Sn13 Cs2 Sn15 54.97(3) 11_566 2_665
Na2 Cs2 Sn15 149.1(5) . 2_665
Sn16 Cs2 Sn15 138.72(4) . 2_665
Sn3 Cs2 Sn15 65.01(3) . 2_665
Sn3 Cs2 Sn15 98.66(4) 7 2_665
Sn2 Cs2 Sn15 64.09(3) . 2_665
Sn8 Cs2 Sn15 100.24(3) . 2_665
Sn8 Cs2 Sn15 138.49(4) 7 2_665
Na1 Cs2 Sn15 42.77(19) 11_566 2_665
Sn12 Cs2 Sn15 157.05(5) 6_455 2_665
Sn12 Cs2 Sn15 117.05(2) 12_656 2_665
Sn17 Cs2 Sn15 54.23(8) 5_545 2_665
Sn17 Cs2 Sn15 32.81(6) 11_566 2_665
Sn1 Cs2 Sn15 112.17(4) 6_455 2_665
Sn1 Cs2 Sn15 56.85(2) 12_656 2_665
Sn10 Cs2 Sn15 35.00(2) . 2_665
Sn7 Cs2 Sn15 34.89(2) 2_665 2_665
Sn7 Cs2 Sn15 88.02(4) 15_665 2_665
Sn14 Cs2 Sn15 151.517(18) . 2_665
Sn6 Cs2 Sn15 90.85(2) 12_656 2_665
Sn6 Cs2 Sn15 147.24(4) 6_455 2_665
Sn5 Cs2 Sn15 96.71(4) 13_566 15_665
Sn5 Cs2 Sn15 116.80(5) 3_545 15_665
Sn13 Cs2 Sn15 54.97(3) 5_545 15_665
Sn13 Cs2 Sn15 91.10(5) 11_566 15_665
Na2 Cs2 Sn15 149.1(5) . 15_665
Sn16 Cs2 Sn15 138.72(4) . 15_665
Sn3 Cs2 Sn15 98.66(4) . 15_665
Sn3 Cs2 Sn15 65.01(3) 7 15_665
Sn2 Cs2 Sn15 64.09(3) . 15_665
Sn8 Cs2 Sn15 138.49(4) . 15_665
Sn8 Cs2 Sn15 100.25(3) 7 15_665
Na1 Cs2 Sn15 42.77(19) 11_566 15_665
Sn12 Cs2 Sn15 117.05(2) 6_455 15_665
Sn12 Cs2 Sn15 157.05(5) 12_656 15_665
Sn17 Cs2 Sn15 32.81(6) 5_545 15_665
Sn17 Cs2 Sn15 54.23(8) 11_566 15_665
Sn1 Cs2 Sn15 56.85(2) 6_455 15_665
Sn1 Cs2 Sn15 112.17(4) 12_656 15_665
Sn10 Cs2 Sn15 35.00(2) . 15_665
Sn7 Cs2 Sn15 88.02(4) 2_665 15_665
Sn7 Cs2 Sn15 34.89(2) 15_665 15_665
Sn14 Cs2 Sn15 151.517(18) . 15_665
Sn6 Cs2 Sn15 147.24(4) 12_656 15_665
Sn6 Cs2 Sn15 90.85(2) 6_455 15_665
Sn15 Cs2 Sn15 56.40(3) 2_665 15_665
Sn5 Cs2 Na2 102.4(10) 13_566 10
Sn5 Cs2 Na2 102.4(10) 3_545 10
Sn13 Cs2 Na2 130.9(6) 5_545 10
Sn13 Cs2 Na2 130.9(6) 11_566 10
Na2 Cs2 Na2 20.1(19) . 10
Sn16 Cs2 Na2 1.9(10) . 10
Sn3 Cs2 Na2 72.5(8) . 10
Sn3 Cs2 Na2 72.5(8) 7 10
Sn2 Cs2 Na2 86.3(10) . 10
Sn8 Cs2 Na2 39.8(3) . 10
Sn8 Cs2 Na2 39.8(3) 7 10
Na1 Cs2 Na2 179.8(11) 11_566 10
Sn12 Cs2 Na2 63.9(9) 6_455 10
Sn12 Cs2 Na2 63.9(9) 12_656 10
Sn17 Cs2 Na2 164.29(9) 5_545 10
Sn17 Cs2 Na2 164.29(9) 11_566 10
Sn1 Cs2 Na2 100.53(11) 6_455 10
Sn1 Cs2 Na2 100.53(11) 12_656 10
Sn10 Cs2 Na2 125.0(10) . 10
Sn7 Cs2 Na2 104.8(5) 2_665 10
Sn7 Cs2 Na2 104.8(5) 15_665 10
Sn14 Cs2 Na2 37.5(10) . 10
Sn6 Cs2 Na2 65.5(3) 12_656 10
Sn6 Cs2 Na2 65.5(3) 6_455 10
Sn15 Cs2 Na2 137.4(7) 2_665 10
Sn15 Cs2 Na2 137.4(7) 15_665 10
Sn5 Cs2 Cs2 140.23(3) 13_566 10
Sn5 Cs2 Cs2 140.23(3) 3_545 10
Sn13 Cs2 Cs2 140.22(2) 5_545 10
Sn13 Cs2 Cs2 140.22(2) 11_566 10
Na2 Cs2 Cs2 62.1(14) . 10
Sn16 Cs2 Cs2 43.90(4) . 10
Sn3 Cs2 Cs2 44.28(2) . 10
Sn3 Cs2 Cs2 44.28(2) 7 10
Sn2 Cs2 Cs2 44.33(3) . 10
Sn8 Cs2 Cs2 44.59(2) . 10
Sn8 Cs2 Cs2 44.59(2) 7 10
Na1 Cs2 Cs2 138.2(3) 11_566 10
Sn12 Cs2 Cs2 100.07(3) 6_455 10
Sn12 Cs2 Cs2 100.07(3) 12_656 10
Sn17 Cs2 Cs2 135.20(6) 5_545 10
Sn17 Cs2 Cs2 135.20(6) 11_566 10
Sn1 Cs2 Cs2 101.80(2) 6_455 10
Sn1 Cs2 Cs2 101.80(2) 12_656 10
Sn10 Cs2 Cs2 82.97(3) . 10
Sn7 Cs2 Cs2 81.91(2) 2_665 10
Sn7 Cs2 Cs2 81.91(2) 15_665 10
Sn14 Cs2 Cs2 79.55(4) . 10
Sn6 Cs2 Cs2 82.06(2) 12_656 10
Sn6 Cs2 Cs2 82.06(2) 6_455 10
Sn15 Cs2 Cs2 102.85(2) 2_665 10
Sn15 Cs2 Cs2 102.85(2) 15_665 10
Na2 Cs2 Cs2 42.0(10) 10 10
Sn5 Cs2 Cs2 39.77(3) 13_566 10_556
Sn5 Cs2 Cs2 39.77(3) 3_545 10_556
Sn13 Cs2 Cs2 39.78(2) 5_545 10_556
Sn13 Cs2 Cs2 39.78(2) 11_566 10_556
Na2 Cs2 Cs2 117.9(14) . 10_556
Sn16 Cs2 Cs2 136.10(4) . 10_556
Sn3 Cs2 Cs2 135.72(2) . 10_556
Sn3 Cs2 Cs2 135.72(2) 7 10_556
Sn2 Cs2 Cs2 135.67(3) . 10_556
Sn8 Cs2 Cs2 135.41(2) . 10_556
Sn8 Cs2 Cs2 135.41(2) 7 10_556
Na1 Cs2 Cs2 41.8(3) 11_566 10_556
Sn12 Cs2 Cs2 79.92(3) 6_455 10_556
Sn12 Cs2 Cs2 79.92(3) 12_656 10_556
Sn17 Cs2 Cs2 44.80(6) 5_545 10_556
Sn17 Cs2 Cs2 44.80(6) 11_566 10_556
Sn1 Cs2 Cs2 78.20(2) 6_455 10_556
Sn1 Cs2 Cs2 78.20(2) 12_656 10_556
Sn10 Cs2 Cs2 97.03(3) . 10_556
Sn7 Cs2 Cs2 98.09(2) 2_665 10_556
Sn7 Cs2 Cs2 98.09(2) 15_665 10_556
Sn14 Cs2 Cs2 100.45(4) . 10_556
Sn6 Cs2 Cs2 97.94(2) 12_656 10_556
Sn6 Cs2 Cs2 97.94(2) 6_455 10_556
Sn15 Cs2 Cs2 77.15(2) 2_665 10_556
Sn15 Cs2 Cs2 77.15(2) 15_665 10_556
Na2 Cs2 Cs2 138.0(10) 10 10_556
Cs2 Cs2 Cs2 180.0 10 10_556
Sn5 Cs2 Cs5 33.94(2) 13_566 .
Sn5 Cs2 Cs5 33.94(2) 3_545 .
Sn13 Cs2 Cs5 75.71(3) 5_545 .
Sn13 Cs2 Cs5 75.71(3) 11_566 .
Na2 Cs2 Cs5 55.6(14) . .
Sn16 Cs2 Cs5 73.82(5) . .
Sn3 Cs2 Cs5 129.75(4) . .
Sn3 Cs2 Cs5 129.75(4) 7 .
Sn2 Cs2 Cs5 162.05(5) . .
Sn8 Cs2 Cs5 90.84(3) . .
Sn8 Cs2 Cs5 90.84(3) 7 .
Na1 Cs2 Cs5 104.1(3) 11_566 .
Sn12 Cs2 Cs5 33.309(18) 6_455 .
Sn12 Cs2 Cs5 33.309(18) 12_656 .
Sn17 Cs2 Cs5 104.22(6) 5_545 .
Sn17 Cs2 Cs5 104.22(6) 11_566 .
Sn1 Cs2 Cs5 86.88(2) 6_455 .
Sn1 Cs2 Cs5 86.88(2) 12_656 .
Sn10 Cs2 Cs5 159.31(4) . .
Sn7 Cs2 Cs5 122.80(2) 2_665 .
Sn7 Cs2 Cs5 122.80(2) 15_665 .
Sn14 Cs2 Cs5 38.17(4) . .
Sn6 Cs2 Cs5 69.63(2) 12_656 .
Sn6 Cs2 Cs5 69.63(2) 6_455 .
Sn15 Cs2 Cs5 130.65(3) 2_665 .
Sn15 Cs2 Cs5 130.65(3) 15_665 .
Na2 Cs2 Cs5 75.7(10) 10 .
Cs2 Cs2 Cs5 117.723(17) 10 .
Cs2 Cs2 Cs5 62.275(16) 10_556 .
Sn15 Cs3 Sn15 61.56(4) 6_465 13_575
Sn15 Cs3 Sn6 42.52(2) 6_465 6_465
Sn15 Cs3 Sn6 81.33(3) 13_575 6_465
Sn15 Cs3 Sn6 81.33(3) 6_465 13_575
Sn15 Cs3 Sn6 42.52(2) 13_575 13_575
Sn6 Cs3 Sn6 69.90(4) 6_465 13_575
Sn15 Cs3 Sn11 128.01(2) 6_465 8_675
Sn15 Cs3 Sn11 166.94(4) 13_575 8_675
Sn6 Cs3 Sn11 100.64(3) 6_465 8_675
Sn6 Cs3 Sn11 125.86(4) 13_575 8_675
Sn15 Cs3 Sn11 166.94(4) 6_465 15_675
Sn15 Cs3 Sn11 128.01(2) 13_575 15_675
Sn6 Cs3 Sn11 125.86(4) 6_465 15_675
Sn6 Cs3 Sn11 100.64(3) 13_575 15_675
Sn11 Cs3 Sn11 41.00(3) 8_675 15_675
Sn15 Cs3 Sn11 98.33(3) 6_465 7
Sn15 Cs3 Sn11 119.93(4) 13_575 7
Sn6 Cs3 Sn11 122.87(2) 6_465 7
Sn6 Cs3 Sn11 159.91(4) 13_575 7
Sn11 Cs3 Sn11 69.98(3) 8_675 7
Sn11 Cs3 Sn11 84.26(3) 15_675 7
Sn15 Cs3 Sn11 119.93(4) 6_465 16
Sn15 Cs3 Sn11 98.33(3) 13_575 16
Sn6 Cs3 Sn11 159.91(4) 6_465 16
Sn6 Cs3 Sn11 122.87(2) 13_575 16
Sn11 Cs3 Sn11 84.26(3) 8_675 16
Sn11 Cs3 Sn11 69.98(3) 15_675 16
Sn11 Cs3 Sn11 40.49(3) 7 16
Sn15 Cs3 Sn9 100.13(2) 6_465 5
Sn15 Cs3 Sn9 153.40(4) 13_575 5
Sn6 Cs3 Sn9 98.040(16) 6_465 5
Sn6 Cs3 Sn9 160.72(4) 13_575 5
Sn11 Cs3 Sn9 39.512(16) 8_675 5
Sn11 Cs3 Sn9 73.74(3) 15_675 5
Sn11 Cs3 Sn9 39.310(16) 7 5
Sn11 Cs3 Sn9 73.26(3) 16 5
Sn15 Cs3 Sn9 153.40(4) 6_465 13_675
Sn15 Cs3 Sn9 100.13(2) 13_575 13_675
Sn6 Cs3 Sn9 160.72(4) 6_465 13_675
Sn6 Cs3 Sn9 98.038(16) 13_575 13_675
Sn11 Cs3 Sn9 73.74(3) 8_675 13_675
Sn11 Cs3 Sn9 39.511(16) 15_675 13_675
Sn11 Cs3 Sn9 73.26(3) 7 13_675
Sn11 Cs3 Sn9 39.310(16) 16 13_675
Sn9 Cs3 Sn9 89.14(3) 5 13_675
Sn15 Cs3 Sn8 73.60(3) 6_465 7_565
Sn15 Cs3 Sn8 73.60(3) 13_575 7_565
Sn6 Cs3 Sn8 39.58(2) 6_465 7_565
Sn6 Cs3 Sn8 39.58(2) 13_575 7_565
Sn11 Cs3 Sn8 99.57(4) 8_675 7_565
Sn11 Cs3 Sn8 99.57(4) 15_675 7_565
Sn11 Cs3 Sn8 159.312(17) 7 7_565
Sn11 Cs3 Sn8 159.310(17) 16 7_565
Sn9 Cs3 Sn8 122.10(3) 5 7_565
Sn9 Cs3 Sn8 122.10(3) 13_675 7_565
Sn15 Cs3 Sn7 38.92(2) 6_465 6_465
Sn15 Cs3 Sn7 94.64(4) 13_575 6_465
Sn6 Cs3 Sn7 62.61(2) 6_465 6_465
Sn6 Cs3 Sn7 120.09(4) 13_575 6_465
Sn11 Cs3 Sn7 97.72(2) 8_675 6_465
Sn11 Cs3 Sn7 136.23(3) 15_675 6_465
Sn11 Cs3 Sn7 63.28(2) 7 6_465
Sn11 Cs3 Sn7 97.53(3) 16 6_465
Sn9 Cs3 Sn7 62.519(15) 5 6_465
Sn9 Cs3 Sn7 135.76(4) 13_675 6_465
Sn8 Cs3 Sn7 102.04(3) 7_565 6_465
Sn15 Cs3 Sn7 94.64(4) 6_465 13_575
Sn15 Cs3 Sn7 38.91(2) 13_575 13_575
Sn6 Cs3 Sn7 120.09(4) 6_465 13_575
Sn6 Cs3 Sn7 62.61(2) 13_575 13_575
Sn11 Cs3 Sn7 136.23(3) 8_675 13_575
Sn11 Cs3 Sn7 97.72(2) 15_675 13_575
Sn11 Cs3 Sn7 97.53(3) 7 13_575
Sn11 Cs3 Sn7 63.28(2) 16 13_575
Sn9 Cs3 Sn7 135.76(4) 5 13_575
Sn9 Cs3 Sn7 62.518(15) 13_675 13_575
Sn8 Cs3 Sn7 102.03(3) 7_565 13_575
Sn7 Cs3 Sn7 114.12(4) 6_465 13_575
Sn15 Cs3 Sn3 105.93(4) 6_465 7_565
Sn15 Cs3 Sn3 105.93(4) 13_575 7_565
Sn6 Cs3 Sn3 64.03(3) 6_465 7_565
Sn6 Cs3 Sn3 64.03(3) 13_575 7_565
Sn11 Cs3 Sn3 64.29(3) 8_675 7_565
Sn11 Cs3 Sn3 64.29(3) 15_675 7_565
Sn11 Cs3 Sn3 134.06(4) 7 7_565
Sn11 Cs3 Sn3 134.06(4) 16 7_565
Sn9 Cs3 Sn3 97.40(3) 5 7_565
Sn9 Cs3 Sn3 97.40(3) 13_675 7_565
Sn8 Cs3 Sn3 37.81(3) 7_565 7_565
Sn7 Cs3 Sn3 118.21(2) 6_465 7_565
Sn7 Cs3 Sn3 118.20(2) 13_575 7_565
Sn15 Cs3 Sn1 67.96(2) 6_465 6_465
Sn15 Cs3 Sn1 119.68(4) 13_575 6_465
Sn6 Cs3 Sn1 38.48(2) 6_465 6_465
Sn6 Cs3 Sn1 101.05(3) 13_575 6_465
Sn11 Cs3 Sn1 63.99(2) 8_675 6_465
Sn11 Cs3 Sn1 99.04(3) 15_675 6_465
Sn11 Cs3 Sn1 97.35(2) 7 6_465
Sn11 Cs3 Sn1 135.77(3) 16 6_465
Sn9 Cs3 Sn1 62.609(15) 5 6_465
Sn9 Cs3 Sn1 137.20(4) 13_675 6_465
Sn8 Cs3 Sn1 62.01(2) 7_565 6_465
Sn7 Cs3 Sn1 60.211(17) 6_465 6_465
Sn7 Cs3 Sn1 158.56(4) 13_575 6_465
Sn3 Cs3 Sn1 58.92(2) 7_565 6_465
Sn15 Cs3 Sn1 119.68(4) 6_465 13_575
Sn15 Cs3 Sn1 67.96(2) 13_575 13_575
Sn6 Cs3 Sn1 101.05(4) 6_465 13_575
Sn6 Cs3 Sn1 38.48(2) 13_575 13_575
Sn11 Cs3 Sn1 99.04(3) 8_675 13_575
Sn11 Cs3 Sn1 63.99(2) 15_675 13_575
Sn11 Cs3 Sn1 135.77(3) 7 13_575
Sn11 Cs3 Sn1 97.35(2) 16 13_575
Sn9 Cs3 Sn1 137.20(4) 5 13_575
Sn9 Cs3 Sn1 62.608(15) 13_675 13_575
Sn8 Cs3 Sn1 62.01(2) 7_565 13_575
Sn7 Cs3 Sn1 158.56(4) 6_465 13_575
Sn7 Cs3 Sn1 60.210(17) 13_575 13_575
Sn3 Cs3 Sn1 58.92(2) 7_565 13_575
Sn1 Cs3 Sn1 116.54(4) 6_465 13_575
Sn15 Cs3 Sn7 102.94(3) 6_465 15_675
Sn15 Cs3 Sn7 137.53(4) 13_575 15_675
Sn6 Cs3 Sn7 65.29(3) 6_465 15_675
Sn6 Cs3 Sn7 99.04(4) 13_575 15_675
Sn11 Cs3 Sn7 37.84(2) 8_675 15_675
Sn11 Cs3 Sn7 64.01(3) 15_675 15_675
Sn11 Cs3 Sn7 100.59(3) 7 15_675
Sn11 Cs3 Sn7 122.09(4) 16 15_675
Sn9 Cs3 Sn7 61.788(18) 5 15_675
Sn9 Cs3 Sn7 103.41(3) 13_675 15_675
Sn8 Cs3 Sn7 63.97(3) 7_565 15_675
Sn7 Cs3 Sn7 92.545(14) 6_465 15_675
Sn7 Cs3 Sn7 152.51(3) 13_575 15_675
Sn3 Cs3 Sn7 36.524(19) 7_565 15_675
Sn1 Cs3 Sn7 35.923(18) 6_465 15_675
Sn1 Cs3 Sn7 92.54(3) 13_575 15_675
Sn15 Cs3 Sn7 137.53(4) 6_465 8_675
Sn15 Cs3 Sn7 102.93(3) 13_575 8_675
Sn6 Cs3 Sn7 99.04(4) 6_465 8_675
Sn6 Cs3 Sn7 65.29(3) 13_575 8_675
Sn11 Cs3 Sn7 64.01(3) 8_675 8_675
Sn11 Cs3 Sn7 37.84(2) 15_675 8_675
Sn11 Cs3 Sn7 122.09(4) 7 8_675
Sn11 Cs3 Sn7 100.59(3) 16 8_675
Sn9 Cs3 Sn7 103.41(3) 5 8_675
Sn9 Cs3 Sn7 61.787(18) 13_675 8_675
Sn8 Cs3 Sn7 63.97(3) 7_565 8_675
Sn7 Cs3 Sn7 152.51(3) 6_465 8_675
Sn7 Cs3 Sn7 92.543(14) 13_575 8_675
Sn3 Cs3 Sn7 36.524(19) 7_565 8_675
Sn1 Cs3 Sn7 92.54(3) 6_465 8_675
Sn1 Cs3 Sn7 35.923(18) 13_575 8_675
Sn7 Cs3 Sn7 60.27(3) 15_675 8_675
Sn15 Cs3 Sn1 62.40(3) 6_465 16
Sn15 Cs3 Sn1 91.52(4) 13_575 16
Sn6 Cs3 Sn1 97.43(3) 6_465 16
Sn6 Cs3 Sn1 132.66(4) 13_575 16
Sn11 Cs3 Sn1 100.97(3) 8_675 16
Sn11 Cs3 Sn1 121.70(4) 15_675 16
Sn11 Cs3 Sn1 37.51(2) 7 16
Sn11 Cs3 Sn1 62.48(3) 16 16
Sn9 Cs3 Sn1 62.078(19) 5 16
Sn9 Cs3 Sn1 101.74(3) 13_675 16
Sn8 Cs3 Sn1 135.25(3) 7_565 16
Sn7 Cs3 Sn1 35.999(19) 6_465 16
Sn7 Cs3 Sn1 89.67(3) 13_575 16
Sn3 Cs3 Sn1 151.354(15) 7_565 16
Sn1 Cs3 Sn1 92.794(14) 6_465 16
Sn1 Cs3 Sn1 149.64(3) 13_575 16
Sn7 Cs3 Sn1 117.14(2) 15_675 16
Sn7 Cs3 Sn1 159.51(4) 8_675 16
Sn15 Cs3 Sn1 91.52(4) 6_465 7
Sn15 Cs3 Sn1 62.40(3) 13_575 7
Sn6 Cs3 Sn1 132.66(4) 6_465 7
Sn6 Cs3 Sn1 97.42(3) 13_575 7
Sn11 Cs3 Sn1 121.70(4) 8_675 7
Sn11 Cs3 Sn1 100.97(3) 15_675 7
Sn11 Cs3 Sn1 62.48(3) 7 7
Sn11 Cs3 Sn1 37.51(2) 16 7
Sn9 Cs3 Sn1 101.74(3) 5 7
Sn9 Cs3 Sn1 62.077(19) 13_675 7
Sn8 Cs3 Sn1 135.25(3) 7_565 7
Sn7 Cs3 Sn1 89.67(3) 6_465 7
Sn7 Cs3 Sn1 35.998(19) 13_575 7
Sn3 Cs3 Sn1 151.352(15) 7_565 7
Sn1 Cs3 Sn1 149.64(3) 6_465 7
Sn1 Cs3 Sn1 92.792(14) 13_575 7
Sn7 Cs3 Sn1 159.51(4) 15_675 7
Sn7 Cs3 Sn1 117.14(2) 8_675 7
Sn1 Cs3 Sn1 57.19(3) 16 7
Sn15 Cs3 Sn11 66.63(2) 6_465 13_576
Sn15 Cs3 Sn11 127.97(4) 13_575 13_576
Sn6 Cs3 Sn11 63.221(18) 6_465 13_576
Sn6 Cs3 Sn11 133.02(3) 13_575 13_576
Sn11 Cs3 Sn11 63.10(2) 8_675 13_576
Sn11 Cs3 Sn11 103.89(3) 15_675 13_576
Sn11 Cs3 Sn11 62.77(2) 7 13_576
Sn11 Cs3 Sn11 103.10(3) 16 13_576
Sn9 Cs3 Sn11 36.836(11) 5 13_576
Sn9 Cs3 Sn11 125.97(3) 13_675 13_576
Sn8 Cs3 Sn11 96.67(2) 7_565 13_576
Sn7 Cs3 Sn11 36.225(16) 6_465 13_576
Sn7 Cs3 Sn11 148.53(4) 13_575 13_576
Sn3 Cs3 Sn11 91.95(2) 7_565 13_576
Sn1 Cs3 Sn11 36.024(16) 6_465 13_576
Sn1 Cs3 Sn11 150.83(4) 13_575 13_576
Sn7 Cs3 Sn11 58.961(18) 15_675 13_576
Sn7 Cs3 Sn11 118.50(3) 8_675 13_576
Sn1 Cs3 Sn11 59.528(19) 16 13_576
Sn1 Cs3 Sn11 116.06(3) 7 13_576
Sn15 Cs3 Sn11 127.97(4) 6_465 6_464
Sn15 Cs3 Sn11 66.63(2) 13_575 6_464
Sn6 Cs3 Sn11 133.02(3) 6_465 6_464
Sn6 Cs3 Sn11 63.220(18) 13_575 6_464
Sn11 Cs3 Sn11 103.89(3) 8_675 6_464
Sn11 Cs3 Sn11 63.10(2) 15_675 6_464
Sn11 Cs3 Sn11 103.10(3) 7 6_464
Sn11 Cs3 Sn11 62.77(2) 16 6_464
Sn9 Cs3 Sn11 125.97(3) 5 6_464
Sn9 Cs3 Sn11 36.836(11) 13_675 6_464
Sn8 Cs3 Sn11 96.67(2) 7_565 6_464
Sn7 Cs3 Sn11 148.53(4) 6_465 6_464
Sn7 Cs3 Sn11 36.224(16) 13_575 6_464
Sn3 Cs3 Sn11 91.95(2) 7_565 6_464
Sn1 Cs3 Sn11 150.83(4) 6_465 6_464
Sn1 Cs3 Sn11 36.023(16) 13_575 6_464
Sn7 Cs3 Sn11 118.50(3) 15_675 6_464
Sn7 Cs3 Sn11 58.960(18) 8_675 6_464
Sn1 Cs3 Sn11 116.06(3) 16 6_464
Sn1 Cs3 Sn11 59.528(19) 7 6_464
Sn11 Cs3 Sn11 162.79(4) 13_576 6_464
Sn15 Cs3 Sn17 34.71(4) 6_465 15_665
Sn15 Cs3 Sn17 34.71(4) 13_575 15_665
Sn6 Cs3 Sn17 71.99(6) 6_465 15_665
Sn6 Cs3 Sn17 71.99(6) 13_575 15_665
Sn11 Cs3 Sn17 158.08(3) 8_675 15_665
Sn11 Cs3 Sn17 158.08(3) 15_675 15_665
Sn11 Cs3 Sn17 96.22(8) 7 15_665
Sn11 Cs3 Sn17 96.22(8) 16 15_665
Sn9 Cs3 Sn17 119.68(5) 5 15_665
Sn9 Cs3 Sn17 119.68(5) 13_675 15_665
Sn8 Cs3 Sn17 87.73(8) 7_565 15_665
Sn7 Cs3 Sn17 60.43(3) 6_465 15_665
Sn7 Cs3 Sn17 60.43(3) 13_575 15_665
Sn3 Cs3 Sn17 125.54(8) 7_565 15_665
Sn1 Cs3 Sn17 102.62(4) 6_465 15_665
Sn1 Cs3 Sn17 102.62(4) 13_575 15_665
Sn7 Cs3 Sn17 136.65(6) 15_675 15_665
Sn7 Cs3 Sn17 136.65(6) 8_675 15_665
Sn1 Cs3 Sn17 60.81(7) 16 15_665
Sn1 Cs3 Sn17 60.81(7) 7 15_665
Sn11 Cs3 Sn17 95.67(2) 13_576 15_665
Sn11 Cs3 Sn17 95.67(2) 6_464 15_665
Sn15 Cs3 Sn13 56.84(3) 6_465 15_665
Sn15 Cs3 Sn13 56.84(3) 13_575 15_665
Sn6 Cs3 Sn13 99.31(3) 6_465 15_665
Sn6 Cs3 Sn13 99.31(3) 13_575 15_665
Sn11 Cs3 Sn13 134.55(4) 8_675 15_665
Sn11 Cs3 Sn13 134.55(4) 15_675 15_665
Sn11 Cs3 Sn13 64.86(3) 7 15_665
Sn11 Cs3 Sn13 64.86(3) 16 15_665
Sn9 Cs3 Sn13 97.45(3) 5 15_665
Sn9 Cs3 Sn13 97.45(3) 13_675 15_665
Sn8 Cs3 Sn13 121.28(4) 7_565 15_665
Sn7 Cs3 Sn13 57.49(2) 6_465 15_665
Sn7 Cs3 Sn13 57.49(2) 13_575 15_665
Sn3 Cs3 Sn13 159.09(4) 7_565 15_665
Sn1 Cs3 Sn13 116.52(2) 6_465 15_665
Sn1 Cs3 Sn13 116.51(2) 13_575 15_665
Sn7 Cs3 Sn13 149.855(15) 15_675 15_665
Sn7 Cs3 Sn13 149.853(15) 8_675 15_665
Sn1 Cs3 Sn13 35.91(2) 16 15_665
Sn1 Cs3 Sn13 35.91(2) 7 15_665
Sn11 Cs3 Sn13 91.16(2) 13_576 15_665
Sn11 Cs3 Sn13 91.16(2) 6_464 15_665
Sn17 Cs3 Sn13 33.55(8) 15_665 15_665
Sn15 Cs3 Na1 33.79(10) 6_465 .
Sn15 Cs3 Na1 33.79(10) 13_575 .
Sn6 Cs3 Na1 70.2(2) 6_465 .
Sn6 Cs3 Na1 70.2(2) 13_575 .
Sn11 Cs3 Na1 158.75(7) 8_675 .
Sn11 Cs3 Na1 158.75(7) 15_675 .
Sn11 Cs3 Na1 98.3(2) 7 .
Sn11 Cs3 Na1 98.3(2) 16 .
Sn9 Cs3 Na1 120.98(14) 5 .
Sn9 Cs3 Na1 120.98(14) 13_675 .
Sn8 Cs3 Na1 85.5(3) 7_565 .
Sn7 Cs3 Na1 61.03(7) 6_465 .
Sn7 Cs3 Na1 61.03(7) 13_575 .
Sn3 Cs3 Na1 123.3(3) 7_565 .
Sn1 Cs3 Na1 101.52(13) 6_465 .
Sn1 Cs3 Na1 101.52(13) 13_575 .
Sn7 Cs3 Na1 135.12(18) 15_675 .
Sn7 Cs3 Na1 135.11(18) 8_675 .
Sn1 Cs3 Na1 62.7(2) 16 .
Sn1 Cs3 Na1 62.7(2) 7 .
Sn11 Cs3 Na1 95.91(3) 13_576 .
Sn11 Cs3 Na1 95.91(3) 6_464 .
Sn17 Cs3 Na1 2.2(3) 15_665 .
Sn13 Cs3 Na1 35.8(2) 15_665 .
Sn15 Cs3 Cs3 138.68(4) 6_465 9_675
Sn15 Cs3 Cs3 138.68(4) 13_575 9_675
Sn6 Cs3 Cs3 139.52(3) 6_465 9_675
Sn6 Cs3 Cs3 139.52(3) 13_575 9_675
Sn11 Cs3 Cs3 42.44(2) 8_675 9_675
Sn11 Cs3 Cs3 42.44(2) 15_675 9_675
Sn11 Cs3 Cs3 41.82(2) 7 9_675
Sn11 Cs3 Cs3 41.82(2) 16 9_675
Sn9 Cs3 Cs3 44.570(13) 5 9_675
Sn9 Cs3 Cs3 44.570(13) 13_675 9_675
Sn8 Cs3 Cs3 138.23(5) 7_565 9_675
Sn7 Cs3 Cs3 100.31(3) 6_465 9_675
Sn7 Cs3 Cs3 100.31(3) 13_575 9_675
Sn3 Cs3 Cs3 100.42(4) 7_565 9_675
Sn1 Cs3 Cs3 101.07(3) 6_465 9_675
Sn1 Cs3 Cs3 101.07(3) 13_575 9_675
Sn7 Cs3 Cs3 80.27(3) 15_675 9_675
Sn7 Cs3 Cs3 80.27(3) 8_675 9_675
Sn1 Cs3 Cs3 79.29(3) 16 9_675
Sn1 Cs3 Cs3 79.29(3) 7 9_675
Sn11 Cs3 Cs3 81.41(2) 13_576 9_675
Sn11 Cs3 Cs3 81.40(2) 6_464 9_675
Sn17 Cs3 Cs3 134.04(9) 15_665 9_675
Sn13 Cs3 Cs3 100.49(4) 15_665 9_675
Na1 Cs3 Cs3 136.3(3) . 9_675
Sn15 Cs3 Cs1 40.00(2) 6_465 9_665
Sn15 Cs3 Cs1 40.00(2) 13_575 9_665
Sn6 Cs3 Cs1 41.51(2) 6_465 9_665
Sn6 Cs3 Cs1 41.51(2) 13_575 9_665
Sn11 Cs3 Cs1 139.37(4) 8_675 9_665
Sn11 Cs3 Cs1 139.37(4) 15_675 9_665
Sn11 Cs3 Cs1 136.35(4) 7 9_665
Sn11 Cs3 Cs1 136.35(4) 16 9_665
Sn9 Cs3 Cs1 135.390(13) 5 9_665
Sn9 Cs3 Cs1 135.389(13) 13_675 9_665
Sn8 Cs3 Cs1 43.89(3) 7_565 9_665
Sn7 Cs3 Cs1 78.59(2) 6_465 9_665
Sn7 Cs3 Cs1 78.59(2) 13_575 9_665
Sn3 Cs3 Cs1 81.71(3) 7_565 9_665
Sn1 Cs3 Cs1 79.99(2) 6_465 9_665
Sn1 Cs3 Cs1 79.99(2) 13_575 9_665
Sn7 Cs3 Cs1 101.56(3) 15_675 9_665
Sn7 Cs3 Cs1 101.56(3) 8_675 9_665
Sn1 Cs3 Cs1 98.85(3) 16 9_665
Sn1 Cs3 Cs1 98.85(3) 7 9_665
Sn11 Cs3 Cs1 98.57(2) 13_576 9_665
Sn11 Cs3 Cs1 98.57(2) 6_464 9_665
Sn17 Cs3 Cs1 43.84(8) 15_665 9_665
Sn13 Cs3 Cs1 77.38(3) 15_665 9_665
Na1 Cs3 Cs1 41.6(2) . 9_665
Cs3 Cs3 Cs1 177.87(5) 9_675 9_665
Sn15 Cs3 Cs4 134.57(3) 6_465 15_675
Sn15 Cs3 Cs4 134.57(3) 13_575 15_675
Sn6 Cs3 Cs4 93.15(3) 6_465 15_675
Sn6 Cs3 Cs4 93.15(3) 13_575 15_675
Sn11 Cs3 Cs4 32.866(19) 8_675 15_675
Sn11 Cs3 Cs4 32.866(19) 15_675 15_675
Sn11 Cs3 Cs4 100.96(3) 7 15_675
Sn11 Cs3 Cs4 100.96(3) 16 15_675
Sn9 Cs3 Cs4 71.99(2) 5 15_675
Sn9 Cs3 Cs4 71.99(2) 13_675 15_675
Sn8 Cs3 Cs4 73.95(3) 7_565 15_675
Sn7 Cs3 Cs4 122.70(2) 6_465 15_675
Sn7 Cs3 Cs4 122.70(2) 13_575 15_675
Sn3 Cs3 Cs4 36.14(2) 7_565 15_675
Sn1 Cs3 Cs4 69.04(2) 6_465 15_675
Sn1 Cs3 Cs4 69.04(2) 13_575 15_675
Sn7 Cs3 Cs4 33.126(16) 15_675 15_675
Sn7 Cs3 Cs4 33.126(16) 8_675 15_675
Sn1 Cs3 Cs4 133.83(3) 16 15_675
Sn1 Cs3 Cs4 133.83(3) 7 15_675
Sn11 Cs3 Cs4 86.65(2) 13_576 15_675
Sn11 Cs3 Cs4 86.65(2) 6_464 15_675
Sn17 Cs3 Cs4 161.68(8) 15_665 15_675
Sn13 Cs3 Cs4 164.77(4) 15_665 15_675
Na1 Cs3 Cs4 159.5(2) . 15_675
Cs3 Cs3 Cs4 64.28(3) 9_675 15_675
Cs1 Cs3 Cs4 117.84(3) 9_665 15_675
Sn15 Cs3 Cs4 36.76(2) 6_465 13_576
Sn15 Cs3 Cs4 96.61(3) 13_575 13_576
Sn6 Cs3 Cs4 32.351(17) 6_465 13_576
Sn6 Cs3 Cs4 100.43(3) 13_575 13_576
Sn11 Cs3 Cs4 91.550(18) 8_675 13_576
Sn11 Cs3 Cs4 130.85(3) 15_675 13_576
Sn11 Cs3 Cs4 90.549(18) 7 13_576
Sn11 Cs3 Cs4 128.99(3) 16 13_576
Sn9 Cs3 Cs4 71.855(10) 5 13_576
Sn9 Cs3 Cs4 160.95(3) 13_675 13_576
Sn8 Cs3 Cs4 71.480(17) 7_565 13_576
Sn7 Cs3 Cs4 32.653(17) 6_465 13_576
Sn7 Cs3 Cs4 131.37(3) 13_575 13_576
Sn3 Cs3 Cs4 86.59(2) 7_565 13_576
Sn1 Cs3 Cs4 33.221(17) 6_465 13_576
Sn1 Cs3 Cs4 133.35(3) 13_575 13_576
Sn7 Cs3 Cs4 69.127(17) 15_675 13_576
Sn7 Cs3 Cs4 122.87(3) 8_675 13_576
Sn1 Cs3 Cs4 68.647(17) 16 13_576
Sn1 Cs3 Cs4 119.53(3) 7 13_576
Sn11 Cs3 Cs4 35.021(15) 13_576 13_576
Sn11 Cs3 Cs4 162.10(3) 6_464 13_576
Sn17 Cs3 Cs4 71.06(3) 15_665 13_576
Sn13 Cs3 Cs4 84.15(2) 15_665 13_576
Na1 Cs3 Cs4 70.36(8) . 13_576
Cs3 Cs3 Cs4 116.415(14) 9_675 13_576
Cs1 Cs3 Cs4 63.555(14) 9_665 13_576
Cs4 Cs3 Cs4 102.252(16) 15_675 13_576
Sn15 Cs3 Cs4 96.61(3) 6_465 13_575
Sn15 Cs3 Cs4 36.76(2) 13_575 13_575
Sn6 Cs3 Cs4 100.43(3) 6_465 13_575
Sn6 Cs3 Cs4 32.350(17) 13_575 13_575
Sn11 Cs3 Cs4 130.85(3) 8_675 13_575
Sn11 Cs3 Cs4 91.549(18) 15_675 13_575
Sn11 Cs3 Cs4 128.99(3) 7 13_575
Sn11 Cs3 Cs4 90.548(18) 16 13_575
Sn9 Cs3 Cs4 160.95(3) 5 13_575
Sn9 Cs3 Cs4 71.854(10) 13_675 13_575
Sn8 Cs3 Cs4 71.480(17) 7_565 13_575
Sn7 Cs3 Cs4 131.37(3) 6_465 13_575
Sn7 Cs3 Cs4 32.653(17) 13_575 13_575
Sn3 Cs3 Cs4 86.59(2) 7_565 13_575
Sn1 Cs3 Cs4 133.35(3) 6_465 13_575
Sn1 Cs3 Cs4 33.221(16) 13_575 13_575
Sn7 Cs3 Cs4 122.87(3) 15_675 13_575
Sn7 Cs3 Cs4 69.126(17) 8_675 13_575
Sn1 Cs3 Cs4 119.53(3) 16 13_575
Sn1 Cs3 Cs4 68.647(17) 7 13_575
Sn11 Cs3 Cs4 162.10(3) 13_576 13_575
Sn11 Cs3 Cs4 35.021(15) 6_464 13_575
Sn17 Cs3 Cs4 71.06(3) 15_665 13_575
Sn13 Cs3 Cs4 84.15(2) 15_665 13_575
Na1 Cs3 Cs4 70.36(8) . 13_575
Cs3 Cs3 Cs4 116.414(14) 9_675 13_575
Cs1 Cs3 Cs4 63.555(14) 9_665 13_575
Cs4 Cs3 Cs4 102.252(16) 15_675 13_575
Cs4 Cs3 Cs4 127.11(3) 13_576 13_575
Sn4 Cs4 Sn4 44.18(4) 2_665 9_665
Sn4 Cs4 Sn7 137.37(4) 2_665 10
Sn4 Cs4 Sn7 106.68(3) 9_665 10
Sn4 Cs4 Sn7 106.68(3) 2_665 .
Sn4 Cs4 Sn7 137.37(4) 9_665 .
Sn7 Cs4 Sn7 73.25(4) 10 .
Sn4 Cs4 Sn1 138.30(4) 2_665 10
Sn4 Cs4 Sn1 108.62(3) 9_665 10
Sn7 Cs4 Sn1 71.74(2) 10 10
Sn7 Cs4 Sn1 111.37(3) . 10
Sn4 Cs4 Sn1 108.62(3) 2_665 .
Sn4 Cs4 Sn1 138.29(4) 9_665 .
Sn7 Cs4 Sn1 111.38(3) 10 .
Sn7 Cs4 Sn1 71.74(2) . .
Sn1 Cs4 Sn1 69.23(3) 10 .
Sn4 Cs4 Sn5 72.31(3) 2_665 .
Sn4 Cs4 Sn5 72.31(3) 9_665 .
Sn7 Cs4 Sn5 137.01(3) 10 .
Sn7 Cs4 Sn5 137.01(3) . .
Sn1 Cs4 Sn5 68.44(3) 10 .
Sn1 Cs4 Sn5 68.44(3) . .
Sn4 Cs4 Sn11 179.05(3) 2_665 .
Sn4 Cs4 Sn11 136.65(2) 9_665 .
Sn7 Cs4 Sn11 42.67(2) 10 .
Sn7 Cs4 Sn11 72.39(3) . .
Sn1 Cs4 Sn11 42.50(2) 10 .
Sn1 Cs4 Sn11 71.02(3) . .
Sn5 Cs4 Sn11 108.25(3) . .
Sn4 Cs4 Sn11 136.65(2) 2_665 10
Sn4 Cs4 Sn11 179.05(3) 9_665 10
Sn7 Cs4 Sn11 72.38(3) 10 10
Sn7 Cs4 Sn11 42.67(2) . 10
Sn1 Cs4 Sn11 71.02(3) 10 10
Sn1 Cs4 Sn11 42.50(2) . 10
Sn5 Cs4 Sn11 108.25(3) . 10
Sn11 Cs4 Sn11 42.52(3) . 10
Sn4 Cs4 Sn6 69.47(2) 2_665 .
Sn4 Cs4 Sn6 110.85(3) 9_665 .
Sn7 Cs4 Sn6 139.33(3) 10 .
Sn7 Cs4 Sn6 68.74(2) . .
Sn1 Cs4 Sn6 109.31(3) 10 .
Sn1 Cs4 Sn6 42.54(2) . .
Sn5 Cs4 Sn6 71.19(2) . .
Sn11 Cs4 Sn6 109.93(3) . .
Sn11 Cs4 Sn6 70.09(2) 10 .
Sn4 Cs4 Sn6 110.85(3) 2_665 10
Sn4 Cs4 Sn6 69.46(2) 9_665 10
Sn7 Cs4 Sn6 68.74(2) 10 10
Sn7 Cs4 Sn6 139.33(3) . 10
Sn1 Cs4 Sn6 42.54(2) 10 10
Sn1 Cs4 Sn6 109.31(3) . 10
Sn5 Cs4 Sn6 71.19(2) . 10
Sn11 Cs4 Sn6 70.09(2) . 10
Sn11 Cs4 Sn6 109.93(3) 10 10
Sn6 Cs4 Sn6 139.97(4) . 10
Sn4 Cs4 Sn10 42.55(3) 2_665 2_665
Sn4 Cs4 Sn10 73.22(3) 9_665 2_665
Sn7 Cs4 Sn10 108.76(4) 10 2_665
Sn7 Cs4 Sn10 67.09(3) . 2_665
Sn1 Cs4 Sn10 177.94(3) 10 2_665
Sn1 Cs4 Sn10 108.81(2) . 2_665
Sn5 Cs4 Sn10 111.62(3) . 2_665
Sn11 Cs4 Sn10 136.64(4) . 2_665
Sn11 Cs4 Sn10 107.15(3) 10 2_665
Sn6 Cs4 Sn10 68.96(2) . 2_665
Sn6 Cs4 Sn10 139.51(3) 10 2_665
Sn4 Cs4 Sn10 73.22(3) 2_665 9_665
Sn4 Cs4 Sn10 42.55(3) 9_665 9_665
Sn7 Cs4 Sn10 67.09(3) 10 9_665
Sn7 Cs4 Sn10 108.76(4) . 9_665
Sn1 Cs4 Sn10 108.81(2) 10 9_665
Sn1 Cs4 Sn10 177.94(3) . 9_665
Sn5 Cs4 Sn10 111.62(3) . 9_665
Sn11 Cs4 Sn10 107.15(3) . 9_665
Sn11 Cs4 Sn10 136.63(4) 10 9_665
Sn6 Cs4 Sn10 139.52(3) . 9_665
Sn6 Cs4 Sn10 68.96(2) 10 9_665
Sn10 Cs4 Sn10 73.14(4) 2_665 9_665
Sn4 Cs4 Sn12 72.74(3) 2_665 10
Sn4 Cs4 Sn12 42.33(2) 9_665 10
Sn7 Cs4 Sn12 107.33(2) 10 10
Sn7 Cs4 Sn12 179.37(3) . 10
Sn1 Cs4 Sn12 69.11(2) 10 10
Sn1 Cs4 Sn12 108.17(3) . 10
Sn5 Cs4 Sn12 42.67(2) . 10
Sn11 Cs4 Sn12 108.20(2) . 10
Sn11 Cs4 Sn12 137.64(4) 10 10
Sn6 Cs4 Sn12 110.75(3) . 10
Sn6 Cs4 Sn12 41.30(2) 10 10
Sn10 Cs4 Sn12 112.42(3) 2_665 10
Sn10 Cs4 Sn12 71.35(3) 9_665 10
Sn4 Cs4 Sn12 42.34(2) 2_665 .
Sn4 Cs4 Sn12 72.74(3) 9_665 .
Sn7 Cs4 Sn12 179.37(3) 10 .
Sn7 Cs4 Sn12 107.33(2) . .
Sn1 Cs4 Sn12 108.17(3) 10 .
Sn1 Cs4 Sn12 69.11(2) . .
Sn5 Cs4 Sn12 42.67(2) . .
Sn11 Cs4 Sn12 137.64(4) . .
Sn11 Cs4 Sn12 108.20(2) 10 .
Sn6 Cs4 Sn12 41.30(2) . .
Sn6 Cs4 Sn12 110.75(3) 10 .
Sn10 Cs4 Sn12 71.36(3) 2_665 .
Sn10 Cs4 Sn12 112.42(3) 9_665 .
Sn12 Cs4 Sn12 72.08(3) 10 .
Sn4 Cs4 Sn2 71.12(3) 2_665 9_665
Sn4 Cs4 Sn2 71.12(3) 9_665 9_665
Sn7 Cs4 Sn2 69.31(3) 10 9_665
Sn7 Cs4 Sn2 69.31(3) . 9_665
Sn1 Cs4 Sn2 138.80(3) 10 9_665
Sn1 Cs4 Sn2 138.80(3) . 9_665
Sn5 Cs4 Sn2 140.42(4) . 9_665
Sn11 Cs4 Sn2 108.53(3) . 9_665
Sn11 Cs4 Sn2 108.53(3) 10 9_665
Sn6 Cs4 Sn2 108.77(2) . 9_665
Sn6 Cs4 Sn2 108.77(2) 10 9_665
Sn10 Cs4 Sn2 42.38(2) 2_665 9_665
Sn10 Cs4 Sn2 42.38(2) 9_665 9_665
Sn12 Cs4 Sn2 110.63(3) 10 9_665
Sn12 Cs4 Sn2 110.63(3) . 9_665
Sn4 Cs4 Sn3 109.60(4) 2_665 9_665
Sn4 Cs4 Sn3 109.60(4) 9_665 9_665
Sn7 Cs4 Sn3 42.02(2) 10 9_665
Sn7 Cs4 Sn3 42.02(2) . 9_665
Sn1 Cs4 Sn3 109.90(3) 10 9_665
Sn1 Cs4 Sn3 109.91(3) . 9_665
Sn5 Cs4 Sn3 177.92(4) . 9_665
Sn11 Cs4 Sn3 69.83(3) . 9_665
Sn11 Cs4 Sn3 69.83(3) 10 9_665
Sn6 Cs4 Sn3 108.55(2) . 9_665
Sn6 Cs4 Sn3 108.55(2) 10 9_665
Sn10 Cs4 Sn3 69.98(3) 2_665 9_665
Sn10 Cs4 Sn3 69.98(3) 9_665 9_665
Sn12 Cs4 Sn3 138.33(2) 10 9_665
Sn12 Cs4 Sn3 138.33(2) . 9_665
Sn2 Cs4 Sn3 41.66(3) 9_665 9_665
Sn4 Cs4 Sn15 69.03(3) 2_665 .
Sn4 Cs4 Sn15 110.27(3) 9_665 .
Sn7 Cs4 Sn15 110.95(3) 10 .
Sn7 Cs4 Sn15 40.56(2) . .
Sn1 Cs4 Sn15 137.91(3) 10 .
Sn1 Cs4 Sn15 71.23(2) . .
Sn5 Cs4 Sn15 109.25(2) . .
Sn11 Cs4 Sn15 110.03(3) . .
Sn11 Cs4 Sn15 70.33(2) 10 .
Sn6 Cs4 Sn15 40.57(2) . .
Sn6 Cs4 Sn15 179.43(4) 10 .
Sn10 Cs4 Sn15 40.04(2) 2_665 .
Sn10 Cs4 Sn15 110.49(3) 9_665 .
Sn12 Cs4 Sn15 138.81(3) 10 .
Sn12 Cs4 Sn15 69.56(2) . .
Sn2 Cs4 Sn15 70.66(2) 9_665 .
Sn3 Cs4 Sn15 71.03(2) 9_665 .
Sn4 Cs4 Sn15 110.27(3) 2_665 10
Sn4 Cs4 Sn15 69.03(3) 9_665 10
Sn7 Cs4 Sn15 40.55(2) 10 10
Sn7 Cs4 Sn15 110.94(3) . 10
Sn1 Cs4 Sn15 71.23(2) 10 10
Sn1 Cs4 Sn15 137.91(3) . 10
Sn5 Cs4 Sn15 109.25(2) . 10
Sn11 Cs4 Sn15 70.33(2) . 10
Sn11 Cs4 Sn15 110.02(3) 10 10
Sn6 Cs4 Sn15 179.43(4) . 10
Sn6 Cs4 Sn15 40.57(2) 10 10
Sn10 Cs4 Sn15 110.49(3) 2_665 10
Sn10 Cs4 Sn15 40.04(2) 9_665 10
Sn12 Cs4 Sn15 69.56(2) 10 10
Sn12 Cs4 Sn15 138.81(3) . 10
Sn2 Cs4 Sn15 70.66(2) 9_665 10
Sn3 Cs4 Sn15 71.03(2) 9_665 10
Sn15 Cs4 Sn15 138.89(4) . 10
Sn4 Cs4 Sn13 109.95(4) 2_665 9_665
Sn4 Cs4 Sn13 109.95(4) 9_665 9_665
Sn7 Cs4 Sn13 109.78(3) 10 9_665
Sn7 Cs4 Sn13 109.78(3) . 9_665
Sn1 Cs4 Sn13 40.62(2) 10 9_665
Sn1 Cs4 Sn13 40.62(2) . 9_665
Sn5 Cs4 Sn13 40.75(3) . 9_665
Sn11 Cs4 Sn13 70.38(3) . 9_665
Sn11 Cs4 Sn13 70.38(3) 10 9_665
Sn6 Cs4 Sn13 71.38(2) . 9_665
Sn6 Cs4 Sn13 71.38(2) 10 9_665
Sn10 Cs4 Sn13 138.16(3) 2_665 9_665
Sn10 Cs4 Sn13 138.16(3) 9_665 9_665
Sn12 Cs4 Sn13 70.29(3) 10 9_665
Sn12 Cs4 Sn13 70.29(3) . 9_665
Sn2 Cs4 Sn13 178.83(4) 9_665 9_665
Sn3 Cs4 Sn13 137.16(4) 9_665 9_665
Sn15 Cs4 Sn13 109.19(2) . 9_665
Sn15 Cs4 Sn13 109.19(2) 10 9_665
Sn4 Cs4 Cs5 36.90(2) 2_665 3_554
Sn4 Cs4 Cs5 36.90(2) 9_665 3_554
Sn7 Cs4 Cs5 140.41(2) 10 3_554
Sn7 Cs4 Cs5 140.41(2) . 3_554
Sn1 Cs4 Cs5 101.48(3) 10 3_554
Sn1 Cs4 Cs5 101.48(3) . 3_554
Sn5 Cs4 Cs5 40.52(2) . 3_554
Sn11 Cs4 Cs5 143.93(3) . 3_554
Sn11 Cs4 Cs5 143.93(3) 10 3_554
Sn6 Cs4 Cs5 80.18(2) . 3_554
Sn6 Cs4 Cs5 80.18(2) 10 3_554
Sn10 Cs4 Cs5 79.43(2) 2_665 3_554
Sn10 Cs4 Cs5 79.43(2) 9_665 3_554
Sn12 Cs4 Cs5 38.962(17) 10 3_554
Sn12 Cs4 Cs5 38.962(17) . 3_554
Sn2 Cs4 Cs5 99.90(3) 9_665 3_554
Sn3 Cs4 Cs5 141.56(3) 9_665 3_554
Sn15 Cs4 Cs5 99.91(2) . 3_554
Sn15 Cs4 Cs5 99.90(2) 10 3_554
Sn13 Cs4 Cs5 81.27(3) 9_665 3_554
Sn4 Cs4 Cs4 36.17(2) 2_665 7
Sn4 Cs4 Cs4 36.17(2) 9_665 7
Sn7 Cs4 Cs4 101.23(2) 10 7
Sn7 Cs4 Cs4 101.23(2) . 7
Sn1 Cs4 Cs4 142.188(18) 10 7
Sn1 Cs4 Cs4 142.188(18) . 7
Sn5 Cs4 Cs4 100.25(3) . 7
Sn11 Cs4 Cs4 143.90(2) . 7
Sn11 Cs4 Cs4 143.90(2) 10 7
Sn6 Cs4 Cs4 99.81(2) . 7
Sn6 Cs4 Cs4 99.81(2) 10 7
Sn10 Cs4 Cs4 39.843(19) 2_665 7
Sn10 Cs4 Cs4 39.843(19) 9_665 7
Sn12 Cs4 Cs4 78.45(2) 10 7
Sn12 Cs4 Cs4 78.45(2) . 7
Sn2 Cs4 Cs4 40.17(3) 9_665 7
Sn3 Cs4 Cs4 81.83(2) 9_665 7
Sn15 Cs4 Cs4 79.77(2) . 7
Sn15 Cs4 Cs4 79.77(2) 10 7
Sn13 Cs4 Cs4 141.00(2) 9_665 7
Cs5 Cs4 Cs4 59.733(11) 3_554 7
Sn4 Cs4 Cs2 79.23(3) 2_665 11_666
Sn4 Cs4 Cs2 99.22(3) 9_665 11_666
Sn7 Cs4 Cs2 143.14(3) 10 11_666
Sn7 Cs4 Cs2 104.45(2) . 11_666
Sn1 Cs4 Cs2 75.42(3) 10 11_666
Sn1 Cs4 Cs2 39.11(2) . 11_666
Sn5 Cs4 Cs2 32.570(16) . 11_666
Sn11 Cs4 Cs2 100.83(3) . 11_666
Sn11 Cs4 Cs2 81.56(2) 10 11_666
Sn6 Cs4 Cs2 42.51(2) . 11_666
Sn6 Cs4 Cs2 97.47(3) 10 11_666
Sn10 Cs4 Cs2 103.50(3) 2_665 11_666
Sn10 Cs4 Cs2 141.57(3) 9_665 11_666
Sn12 Cs4 Cs2 75.24(2) 10 11_666
Sn12 Cs4 Cs2 37.08(2) . 11_666
Sn2 Cs4 Cs2 145.71(3) 9_665 11_666
Sn3 Cs4 Cs2 146.32(2) 9_665 11_666
Sn15 Cs4 Cs2 83.07(2) . 11_666
Sn15 Cs4 Cs2 138.02(3) 10 11_666
Sn13 Cs4 Cs2 34.98(2) 9_665 11_666
Cs5 Cs4 Cs2 62.582(16) 3_554 11_666
Cs4 Cs4 Cs2 115.014(19) 7 11_666
Sn4 Cs4 Cs2 99.22(3) 2_665 4_554
Sn4 Cs4 Cs2 79.23(3) 9_665 4_554
Sn7 Cs4 Cs2 104.45(2) 10 4_554
Sn7 Cs4 Cs2 143.14(3) . 4_554
Sn1 Cs4 Cs2 39.11(2) 10 4_554
Sn1 Cs4 Cs2 75.42(3) . 4_554
Sn5 Cs4 Cs2 32.570(16) . 4_554
Sn11 Cs4 Cs2 81.56(2) . 4_554
Sn11 Cs4 Cs2 100.83(3) 10 4_554
Sn6 Cs4 Cs2 97.47(3) . 4_554
Sn6 Cs4 Cs2 42.51(2) 10 4_554
Sn10 Cs4 Cs2 141.57(3) 2_665 4_554
Sn10 Cs4 Cs2 103.50(3) 9_665 4_554
Sn12 Cs4 Cs2 37.08(2) 10 4_554
Sn12 Cs4 Cs2 75.24(2) . 4_554
Sn2 Cs4 Cs2 145.71(3) 9_665 4_554
Sn3 Cs4 Cs2 146.31(2) 9_665 4_554
Sn15 Cs4 Cs2 138.02(3) . 4_554
Sn15 Cs4 Cs2 83.06(2) 10 4_554
Sn13 Cs4 Cs2 34.97(2) 9_665 4_554
Cs5 Cs4 Cs2 62.581(16) 3_554 4_554
Cs4 Cs4 Cs2 115.014(19) 7 4_554
Cs2 Cs4 Cs2 54.96(3) 11_666 4_554
Sn4 Cs4 Cs3 144.96(3) 2_665 15_765
Sn4 Cs4 Cs3 144.96(3) 9_665 15_765
Sn7 Cs4 Cs3 40.495(19) 10 15_765
Sn7 Cs4 Cs3 40.495(19) . 15_765
Sn1 Cs4 Cs3 76.55(2) 10 15_765
Sn1 Cs4 Cs3 76.55(2) . 15_765
Sn5 Cs4 Cs3 137.06(3) . 15_765
Sn11 Cs4 Cs3 34.190(19) . 15_765
Sn11 Cs4 Cs3 34.189(19) 10 15_765
Sn6 Cs4 Cs3 99.08(2) . 15_765
Sn6 Cs4 Cs3 99.08(2) 10 15_765
Sn10 Cs4 Cs3 102.49(3) 2_665 15_765
Sn10 Cs4 Cs3 102.49(3) 9_665 15_765
Sn12 Cs4 Cs3 140.13(2) 10 15_765
Sn12 Cs4 Cs3 140.13(2) . 15_765
Sn2 Cs4 Cs3 82.51(3) 9_665 15_765
Sn3 Cs4 Cs3 40.85(2) 9_665 15_765
Sn15 Cs4 Cs3 80.85(2) . 15_765
Sn15 Cs4 Cs3 80.85(2) 10 15_765
Sn13 Cs4 Cs3 96.31(3) 9_665 15_765
Cs5 Cs4 Cs3 177.58(2) 3_554 15_765
Cs4 Cs4 Cs3 122.684(16) 7 15_765
Cs2 Cs4 Cs3 115.35(2) 11_666 15_765
Cs2 Cs4 Cs3 115.35(2) 4_554 15_765
Sn4 Cs4 Cs3 94.36(2) 2_665 13_676
Sn4 Cs4 Cs3 138.54(3) 9_665 13_676
Sn7 Cs4 Cs3 106.91(3) 10 13_676
Sn7 Cs4 Cs3 38.97(2) . 13_676
Sn1 Cs4 Cs3 104.48(3) 10 13_676
Sn1 Cs4 Cs3 39.89(2) . 13_676
Sn5 Cs4 Cs3 98.17(2) . 13_676
Sn11 Cs4 Cs3 84.82(2) . 13_676
Sn11 Cs4 Cs3 42.299(17) 10 13_676
Sn6 Cs4 Cs3 32.45(2) . 13_676
Sn6 Cs4 Cs3 146.99(3) 10 13_676
Sn10 Cs4 Cs3 73.47(2) 2_665 13_676
Sn10 Cs4 Cs3 141.47(3) 9_665 13_676
Sn12 Cs4 Cs3 140.65(3) 10 13_676
Sn12 Cs4 Cs3 73.725(19) . 13_676
Sn2 Cs4 Cs3 99.17(2) 9_665 13_676
Sn3 Cs4 Cs3 80.947(19) 9_665 13_676
Sn15 Cs4 Cs3 33.47(2) . 13_676
Sn15 Cs4 Cs3 147.41(3) 10 13_676
Sn13 Cs4 Cs3 80.335(19) 9_665 13_676
Cs5 Cs4 Cs3 112.475(15) 3_554 13_676
Cs4 Cs4 Cs3 112.959(15) 7 13_676
Cs2 Cs4 Cs3 65.769(19) 11_666 13_676
Cs2 Cs4 Cs3 114.57(3) 4_554 13_676
Cs3 Cs4 Cs3 66.948(17) 15_765 13_676
Sn4 Cs4 Cs3 138.53(3) 2_665 13_675
Sn4 Cs4 Cs3 94.36(2) 9_665 13_675
Sn7 Cs4 Cs3 38.97(2) 10 13_675
Sn7 Cs4 Cs3 106.91(3) . 13_675
Sn1 Cs4 Cs3 39.89(2) 10 13_675
Sn1 Cs4 Cs3 104.48(3) . 13_675
Sn5 Cs4 Cs3 98.17(2) . 13_675
Sn11 Cs4 Cs3 42.298(17) . 13_675
Sn11 Cs4 Cs3 84.82(2) 10 13_675
Sn6 Cs4 Cs3 146.99(3) . 13_675
Sn6 Cs4 Cs3 32.445(19) 10 13_675
Sn10 Cs4 Cs3 141.47(3) 2_665 13_675
Sn10 Cs4 Cs3 73.47(2) 9_665 13_675
Sn12 Cs4 Cs3 73.724(19) 10 13_675
Sn12 Cs4 Cs3 140.65(3) . 13_675
Sn2 Cs4 Cs3 99.17(2) 9_665 13_675
Sn3 Cs4 Cs3 80.946(19) 9_665 13_675
Sn15 Cs4 Cs3 147.41(3) . 13_675
Sn15 Cs4 Cs3 33.47(2) 10 13_675
Sn13 Cs4 Cs3 80.334(19) 9_665 13_675
Cs5 Cs4 Cs3 112.474(15) 3_554 13_675
Cs4 Cs4 Cs3 112.958(15) 7 13_675
Cs2 Cs4 Cs3 114.57(3) 11_666 13_675
Cs2 Cs4 Cs3 65.768(19) 4_554 13_675
Cs3 Cs4 Cs3 66.948(17) 15_765 13_675
Cs3 Cs4 Cs3 127.10(3) 13_676 13_675
Sn4 Cs4 Cs3 146.63(3) 2_665 7
Sn4 Cs4 Cs3 146.63(3) 9_665 7
Sn7 Cs4 Cs3 75.82(2) 10 7
Sn7 Cs4 Cs3 75.82(2) . 7
Sn1 Cs4 Cs3 39.339(19) 10 7
Sn1 Cs4 Cs3 39.340(18) . 7
Sn5 Cs4 Cs3 83.47(3) . 7
Sn11 Cs4 Cs3 33.235(19) . 7
Sn11 Cs4 Cs3 33.235(19) 10 7
Sn6 Cs4 Cs3 81.33(2) . 7
Sn6 Cs4 Cs3 81.33(2) 10 7
Sn10 Cs4 Cs3 138.67(2) 2_665 7
Sn10 Cs4 Cs3 138.67(2) 9_665 7
Sn12 Cs4 Cs3 104.52(3) 10 7
Sn12 Cs4 Cs3 104.52(3) . 7
Sn2 Cs4 Cs3 136.11(3) 9_665 7
Sn3 Cs4 Cs3 94.45(3) 9_665 7
Sn15 Cs4 Cs3 99.07(2) . 7
Sn15 Cs4 Cs3 99.07(2) 10 7
Sn13 Cs4 Cs3 42.72(3) 9_665 7
Cs5 Cs4 Cs3 123.99(2) 3_554 7
Cs4 Cs4 Cs3 176.280(15) 7 7
Cs2 Cs4 Cs3 68.20(2) 11_666 7
Cs2 Cs4 Cs3 68.20(2) 4_554 7
Cs3 Cs4 Cs3 53.60(2) 15_765 7
Cs3 Cs4 Cs3 66.222(16) 13_676 7
Cs3 Cs4 Cs3 66.222(16) 13_675 7
Sn4 Cs4 Cs2 80.86(3) 2_665 2_665
Sn4 Cs4 Cs2 99.24(3) 9_665 2_665
Sn7 Cs4 Cs2 74.06(3) 10 2_665
Sn7 Cs4 Cs2 38.608(19) . 2_665
Sn1 Cs4 Cs2 140.68(3) 10 2_665
Sn1 Cs4 Cs2 106.92(2) . 2_665
Sn5 Cs4 Cs2 148.83(2) . 2_665
Sn11 Cs4 Cs2 98.38(3) . 2_665
Sn11 Cs4 Cs2 80.67(2) 10 2_665
Sn6 Cs4 Cs2 84.89(2) . 2_665
Sn6 Cs4 Cs2 135.15(3) 10 2_665
Sn10 Cs4 Cs2 38.78(2) 2_665 2_665
Sn10 Cs4 Cs2 74.13(3) 9_665 2_665
Sn12 Cs4 Cs2 141.20(3) 10 2_665
Sn12 Cs4 Cs2 106.24(2) . 2_665
Sn2 Cs4 Cs2 32.004(17) 9_665 2_665
Sn3 Cs4 Cs2 32.40(2) 9_665 2_665
Sn15 Cs4 Cs2 44.32(2) . 2_665
Sn15 Cs4 Cs2 94.58(3) 10 2_665
Sn13 Cs4 Cs2 147.28(2) 9_665 2_665
Cs5 Cs4 Cs2 117.268(19) 3_554 2_665
Cs4 Cs4 Cs2 63.673(11) 7 2_665
Cs2 Cs4 Cs2 127.383(4) 11_666 2_665
Cs2 Cs4 Cs2 177.53(3) 4_554 2_665
Cs3 Cs4 Cs2 64.862(18) 15_765 2_665
Cs3 Cs4 Cs2 67.858(19) 13_676 2_665
Cs3 Cs4 Cs2 112.55(3) 13_675 2_665
Cs3 Cs4 Cs2 113.039(19) 7 2_665
Sn4 Cs4 Cs2 99.24(3) 2_665 9_665
Sn4 Cs4 Cs2 80.86(3) 9_665 9_665
Sn7 Cs4 Cs2 38.608(19) 10 9_665
Sn7 Cs4 Cs2 74.06(3) . 9_665
Sn1 Cs4 Cs2 106.92(2) 10 9_665
Sn1 Cs4 Cs2 140.68(3) . 9_665
Sn5 Cs4 Cs2 148.83(2) . 9_665
Sn11 Cs4 Cs2 80.67(2) . 9_665
Sn11 Cs4 Cs2 98.38(3) 10 9_665
Sn6 Cs4 Cs2 135.15(3) . 9_665
Sn6 Cs4 Cs2 84.88(2) 10 9_665
Sn10 Cs4 Cs2 74.13(3) 2_665 9_665
Sn10 Cs4 Cs2 38.78(2) 9_665 9_665
Sn12 Cs4 Cs2 106.24(2) 10 9_665
Sn12 Cs4 Cs2 141.20(3) . 9_665
Sn2 Cs4 Cs2 32.003(17) 9_665 9_665
Sn3 Cs4 Cs2 32.40(2) 9_665 9_665
Sn15 Cs4 Cs2 94.58(3) . 9_665
Sn15 Cs4 Cs2 44.32(2) 10 9_665
Sn13 Cs4 Cs2 147.28(2) 9_665 9_665
Cs5 Cs4 Cs2 117.267(19) 3_554 9_665
Cs4 Cs4 Cs2 63.672(11) 7 9_665
Cs2 Cs4 Cs2 177.53(3) 11_666 9_665
Cs2 Cs4 Cs2 127.382(4) 4_554 9_665
Cs3 Cs4 Cs2 64.862(18) 15_765 9_665
Cs3 Cs4 Cs2 112.56(3) 13_676 9_665
Cs3 Cs4 Cs2 67.857(19) 13_675 9_665
Cs3 Cs4 Cs2 113.039(19) 7 9_665
Cs2 Cs4 Cs2 50.26(3) 2_665 9_665
Sn4 Cs5 Sn4 135.91(4) 4_455 3_545
Sn4 Cs5 Sn4 180.0 4_455 12_656
Sn4 Cs5 Sn4 44.09(4) 3_545 12_656
Sn4 Cs5 Sn4 44.09(4) 4_455 11_566
Sn4 Cs5 Sn4 180.0 3_545 11_566
Sn4 Cs5 Sn4 135.90(4) 12_656 11_566
Sn4 Cs5 Sn12 106.00(2) 4_455 13_566
Sn4 Cs5 Sn12 43.061(17) 3_545 13_566
Sn4 Cs5 Sn12 74.00(2) 12_656 13_566
Sn4 Cs5 Sn12 136.940(17) 11_566 13_566
Sn4 Cs5 Sn12 43.061(17) 4_455 3_545
Sn4 Cs5 Sn12 106.00(2) 3_545 3_545
Sn4 Cs5 Sn12 136.940(17) 12_656 3_545
Sn4 Cs5 Sn12 74.00(2) 11_566 3_545
Sn12 Cs5 Sn12 65.76(3) 13_566 3_545
Sn4 Cs5 Sn12 43.061(17) 4_455 14_656
Sn4 Cs5 Sn12 106.00(2) 3_545 14_656
Sn4 Cs5 Sn12 136.940(17) 12_656 14_656
Sn4 Cs5 Sn12 74.00(2) 11_566 14_656
Sn12 Cs5 Sn12 105.40(3) 13_566 14_656
Sn12 Cs5 Sn12 71.10(3) 3_545 14_656
Sn4 Cs5 Sn12 106.00(2) 4_455 4_455
Sn4 Cs5 Sn12 43.061(17) 3_545 4_455
Sn4 Cs5 Sn12 74.00(2) 12_656 4_455
Sn4 Cs5 Sn12 136.940(17) 11_566 4_455
Sn12 Cs5 Sn12 71.10(3) 13_566 4_455
Sn12 Cs5 Sn12 105.40(3) 3_545 4_455
Sn12 Cs5 Sn12 65.76(3) 14_656 4_455
Sn4 Cs5 Sn12 74.00(2) 4_455 5_545
Sn4 Cs5 Sn12 136.939(17) 3_545 5_545
Sn4 Cs5 Sn12 106.00(2) 12_656 5_545
Sn4 Cs5 Sn12 43.060(17) 11_566 5_545
Sn12 Cs5 Sn12 180.0 13_566 5_545
Sn12 Cs5 Sn12 114.24(3) 3_545 5_545
Sn12 Cs5 Sn12 74.60(3) 14_656 5_545
Sn12 Cs5 Sn12 108.90(3) 4_455 5_545
Sn4 Cs5 Sn12 136.939(17) 4_455 11_566
Sn4 Cs5 Sn12 74.00(2) 3_545 11_566
Sn4 Cs5 Sn12 43.060(17) 12_656 11_566
Sn4 Cs5 Sn12 106.00(2) 11_566 11_566
Sn12 Cs5 Sn12 114.24(3) 13_566 11_566
Sn12 Cs5 Sn12 180.0 3_545 11_566
Sn12 Cs5 Sn12 108.90(3) 14_656 11_566
Sn12 Cs5 Sn12 74.60(3) 4_455 11_566
Sn12 Cs5 Sn12 65.76(3) 5_545 11_566
Sn4 Cs5 Sn12 136.939(17) 4_455 6_455
Sn4 Cs5 Sn12 74.00(2) 3_545 6_455
Sn4 Cs5 Sn12 43.060(17) 12_656 6_455
Sn4 Cs5 Sn12 106.00(2) 11_566 6_455
Sn12 Cs5 Sn12 74.60(3) 13_566 6_455
Sn12 Cs5 Sn12 108.90(3) 3_545 6_455
Sn12 Cs5 Sn12 180.0 14_656 6_455
Sn12 Cs5 Sn12 114.24(3) 4_455 6_455
Sn12 Cs5 Sn12 105.40(3) 5_545 6_455
Sn12 Cs5 Sn12 71.10(3) 11_566 6_455
Sn4 Cs5 Sn12 74.00(2) 4_455 12_656
Sn4 Cs5 Sn12 136.939(17) 3_545 12_656
Sn4 Cs5 Sn12 106.00(2) 12_656 12_656
Sn4 Cs5 Sn12 43.060(17) 11_566 12_656
Sn12 Cs5 Sn12 108.90(3) 13_566 12_656
Sn12 Cs5 Sn12 74.60(3) 3_545 12_656
Sn12 Cs5 Sn12 114.24(3) 14_656 12_656
Sn12 Cs5 Sn12 180.0 4_455 12_656
Sn12 Cs5 Sn12 71.10(3) 5_545 12_656
Sn12 Cs5 Sn12 105.40(3) 11_566 12_656
Sn12 Cs5 Sn12 65.76(3) 6_455 12_656
Sn4 Cs5 Sn5 109.234(17) 4_455 13_566
Sn4 Cs5 Sn5 70.766(17) 3_545 13_566
Sn4 Cs5 Sn5 70.766(17) 12_656 13_566
Sn4 Cs5 Sn5 109.234(17) 11_566 13_566
Sn12 Cs5 Sn5 42.573(17) 13_566 13_566
Sn12 Cs5 Sn5 69.480(19) 3_545 13_566
Sn12 Cs5 Sn5 137.428(17) 14_656 13_566
Sn12 Cs5 Sn5 110.520(19) 4_455 13_566
Sn12 Cs5 Sn5 137.426(17) 5_545 13_566
Sn12 Cs5 Sn5 110.519(19) 11_566 13_566
Sn12 Cs5 Sn5 42.573(17) 6_455 13_566
Sn12 Cs5 Sn5 69.480(19) 12_656 13_566
Sn4 Cs5 Sn5 70.766(17) 4_455 5_545
Sn4 Cs5 Sn5 109.234(17) 3_545 5_545
Sn4 Cs5 Sn5 109.234(17) 12_656 5_545
Sn4 Cs5 Sn5 70.766(17) 11_566 5_545
Sn12 Cs5 Sn5 137.428(17) 13_566 5_545
Sn12 Cs5 Sn5 110.520(19) 3_545 5_545
Sn12 Cs5 Sn5 42.573(17) 14_656 5_545
Sn12 Cs5 Sn5 69.480(19) 4_455 5_545
Sn12 Cs5 Sn5 42.573(17) 5_545 5_545
Sn12 Cs5 Sn5 69.480(19) 11_566 5_545
Sn12 Cs5 Sn5 137.426(17) 6_455 5_545
Sn12 Cs5 Sn5 110.519(19) 12_656 5_545
Sn5 Cs5 Sn5 180.00(3) 13_566 5_545
Sn4 Cs5 Sn5 70.766(17) 4_455 3_545
Sn4 Cs5 Sn5 109.234(17) 3_545 3_545
Sn4 Cs5 Sn5 109.234(17) 12_656 3_545
Sn4 Cs5 Sn5 70.766(17) 11_566 3_545
Sn12 Cs5 Sn5 69.480(19) 13_566 3_545
Sn12 Cs5 Sn5 42.573(17) 3_545 3_545
Sn12 Cs5 Sn5 110.520(19) 14_656 3_545
Sn12 Cs5 Sn5 137.428(17) 4_455 3_545
Sn12 Cs5 Sn5 110.519(19) 5_545 3_545
Sn12 Cs5 Sn5 137.426(17) 11_566 3_545
Sn12 Cs5 Sn5 69.480(19) 6_455 3_545
Sn12 Cs5 Sn5 42.573(17) 12_656 3_545
Sn5 Cs5 Sn5 41.64(4) 13_566 3_545
Sn5 Cs5 Sn5 138.36(4) 5_545 3_545
Sn4 Cs5 Sn5 109.234(17) 4_455 11_566
Sn4 Cs5 Sn5 70.766(17) 3_545 11_566
Sn4 Cs5 Sn5 70.766(17) 12_656 11_566
Sn4 Cs5 Sn5 109.234(17) 11_566 11_566
Sn12 Cs5 Sn5 110.520(19) 13_566 11_566
Sn12 Cs5 Sn5 137.428(17) 3_545 11_566
Sn12 Cs5 Sn5 69.480(19) 14_656 11_566
Sn12 Cs5 Sn5 42.573(17) 4_455 11_566
Sn12 Cs5 Sn5 69.480(19) 5_545 11_566
Sn12 Cs5 Sn5 42.573(17) 11_566 11_566
Sn12 Cs5 Sn5 110.519(19) 6_455 11_566
Sn12 Cs5 Sn5 137.426(17) 12_656 11_566
Sn5 Cs5 Sn5 138.36(4) 13_566 11_566
Sn5 Cs5 Sn5 41.64(4) 5_545 11_566
Sn5 Cs5 Sn5 180.0 3_545 11_566
Sn4 Cs5 Sn14 69.181(19) 4_455 10_556
Sn4 Cs5 Sn14 69.181(19) 3_545 10_556
Sn4 Cs5 Sn14 110.820(19) 12_656 10_556
Sn4 Cs5 Sn14 110.820(19) 11_566 10_556
Sn12 Cs5 Sn14 40.47(2) 13_566 10_556
Sn12 Cs5 Sn14 40.47(2) 3_545 10_556
Sn12 Cs5 Sn14 67.24(3) 14_656 10_556
Sn12 Cs5 Sn14 67.24(3) 4_455 10_556
Sn12 Cs5 Sn14 139.54(2) 5_545 10_556
Sn12 Cs5 Sn14 139.54(2) 11_566 10_556
Sn12 Cs5 Sn14 112.76(3) 6_455 10_556
Sn12 Cs5 Sn14 112.76(3) 12_656 10_556
Sn5 Cs5 Sn14 72.51(3) 13_566 10_556
Sn5 Cs5 Sn14 107.49(3) 5_545 10_556
Sn5 Cs5 Sn14 72.51(3) 3_545 10_556
Sn5 Cs5 Sn14 107.49(3) 11_566 10_556
Sn4 Cs5 Sn14 69.181(19) 4_455 9_556
Sn4 Cs5 Sn14 69.181(19) 3_545 9_556
Sn4 Cs5 Sn14 110.820(19) 12_656 9_556
Sn4 Cs5 Sn14 110.820(19) 11_566 9_556
Sn12 Cs5 Sn14 67.24(3) 13_566 9_556
Sn12 Cs5 Sn14 67.24(3) 3_545 9_556
Sn12 Cs5 Sn14 40.47(2) 14_656 9_556
Sn12 Cs5 Sn14 40.47(2) 4_455 9_556
Sn12 Cs5 Sn14 112.76(3) 5_545 9_556
Sn12 Cs5 Sn14 112.76(3) 11_566 9_556
Sn12 Cs5 Sn14 139.54(2) 6_455 9_556
Sn12 Cs5 Sn14 139.54(2) 12_656 9_556
Sn5 Cs5 Sn14 107.49(3) 13_566 9_556
Sn5 Cs5 Sn14 72.51(3) 5_545 9_556
Sn5 Cs5 Sn14 107.49(3) 3_545 9_556
Sn5 Cs5 Sn14 72.51(3) 11_566 9_556
Sn14 Cs5 Sn14 37.52(7) 10_556 9_556
Sn4 Cs5 Sn14 110.819(19) 4_455 .
Sn4 Cs5 Sn14 110.819(19) 3_545 .
Sn4 Cs5 Sn14 69.180(19) 12_656 .
Sn4 Cs5 Sn14 69.180(19) 11_566 .
Sn12 Cs5 Sn14 112.76(3) 13_566 .
Sn12 Cs5 Sn14 112.76(3) 3_545 .
Sn12 Cs5 Sn14 139.53(2) 14_656 .
Sn12 Cs5 Sn14 139.53(2) 4_455 .
Sn12 Cs5 Sn14 67.24(3) 5_545 .
Sn12 Cs5 Sn14 67.24(3) 11_566 .
Sn12 Cs5 Sn14 40.46(2) 6_455 .
Sn12 Cs5 Sn14 40.46(2) 12_656 .
Sn5 Cs5 Sn14 72.51(3) 13_566 .
Sn5 Cs5 Sn14 107.49(3) 5_545 .
Sn5 Cs5 Sn14 72.51(3) 3_545 .
Sn5 Cs5 Sn14 107.49(3) 11_566 .
Sn14 Cs5 Sn14 142.48(7) 10_556 .
Sn14 Cs5 Sn14 180.0 9_556 .
Sn4 Cs5 Sn14 110.819(19) 4_455 2
Sn4 Cs5 Sn14 110.819(19) 3_545 2
Sn4 Cs5 Sn14 69.180(19) 12_656 2
Sn4 Cs5 Sn14 69.180(19) 11_566 2
Sn12 Cs5 Sn14 139.53(2) 13_566 2
Sn12 Cs5 Sn14 139.53(2) 3_545 2
Sn12 Cs5 Sn14 112.76(3) 14_656 2
Sn12 Cs5 Sn14 112.76(3) 4_455 2
Sn12 Cs5 Sn14 40.47(2) 5_545 2
Sn12 Cs5 Sn14 40.47(2) 11_566 2
Sn12 Cs5 Sn14 67.24(3) 6_455 2
Sn12 Cs5 Sn14 67.24(3) 12_656 2
Sn5 Cs5 Sn14 107.49(3) 13_566 2
Sn5 Cs5 Sn14 72.51(3) 5_545 2
Sn5 Cs5 Sn14 107.49(3) 3_545 2
Sn5 Cs5 Sn14 72.51(3) 11_566 2
Sn14 Cs5 Sn14 180.0 10_556 2
Sn14 Cs5 Sn14 142.48(7) 9_556 2
Sn14 Cs5 Sn14 37.52(7) . 2
Sn4 Cs5 Na2 70.11(17) 4_455 10_556
Sn4 Cs5 Na2 70.11(17) 3_545 10_556
Sn4 Cs5 Na2 109.89(17) 12_656 10_556
Sn4 Cs5 Na2 109.89(17) 11_566 10_556
Sn12 Cs5 Na2 37.3(4) 13_566 10_556
Sn12 Cs5 Na2 37.3(4) 3_545 10_556
Sn12 Cs5 Na2 72.3(8) 14_656 10_556
Sn12 Cs5 Na2 72.3(8) 4_455 10_556
Sn12 Cs5 Na2 142.7(4) 5_545 10_556
Sn12 Cs5 Na2 142.7(4) 11_566 10_556
Sn12 Cs5 Na2 107.7(8) 6_455 10_556
Sn12 Cs5 Na2 107.7(8) 12_656 10_556
Sn5 Cs5 Na2 66.7(9) 13_566 10_556
Sn5 Cs5 Na2 113.3(9) 5_545 10_556
Sn5 Cs5 Na2 66.7(9) 3_545 10_556
Sn5 Cs5 Na2 113.3(9) 11_566 10_556
Sn14 Cs5 Na2 6.2(10) 10_556 10_556
Sn14 Cs5 Na2 43.8(10) 9_556 10_556
Sn14 Cs5 Na2 136.2(10) . 10_556
Sn14 Cs5 Na2 173.8(10) 2 10_556
Sn4 Cs5 Na2 70.11(17) 4_455 9_556
Sn4 Cs5 Na2 70.11(17) 3_545 9_556
Sn4 Cs5 Na2 109.89(17) 12_656 9_556
Sn4 Cs5 Na2 109.89(17) 11_566 9_556
Sn12 Cs5 Na2 72.3(8) 13_566 9_556
Sn12 Cs5 Na2 72.3(8) 3_545 9_556
Sn12 Cs5 Na2 37.3(4) 14_656 9_556
Sn12 Cs5 Na2 37.3(4) 4_455 9_556
Sn12 Cs5 Na2 107.7(8) 5_545 9_556
Sn12 Cs5 Na2 107.7(8) 11_566 9_556
Sn12 Cs5 Na2 142.7(4) 6_455 9_556
Sn12 Cs5 Na2 142.7(4) 12_656 9_556
Sn5 Cs5 Na2 113.3(9) 13_566 9_556
Sn5 Cs5 Na2 66.7(9) 5_545 9_556
Sn5 Cs5 Na2 113.3(9) 3_545 9_556
Sn5 Cs5 Na2 66.7(9) 11_566 9_556
Sn14 Cs5 Na2 43.8(10) 10_556 9_556
Sn14 Cs5 Na2 6.2(10) 9_556 9_556
Sn14 Cs5 Na2 173.8(10) . 9_556
Sn14 Cs5 Na2 136.2(10) 2 9_556
Na2 Cs5 Na2 50(2) 10_556 9_556
Sn4 Cs5 Na2 109.89(17) 4_455 .
Sn4 Cs5 Na2 109.89(17) 3_545 .
Sn4 Cs5 Na2 70.11(17) 12_656 .
Sn4 Cs5 Na2 70.11(17) 11_566 .
Sn12 Cs5 Na2 107.7(8) 13_566 .
Sn12 Cs5 Na2 107.7(8) 3_545 .
Sn12 Cs5 Na2 142.7(4) 14_656 .
Sn12 Cs5 Na2 142.7(4) 4_455 .
Sn12 Cs5 Na2 72.3(8) 5_545 .
Sn12 Cs5 Na2 72.3(8) 11_566 .
Sn12 Cs5 Na2 37.3(4) 6_455 .
Sn12 Cs5 Na2 37.3(4) 12_656 .
Sn5 Cs5 Na2 66.7(9) 13_566 .
Sn5 Cs5 Na2 113.3(9) 5_545 .
Sn5 Cs5 Na2 66.7(9) 3_545 .
Sn5 Cs5 Na2 113.3(9) 11_566 .
Sn14 Cs5 Na2 136.2(10) 10_556 .
Sn14 Cs5 Na2 173.8(10) 9_556 .
Sn14 Cs5 Na2 6.2(10) . .
Sn14 Cs5 Na2 43.8(10) 2 .
Na2 Cs5 Na2 130(2) 10_556 .
Na2 Cs5 Na2 179.999(2) 9_556 .
Sn4 Cs5 Na2 109.89(17) 4_455 2
Sn4 Cs5 Na2 109.89(17) 3_545 2
Sn4 Cs5 Na2 70.11(17) 12_656 2
Sn4 Cs5 Na2 70.11(17) 11_566 2
Sn12 Cs5 Na2 142.7(4) 13_566 2
Sn12 Cs5 Na2 142.7(4) 3_545 2
Sn12 Cs5 Na2 107.7(8) 14_656 2
Sn12 Cs5 Na2 107.7(8) 4_455 2
Sn12 Cs5 Na2 37.3(4) 5_545 2
Sn12 Cs5 Na2 37.3(4) 11_566 2
Sn12 Cs5 Na2 72.3(8) 6_455 2
Sn12 Cs5 Na2 72.3(8) 12_656 2
Sn5 Cs5 Na2 113.3(9) 13_566 2
Sn5 Cs5 Na2 66.7(9) 5_545 2
Sn5 Cs5 Na2 113.3(9) 3_545 2
Sn5 Cs5 Na2 66.7(9) 11_566 2
Sn14 Cs5 Na2 173.8(10) 10_556 2
Sn14 Cs5 Na2 136.2(10) 9_556 2
Sn14 Cs5 Na2 43.8(10) . 2
Sn14 Cs5 Na2 6.2(10) 2 2
Na2 Cs5 Na2 180.0 10_556 2
Na2 Cs5 Na2 130(2) 9_556 2
Na2 Cs5 Na2 50(2) . 2
Sn4 Cs5 Cs4 143.180(14) 4_455 13_566
Sn4 Cs5 Cs4 36.820(14) 3_545 13_566
Sn4 Cs5 Cs4 36.820(14) 12_656 13_566
Sn4 Cs5 Cs4 143.180(14) 11_566 13_566
Sn12 Cs5 Cs4 40.366(16) 13_566 13_566
Sn12 Cs5 Cs4 100.125(16) 3_545 13_566
Sn12 Cs5 Cs4 139.635(16) 14_656 13_566
Sn12 Cs5 Cs4 79.876(16) 4_455 13_566
Sn12 Cs5 Cs4 139.633(16) 5_545 13_566
Sn12 Cs5 Cs4 79.876(16) 11_566 13_566
Sn12 Cs5 Cs4 40.366(16) 6_455 13_566
Sn12 Cs5 Cs4 100.124(16) 12_656 13_566
Sn5 Cs5 Cs4 38.91(2) 13_566 13_566
Sn5 Cs5 Cs4 141.09(2) 5_545 13_566
Sn5 Cs5 Cs4 80.55(2) 3_545 13_566
Sn5 Cs5 Cs4 99.45(2) 11_566 13_566
Sn14 Cs5 Cs4 80.671(17) 10_556 13_566
Sn14 Cs5 Cs4 99.329(17) 9_556 13_566
Sn14 Cs5 Cs4 80.670(17) . 13_566
Sn14 Cs5 Cs4 99.329(17) 2 13_566
Na2 Cs5 Cs4 77.7(5) 10_556 13_566
Na2 Cs5 Cs4 102.3(5) 9_556 13_566
Na2 Cs5 Cs4 77.7(5) . 13_566
Na2 Cs5 Cs4 102.3(5) 2 13_566
Sn4 Cs5 Cs4 36.820(14) 4_455 5_545
Sn4 Cs5 Cs4 143.180(14) 3_545 5_545
Sn4 Cs5 Cs4 143.180(14) 12_656 5_545
Sn4 Cs5 Cs4 36.820(14) 11_566 5_545
Sn12 Cs5 Cs4 139.635(16) 13_566 5_545
Sn12 Cs5 Cs4 79.876(16) 3_545 5_545
Sn12 Cs5 Cs4 40.366(16) 14_656 5_545
Sn12 Cs5 Cs4 100.125(16) 4_455 5_545
Sn12 Cs5 Cs4 40.366(16) 5_545 5_545
Sn12 Cs5 Cs4 100.124(16) 11_566 5_545
Sn12 Cs5 Cs4 139.633(16) 6_455 5_545
Sn12 Cs5 Cs4 79.876(16) 12_656 5_545
Sn5 Cs5 Cs4 141.09(2) 13_566 5_545
Sn5 Cs5 Cs4 38.91(2) 5_545 5_545
Sn5 Cs5 Cs4 99.45(2) 3_545 5_545
Sn5 Cs5 Cs4 80.55(2) 11_566 5_545
Sn14 Cs5 Cs4 99.329(17) 10_556 5_545
Sn14 Cs5 Cs4 80.671(17) 9_556 5_545
Sn14 Cs5 Cs4 99.329(17) . 5_545
Sn14 Cs5 Cs4 80.671(17) 2 5_545
Na2 Cs5 Cs4 102.3(5) 10_556 5_545
Na2 Cs5 Cs4 77.7(5) 9_556 5_545
Na2 Cs5 Cs4 102.3(5) . 5_545
Na2 Cs5 Cs4 77.7(5) 2 5_545
Cs4 Cs5 Cs4 180.0 13_566 5_545
Sn4 Cs5 Cs4 143.180(14) 4_455 11_566
Sn4 Cs5 Cs4 36.820(14) 3_545 11_566
Sn4 Cs5 Cs4 36.820(14) 12_656 11_566
Sn4 Cs5 Cs4 143.180(14) 11_566 11_566
Sn12 Cs5 Cs4 79.876(16) 13_566 11_566
Sn12 Cs5 Cs4 139.635(16) 3_545 11_566
Sn12 Cs5 Cs4 100.125(16) 14_656 11_566
Sn12 Cs5 Cs4 40.366(16) 4_455 11_566
Sn12 Cs5 Cs4 100.124(16) 5_545 11_566
Sn12 Cs5 Cs4 40.366(16) 11_566 11_566
Sn12 Cs5 Cs4 79.876(16) 6_455 11_566
Sn12 Cs5 Cs4 139.633(16) 12_656 11_566
Sn5 Cs5 Cs4 99.45(2) 13_566 11_566
Sn5 Cs5 Cs4 80.55(2) 5_545 11_566
Sn5 Cs5 Cs4 141.09(2) 3_545 11_566
Sn5 Cs5 Cs4 38.91(2) 11_566 11_566
Sn14 Cs5 Cs4 99.329(17) 10_556 11_566
Sn14 Cs5 Cs4 80.671(17) 9_556 11_566
Sn14 Cs5 Cs4 99.329(17) . 11_566
Sn14 Cs5 Cs4 80.671(17) 2 11_566
Na2 Cs5 Cs4 102.3(5) 10_556 11_566
Na2 Cs5 Cs4 77.7(5) 9_556 11_566
Na2 Cs5 Cs4 102.3(5) . 11_566
Na2 Cs5 Cs4 77.7(5) 2 11_566
Cs4 Cs5 Cs4 60.54(2) 13_566 11_566
Cs4 Cs5 Cs4 119.46(2) 5_545 11_566
Sn4 Cs5 Cs4 36.820(14) 4_455 3_545
Sn4 Cs5 Cs4 143.180(14) 3_545 3_545
Sn4 Cs5 Cs4 143.180(14) 12_656 3_545
Sn4 Cs5 Cs4 36.820(14) 11_566 3_545
Sn12 Cs5 Cs4 100.125(16) 13_566 3_545
Sn12 Cs5 Cs4 40.366(16) 3_545 3_545
Sn12 Cs5 Cs4 79.876(16) 14_656 3_545
Sn12 Cs5 Cs4 139.635(16) 4_455 3_545
Sn12 Cs5 Cs4 79.876(16) 5_545 3_545
Sn12 Cs5 Cs4 139.633(16) 11_566 3_545
Sn12 Cs5 Cs4 100.124(16) 6_455 3_545
Sn12 Cs5 Cs4 40.366(16) 12_656 3_545
Sn5 Cs5 Cs4 80.55(2) 13_566 3_545
Sn5 Cs5 Cs4 99.45(2) 5_545 3_545
Sn5 Cs5 Cs4 38.91(2) 3_545 3_545
Sn5 Cs5 Cs4 141.09(2) 11_566 3_545
Sn14 Cs5 Cs4 80.671(17) 10_556 3_545
Sn14 Cs5 Cs4 99.329(17) 9_556 3_545
Sn14 Cs5 Cs4 80.670(17) . 3_545
Sn14 Cs5 Cs4 99.329(17) 2 3_545
Na2 Cs5 Cs4 77.7(5) 10_556 3_545
Na2 Cs5 Cs4 102.3(5) 9_556 3_545
Na2 Cs5 Cs4 77.7(5) . 3_545
Na2 Cs5 Cs4 102.3(5) 2 3_545
Cs4 Cs5 Cs4 119.46(2) 13_566 3_545
Cs4 Cs5 Cs4 60.54(2) 5_545 3_545
Cs4 Cs5 Cs4 180.0 11_566 3_545
Sn4 Cs5 Cs2 79.943(10) 4_455 10_556
Sn4 Cs5 Cs2 79.943(10) 3_545 10_556
Sn4 Cs5 Cs2 100.057(10) 12_656 10_556
Sn4 Cs5 Cs2 100.057(10) 11_566 10_556
Sn12 Cs5 Cs2 37.193(16) 13_566 10_556
Sn12 Cs5 Cs2 37.193(16) 3_545 10_556
Sn12 Cs5 Cs2 103.46(2) 14_656 10_556
Sn12 Cs5 Cs2 103.46(2) 4_455 10_556
Sn12 Cs5 Cs2 142.807(16) 5_545 10_556
Sn12 Cs5 Cs2 142.807(16) 11_566 10_556
Sn12 Cs5 Cs2 76.54(2) 6_455 10_556
Sn12 Cs5 Cs2 76.54(2) 12_656 10_556
Sn5 Cs5 Cs2 34.168(16) 13_566 10_556
Sn5 Cs5 Cs2 145.833(16) 5_545 10_556
Sn5 Cs5 Cs2 34.168(16) 3_545 10_556
Sn5 Cs5 Cs2 145.833(16) 11_566 10_556
Sn14 Cs5 Cs2 43.52(4) 10_556 10_556
Sn14 Cs5 Cs2 81.04(4) 9_556 10_556
Sn14 Cs5 Cs2 98.96(4) . 10_556
Sn14 Cs5 Cs2 136.48(4) 2 10_556
Na2 Cs5 Cs2 37.3(10) 10_556 10_556
Na2 Cs5 Cs2 87.3(10) 9_556 10_556
Na2 Cs5 Cs2 92.7(10) . 10_556
Na2 Cs5 Cs2 142.7(10) 2 10_556
Cs4 Cs5 Cs2 63.501(10) 13_566 10_556
Cs4 Cs5 Cs2 116.499(11) 5_545 10_556
Cs4 Cs5 Cs2 116.499(11) 11_566 10_556
Cs4 Cs5 Cs2 63.501(10) 3_545 10_556
Sn4 Cs5 Cs2 79.943(10) 4_455 9_556
Sn4 Cs5 Cs2 79.943(10) 3_545 9_556
Sn4 Cs5 Cs2 100.057(10) 12_656 9_556
Sn4 Cs5 Cs2 100.057(10) 11_566 9_556
Sn12 Cs5 Cs2 103.46(2) 13_566 9_556
Sn12 Cs5 Cs2 103.46(2) 3_545 9_556
Sn12 Cs5 Cs2 37.193(16) 14_656 9_556
Sn12 Cs5 Cs2 37.193(16) 4_455 9_556
Sn12 Cs5 Cs2 76.54(2) 5_545 9_556
Sn12 Cs5 Cs2 76.54(2) 11_566 9_556
Sn12 Cs5 Cs2 142.807(16) 6_455 9_556
Sn12 Cs5 Cs2 142.807(16) 12_656 9_556
Sn5 Cs5 Cs2 145.833(16) 13_566 9_556
Sn5 Cs5 Cs2 34.168(16) 5_545 9_556
Sn5 Cs5 Cs2 145.833(16) 3_545 9_556
Sn5 Cs5 Cs2 34.168(16) 11_566 9_556
Sn14 Cs5 Cs2 81.04(4) 10_556 9_556
Sn14 Cs5 Cs2 43.52(4) 9_556 9_556
Sn14 Cs5 Cs2 136.48(4) . 9_556
Sn14 Cs5 Cs2 98.96(4) 2 9_556
Na2 Cs5 Cs2 87.3(10) 10_556 9_556
Na2 Cs5 Cs2 37.3(10) 9_556 9_556
Na2 Cs5 Cs2 142.7(10) . 9_556
Na2 Cs5 Cs2 92.7(10) 2 9_556
Cs4 Cs5 Cs2 116.499(11) 13_566 9_556
Cs4 Cs5 Cs2 63.501(10) 5_545 9_556
Cs4 Cs5 Cs2 63.501(10) 11_566 9_556
Cs4 Cs5 Cs2 116.499(11) 3_545 9_556
Cs2 Cs5 Cs2 124.55(3) 10_556 9_556

loop_
_geom_bond_atom_site_label_1
_geom_bond_atom_site_label_2
_geom_bond_distance
_geom_bond_site_symmetry_2
Sn1 Sn7 2.8054(13) 12_756
Sn1 Sn11 2.8454(13) 10
Sn1 Sn6 2.8562(13) .
Sn1 Sn13 2.8740(14) 9_665
Sn1 Cs4 3.8699(13) .
Sn1 Cs2 4.4671(10) 11_666
Sn1 Cs3 4.5302(13) 13_676
Sn1 Cs3 4.5934(17) 7
Sn1 Na1 5.527(12) 9_665
Sn2 Sn3 2.8813(16) 7
Sn2 Sn3 2.8814(16) .
Sn2 Sn10 2.8972(17) .
Sn2 Sn10 2.8973(17) 10
Sn2 Cs4 4.0173(17) 15_665
Sn2 Cs4 4.0173(17) 9_665
Sn2 Cs2 4.109(2) .
Sn2 Cs2 4.109(2) 10
Sn3 Sn7 2.8505(12) 2_665
Sn3 Sn7 2.8506(12) 9_665
Sn3 Sn8 2.8971(19) .
Sn3 Cs4 4.0835(17) 9_665
Sn3 Cs2 4.1058(15) .
Sn3 Cs2 4.1058(15) 10
Sn3 Cs3 4.529(2) 7_455
Sn3 Na2 5.69(9) 10
Sn3 Na2 5.69(9) .
Sn4 Sn12 2.8293(12) 15_665
Sn4 Sn12 2.8293(12) 2_665
Sn4 Sn10 2.8359(18) .
Sn4 Sn4 2.860(3) 10
Sn4 Cs4 3.8025(13) 15_665
Sn4 Cs4 3.8025(13) 9_665
Sn4 Cs5 3.8094(13) 3_554
Sn4 Cs1 4.6218(13) 3_545
Sn4 Na2 5.54(7) 12_666
Sn4 Na2 5.54(7) 11_666
Sn5 Sn5 2.861(3) 15_665
Sn5 Sn12 2.8784(12) .
Sn5 Sn12 2.8785(12) 10
Sn5 Sn13 2.8874(19) 9_665
Sn5 Cs4 3.8915(17) .
Sn5 Cs5 4.0252(13) 3_554
Sn5 Cs2 4.0488(17) 11_666
Sn5 Cs2 4.0489(17) 4_554
Sn5 Na1 5.14(2) 9_665
Sn5 Na2 5.40(9) 11_666
Sn5 Na2 5.40(9) 4_554
Sn6 Sn12 2.8253(13) .
Sn6 Sn8 2.8722(13) 11_666
Sn6 Sn15 2.8898(15) .
Sn6 Cs4 3.9972(11) .
Sn6 Cs3 4.0077(15) 13_676
Sn6 Cs1 4.4364(10) 11_676
Sn6 Na2 4.49(4) 11_666
Sn6 Cs2 4.6603(14) 11_666
Sn6 Na2 5.45(7) 4
Sn6 Na1 5.856(17) 3_655
Sn7 Sn1 2.8054(13) 11_676
Sn7 Sn11 2.8472(13) 10
Sn7 Sn3 2.8506(12) 9_665
Sn7 Sn15 2.8536(15) .
Sn7 Cs4 3.8429(13) .
Sn7 Cs3 4.4789(13) 13_676
Sn7 Cs3 4.5664(17) 15_765
Sn7 Cs2 4.5941(14) 2_665
Sn7 Na1 5.3671(18) 3_655
Sn8 Sn16 2.837(2) .
Sn8 Sn6 2.8721(13) 12_656
Sn8 Sn6 2.8722(13) 3_544
Sn8 Na2 3.43(7) 10
Sn8 Na2 3.43(7) .
Sn8 Cs2 4.1276(18) 10
Sn8 Cs2 4.1276(18) .
Sn8 Cs3 4.404(2) 7_455
Sn8 Cs1 4.5552(15) 1_455
Sn9 Sn11 2.8548(9) 4_465
Sn9 Sn11 2.8548(9) 3_545
Sn9 Sn11 2.8548(9) 10_455
Sn9 Sn11 2.8548(9) 9_665
Sn9 Cs3 4.3115(10) 5_545
Sn9 Cs3 4.3115(10) 13_576
Sn9 Cs3 4.3115(10) 7_455
Sn9 Cs3 4.3115(10) 15_665
Sn10 Sn15 2.8540(14) 15_665
Sn10 Sn15 2.8540(14) 2_665
Sn10 Cs4 3.9981(13) 15_665
Sn10 Cs4 3.9981(13) 9_665
Sn10 Na1 4.061(11) 11_566
Sn10 Cs2 4.555(2) .
Sn10 Cs1 4.564(2) 3_545
Sn11 Sn1 2.8452(13) 10
Sn11 Sn7 2.8472(13) 10
Sn11 Sn9 2.8548(9) 9_665
Sn11 Sn11 2.8832(18) 10
Sn11 Cs4 3.9758(14) .
Sn11 Cs3 4.1169(17) 15_765
Sn11 Cs3 4.1661(17) 7
Sn11 Cs3 4.6624(10) 13_675
Sn12 Sn14 2.805(2) 11_666
Sn12 Sn4 2.8294(12) 2_665
Sn12 Na2 3.39(8) 11_666
Sn12 Cs5 3.8970(10) 3_554
Sn12 Cs4 4.0139(14) .
Sn12 Cs2 4.2897(19) 11_666
Sn12 Cs1 4.5425(13) 11_676
Sn12 Na2 5.18(9) 4
Sn12 Na2 5.72(9) 12_666
Sn13 Sn17 2.709(6) .
Sn13 Sn1 2.8739(14) 2_665
Sn13 Sn1 2.8740(14) 9_665
Sn13 Sn5 2.8873(19) 9_665
Sn13 Na1 3.412(17) .
Sn13 Cs2 4.0496(17) 12_666
Sn13 Cs2 4.0497(17) 3_554
Sn13 Cs4 4.320(2) 9_665
Sn13 Cs3 4.722(2) 15_665
Sn14 Na2 1.45(10) .
Sn14 Sn14 2.688(5) 2
Sn14 Sn16 2.729(4) .
Sn14 Sn12 2.805(2) 6_455
Sn14 Sn12 2.805(2) 12_656
Sn14 Na2 3.29(10) 10
Sn14 Na2 3.83(10) 2
Sn14 Cs5 4.178(3) .
Sn14 Cs1 4.285(3) 9_655
Sn14 Cs1 4.285(3) 1_455
Sn14 Cs2 4.655(3) .
Sn14 Na2 4.84(10) 9
Sn15 Sn17 2.660(4) 3_655
Sn15 Sn10 2.8540(14) 2_665
Sn15 Na1 3.366(11) 3_655
Sn15 Cs3 3.9613(16) 13_676
Sn15 Cs4 4.2982(14) .
Sn15 Cs1 4.344(2) 11_676
Sn15 Cs2 4.880(2) 2_665
Sn16 Na2 1.29(10) .
Sn16 Na2 1.29(10) 10
Sn16 Sn14 2.729(4) 10
Sn16 Sn8 2.837(2) 7
Sn16 Cs2 4.080(3) 10
Sn16 Cs2 4.080(3) .
Sn16 Cs1 4.662(3) 9_655
Sn16 Cs1 4.662(3) 1_455
Sn16 Na2 5.53(10) 2
Sn16 Na2 5.53(10) 9
Sn17 Na1 1.189(6) .
Sn17 Sn17 2.374(12) 15_665
Sn17 Sn15 2.659(4) 11_576
Sn17 Sn15 2.660(4) 4_464
Sn17 Cs2 4.386(5) 12_666
Sn17 Cs2 4.386(5) 3_554
Sn17 Cs1 4.540(6) 9_665
Sn17 Cs3 4.665(6) 15_665
Na1 Sn17 1.189(6) 15_665
Na1 Sn15 3.366(11) 6_465
Na1 Sn15 3.366(11) 11_576
Na1 Sn15 3.366(11) 4_464
Na1 Sn15 3.366(11) 13_575
Na1 Sn13 3.412(17) 15_665
Na1 Sn10 4.061(11) 12_666
Na1 Sn10 4.061(11) 3_554
Na1 Cs2 4.174(17) 12_666
Na1 Cs2 4.174(17) 3_554
Na1 Cs1 4.45(3) 9_665
Na1 Sn5 5.14(2) 9_665
Na1 Sn5 5.14(2) 7
Na1 Sn7 5.3671(18) 6_465
Na1 Sn7 5.3671(18) 11_576
Na1 Sn7 5.3671(18) 4_464
Na1 Sn7 5.3671(18) 13_575
Na1 Sn1 5.527(12) 16
Na2 Na2 2.1(2) 10
Na2 Sn14 3.29(10) 10
Na2 Sn12 3.39(8) 6_455
Na2 Sn12 3.39(8) 12_656
Na2 Sn8 3.43(7) 7
Na2 Sn14 3.83(10) 2
Na2 Cs2 4.06(10) .
Na2 Cs1 4.33(6) 9_655
Na2 Cs1 4.33(6) 1_455
Na2 Sn6 4.49(4) 6_455
Na2 Sn6 4.49(4) 12_656
Na2 Na2 4.67(19) 2
Na2 Sn14 4.84(10) 9
Na2 Na2 5.12(19) 9
Na2 Sn12 5.18(9) 3_544
Na2 Sn12 5.18(9) 13_565
Na2 Cs2 5.36(10) 10
Cs1 Sn14 4.285(3) 1_655
Cs1 Sn14 4.285(3) 2_655
Cs1 Sn14 4.285(3) 9_655
Cs1 Sn14 4.285(3) 10_655
Cs1 Na2 4.33(6) 1_655
Cs1 Na2 4.33(6) 2_655
Cs1 Na2 4.33(6) 9_655
Cs1 Na2 4.33(6) 10_655
Cs1 Sn15 4.344(2) 12_756
Cs1 Sn15 4.344(2) 5_645
Cs1 Sn15 4.344(2) 14_755
Cs1 Sn15 4.344(2) 3_644
Cs1 Sn6 4.4364(10) 12_756
Cs1 Sn6 4.4364(10) 5_645
Cs1 Sn6 4.4364(10) 14_755
Cs1 Sn6 4.4365(10) 3_644
Cs1 Na1 4.45(3) 9_665
Cs1 Sn17 4.540(6) 7
Cs1 Sn17 4.540(6) 9_665
Cs1 Sn12 4.5425(13) 12_756
Cs1 Sn12 4.5425(13) 5_645
Cs1 Sn12 4.5426(13) 14_755
Cs1 Sn12 4.5426(13) 3_644
Cs1 Sn8 4.5552(15) 15_655
Cs1 Sn8 4.5552(15) 1_655
Cs1 Sn10 4.564(2) 11_666
Cs1 Sn10 4.564(2) 4_554
Cs1 Sn4 4.6218(13) 11_666
Cs1 Sn4 4.6219(13) 4_554
Cs1 Sn16 4.662(3) 9_655
Cs2 Sn5 4.0488(17) 13_566
Cs2 Sn5 4.0488(17) 3_545
Cs2 Sn13 4.0496(17) 5_545
Cs2 Sn13 4.0496(17) 11_566
Cs2 Sn3 4.1058(15) 7
Cs2 Sn8 4.1276(18) 7
Cs2 Na1 4.174(17) 11_566
Cs2 Sn12 4.2898(19) 6_455
Cs2 Sn12 4.2898(19) 12_656
Cs2 Sn17 4.385(5) 5_545
Cs2 Sn17 4.385(5) 11_566
Cs2 Sn1 4.4672(10) 6_455
Cs2 Sn1 4.4672(10) 12_656
Cs2 Sn7 4.5941(14) 2_665
Cs2 Sn7 4.5941(14) 15_665
Cs2 Sn6 4.6603(14) 12_656
Cs2 Sn6 4.6603(14) 6_455
Cs2 Sn15 4.880(2) 2_665
Cs2 Sn15 4.880(2) 15_665
Cs2 Na2 5.36(10) 10
Cs2 Cs2 5.879(3) 10
Cs2 Cs2 6.224(3) 10_556
Cs2 Cs5 6.6894(17) .
Cs3 Sn15 3.9613(16) 6_465
Cs3 Sn15 3.9613(16) 13_575
Cs3 Sn6 4.0076(15) 6_465
Cs3 Sn6 4.0077(15) 13_575
Cs3 Sn11 4.1168(17) 8_675
Cs3 Sn11 4.1169(17) 15_675
Cs3 Sn11 4.1661(17) 7
Cs3 Sn11 4.1661(17) 16
Cs3 Sn9 4.3115(10) 5
Cs3 Sn9 4.3116(10) 13_675
Cs3 Sn8 4.404(2) 7_565
Cs3 Sn7 4.4789(13) 6_465
Cs3 Sn7 4.4789(13) 13_575
Cs3 Sn3 4.529(2) 7_565
Cs3 Sn1 4.5302(13) 6_465
Cs3 Sn1 4.5302(13) 13_575
Cs3 Sn7 4.5665(17) 15_675
Cs3 Sn7 4.5665(17) 8_675
Cs3 Sn1 4.5932(17) 16
Cs3 Sn1 4.5933(17) 7
Cs3 Sn11 4.6624(10) 13_576
Cs3 Sn11 4.6624(10) 6_464
Cs3 Sn17 4.665(6) 15_665
Cs3 Sn13 4.722(2) 15_665
Cs3 Cs3 6.143(3) 9_675
Cs3 Cs1 6.5542(19) 9_665
Cs3 Cs4 6.747(2) 15_675
Cs3 Cs4 6.7588(9) 13_576
Cs3 Cs4 6.7589(9) 13_575
Cs4 Sn4 3.8024(13) 2_665
Cs4 Sn4 3.8024(13) 9_665
Cs4 Sn7 3.8429(13) 10
Cs4 Sn1 3.8699(13) 10
Cs4 Sn11 3.9758(14) 10
Cs4 Sn6 3.9972(11) 10
Cs4 Sn10 3.9980(13) 2_665
Cs4 Sn10 3.9981(13) 9_665
Cs4 Sn12 4.0139(14) 10
Cs4 Sn2 4.0172(17) 9_665
Cs4 Sn3 4.0835(17) 9_665
Cs4 Sn15 4.2982(14) 10
Cs4 Sn13 4.320(2) 9_665
Cs4 Cs5 6.0903(12) 3_554
Cs4 Cs4 6.140(2) 7
Cs4 Cs2 6.7442(15) 11_666
Cs4 Cs2 6.7443(15) 4_554
Cs4 Cs3 6.747(2) 15_765
Cs4 Cs3 6.7589(9) 13_676
Cs4 Cs3 6.7590(9) 13_675
Cs4 Cs3 6.876(2) 7
Cs4 Cs2 6.9216(19) 2_665
Cs4 Cs2 6.9217(19) 9_665
Cs5 Sn4 3.8093(13) 4_455
Cs5 Sn4 3.8093(13) 3_545
Cs5 Sn4 3.8093(13) 12_656
Cs5 Sn4 3.8093(13) 11_566
Cs5 Sn12 3.8970(10) 13_566
Cs5 Sn12 3.8970(10) 3_545
Cs5 Sn12 3.8970(10) 14_656
Cs5 Sn12 3.8970(10) 4_455
Cs5 Sn12 3.8970(10) 5_545
Cs5 Sn12 3.8970(10) 11_566
Cs5 Sn12 3.8970(10) 6_455
Cs5 Sn12 3.8970(10) 12_656
Cs5 Sn5 4.0252(13) 13_566
Cs5 Sn5 4.0252(13) 5_545
Cs5 Sn5 4.0252(13) 3_545
Cs5 Sn5 4.0252(13) 11_566
Cs5 Sn14 4.178(3) 10_556
Cs5 Sn14 4.178(3) 9_556
Cs5 Sn14 4.178(3) 2
Cs5 Na2 5.53(10) 10_556
Cs5 Na2 5.53(10) 9_556
Cs5 Na2 5.53(10) 2
Cs5 Cs4 6.0903(12) 13_566
Cs5 Cs4 6.0903(12) 5_545
Cs5 Cs4 6.0903(12) 11_566
Cs5 Cs4 6.0903(12) 3_545
Cs5 Cs2 6.6894(17) 10_556
Cs5 Cs2 6.6894(17) 9_556
